data_4082167
loop_
_publ_author_name
'Nakajima, Takayuki'
'Fukushima, Yuki'
'Tsuji, Minori'
'Hamada, Naoko'
'Kure, Bunsho'
'Tanase, Tomoaki'

_publ_section_title
;
 Configurational Isomerization of Dinuclear Iridium and Rhodium Complexes
 with a Series of NPPN Ligands, 2-PyCH2(Ph)P(CH2)nP(Ph)CH2-2-Py (Py =
 Pyridyl,n= 2--4)
;
_journal_issue 24
_journal_name_full Organometallics
_journal_page_first 7470
_journal_paper_doi 10.1021/om400965j
_journal_volume 32
_journal_year 2013
_chemical_formula_moiety 'C51 H61 B2 Cl17 F8 Ir2 N2 P2'
_chemical_formula_sum 'C51 H61 B2 Cl17 F8 Ir2 N2 P2'
_chemical_formula_weight 1924.75
_space_group_IT_number 2
_symmetry_cell_setting triclinic
_symmetry_Int_Tables_number 2
_symmetry_space_group_name_Hall '-P 1'
_symmetry_space_group_name_H-M 'P -1'
_atom_sites_solution_hydrogens geom
_atom_sites_solution_primary direct
_atom_sites_solution_secondary difmap
_cell_angle_alpha 109.201(8)
_cell_angle_beta 94.241(8)
_cell_angle_gamma 90.450(9)
_cell_formula_units_Z 4
_cell_length_a 10.299(4)
_cell_length_b 25.652(10)
_cell_length_c 28.619(12)
_cell_measurement_reflns_used 23760
_cell_measurement_temperature 153
_cell_measurement_theta_max 27.57
_cell_measurement_theta_min 3.02
_cell_volume 7117(5)
_computing_cell_refinement CrystalClear
_computing_data_collection 'CrystalClear (Rigaku Inc., 2008)'
_computing_data_reduction CrystalClear
_computing_molecular_graphics 'CrystalStructure 4.0'
_computing_publication_material 'CrystalStructure 4.0 (Rigaku, 2010)'
_computing_structure_refinement 'SHELXL97 (Sheldrick, 2008)'
_computing_structure_solution 'SHELXS97 (Sheldrick, 2008)'
_diffrn_ambient_temperature 153
_diffrn_detector_area_resol_mean 7.111
_diffrn_measured_fraction_theta_full 0.956
_diffrn_measured_fraction_theta_max 0.956
_diffrn_measurement_device_type 'Rigaku Saturn724'
_diffrn_measurement_method \w
_diffrn_radiation_type 'Mo K\a'
_diffrn_radiation_wavelength 0.71075
_diffrn_reflns_av_R_equivalents 0.0493
_diffrn_reflns_limit_h_max 13
_diffrn_reflns_limit_h_min -13
_diffrn_reflns_limit_k_max 33
_diffrn_reflns_limit_k_min -33
_diffrn_reflns_limit_l_max 37
_diffrn_reflns_limit_l_min -37
_diffrn_reflns_number 80721
_diffrn_reflns_theta_full 27.56
_diffrn_reflns_theta_max 27.57
_diffrn_standards_number 0
_exptl_absorpt_coefficient_mu 4.486
_exptl_absorpt_correction_T_max 0.731
_exptl_absorpt_correction_T_min 0.514
_exptl_absorpt_correction_type multi-scan
_exptl_absorpt_process_details 'REQAB (Rigaku, 1998)'
_exptl_crystal_colour yellow
_exptl_crystal_density_diffrn 1.796
_exptl_crystal_density_method 'not measured'
_exptl_crystal_description block
_exptl_crystal_F_000 3744.00
_exptl_crystal_size_max 0.205
_exptl_crystal_size_mid 0.152
_exptl_crystal_size_min 0.070
_refine_diff_density_max 5.740
_refine_diff_density_min -2.730
_refine_ls_extinction_method none
_refine_ls_goodness_of_fit_ref 1.063
_refine_ls_hydrogen_treatment constr
_refine_ls_number_parameters 1490
_refine_ls_number_reflns 31496
_refine_ls_R_factor_gt 0.0583
_refine_ls_shift/su_max 0.088
_refine_ls_structure_factor_coef Fsqd
_refine_ls_weighting_details 'w = 1/[\s^2^(Fo^2^)+(0.0928P)^2^+0.0000P] where P=(Fo^2^+2Fc^2^)/3'
_refine_ls_weighting_scheme calc
_refine_ls_wR_factor_ref 0.1658
_reflns_number_gt 25069
_reflns_number_total 31496
_reflns_threshold_expression F^2^>2.0\s(F^2^)
_cod_data_source_file om400965j_si_002.cif
_cod_data_source_block Ir2(rac-L2)(2b)
_cod_original_cell_volume 7116(5)
_cod_database_code 4082167

loop_
_symmetry_equiv_pos_site_id
_symmetry_equiv_pos_as_xyz
1 +X,+Y,+Z
2 -X,-Y,-Z

loop_
_atom_site_label
_atom_site_type_symbol
_atom_site_fract_x
_atom_site_fract_y
_atom_site_fract_z
_atom_site_U_iso_or_equiv
_atom_site_adp_type
_atom_site_occupancy
_atom_site_symmetry_multiplicity
_atom_site_calc_flag
_atom_site_refinement_flags
Ir1 Ir 0.24568(2) 0.224377(9) 0.079776(8) 0.02798(7) Uani 1.0 2 d .
Ir2 Ir 0.46195(2) 0.500560(9) 0.152884(9) 0.03174(7) Uani 1.0 2 d .
Ir3 Ir 1.043103(19) 1.007991(9) 0.354300(8) 0.02570(7) Uani 1.0 2 d .
Ir4 Ir 1.28474(3) 1.280843(10) 0.412268(9) 0.03559(7) Uani 1.0 2 d .
Cl1 Cl 0.43701(14) 0.26874(7) 0.13010(6) 0.0403(4) Uani 1.0 2 d .
Cl2 Cl 0.49011(14) 0.41718(6) 0.08603(6) 0.0348(3) Uani 1.0 2 d .
Cl3 Cl 1.02255(13) 1.09360(6) 0.42000(5) 0.0314(3) Uani 1.0 2 d .
Cl4 Cl 1.09503(16) 1.23763(7) 0.35982(6) 0.0421(4) Uani 1.0 2 d .
Cl5 Cl 0.1208(3) 0.00546(9) 0.10372(9) 0.0685(6) Uani 1.0 2 d .
Cl6 Cl 0.3168(5) -0.05443(16) 0.04596(14) 0.1280(16) Uani 1.0 2 d .
Cl7 Cl 0.2179(3) -0.09247(12) 0.12036(14) 0.0969(9) Uani 1.0 2 d .
Cl8 Cl 0.7773(7) 0.1640(3) 0.1273(3) 0.0888(17) Uani 0.5000 2 d .
Cl9 Cl 0.7021(4) 0.05226(16) 0.07615(12) 0.1223(14) Uani 1.0 2 d .
Cl10 Cl 0.8404(5) 0.0801(2) 0.1714(2) 0.0587(12) Uani 0.5000 2 d .
Cl11 Cl 0.7903(3) 0.31184(13) 0.25014(11) 0.0819(8) Uani 1.0 2 d .
Cl12 Cl 0.7444(3) 0.32457(10) 0.35210(10) 0.0731(6) Uani 1.0 2 d .
Cl13 Cl 0.7914(2) 0.21754(10) 0.28369(9) 0.0638(6) Uani 1.0 2 d .
Cl14 Cl 0.8139(6) 0.4415(3) 0.5427(2) 0.1204(16) Uiso 0.7500 2 d .
Cl15 Cl 0.6167(11) 0.4658(5) 0.5953(4) 0.231(4) Uiso 0.7500 2 d .
Cl16 Cl 0.9082(8) 0.3753(3) 0.5985(3) 0.166(3) Uiso 0.7500 2 d .
Cl17 Cl 0.2789(4) 0.32885(11) 0.64694(13) 0.0975(9) Uani 1.0 2 d .
Cl18 Cl 0.1171(3) 0.23526(13) 0.63899(14) 0.0992(10) Uani 1.0 2 d .
Cl19 Cl 0.3607(4) 0.25313(11) 0.69919(10) 0.0864(8) Uani 1.0 2 d .
Cl20 Cl 0.7101(5) 0.27687(14) 0.62851(16) 0.1276(14) Uani 1.0 2 d .
Cl21 Cl 0.7493(4) 0.24064(14) 0.71213(11) 0.1061(11) Uani 1.0 2 d .
Cl22 Cl 0.8148(3) 0.16974(10) 0.61635(11) 0.0796(7) Uani 1.0 2 d .
Cl23 Cl 0.2372(3) 0.06071(12) 0.80227(8) 0.0735(7) Uani 1.0 2 d .
Cl24 Cl 0.4148(3) 0.12228(11) 0.88368(9) 0.0792(7) Uani 1.0 2 d .
Cl25 Cl 0.1697(3) 0.08038(11) 0.90133(10) 0.0851(8) Uani 1.0 2 d .
Cl26 Cl 0.6661(4) 0.31984(13) 0.8649(2) 0.1407(18) Uani 1.0 2 d .
Cl27 Cl 0.7433(5) 0.20884(15) 0.82892(14) 0.1274(14) Uani 1.0 2 d .
Cl28 Cl 0.6832(6) 0.2531(3) 0.92732(15) 0.172(3) Uani 1.0 2 d .
Cl29 Cl 0.6520(3) 0.74885(14) 0.15976(12) 0.0923(9) Uani 1.0 2 d .
Cl30 Cl 0.8853(3) 0.79203(12) 0.13431(9) 0.0831(8) Uani 1.0 2 d .
Cl31 Cl 0.8946(3) 0.75520(10) 0.21885(9) 0.0788(8) Uani 1.0 2 d .
Cl32 Cl 0.6201(7) 0.4600(3) 0.3673(3) 0.142(2) Uiso 0.7500 2 d .
Cl33 Cl 0.7623(8) 0.5648(4) 0.4142(3) 0.178(3) Uiso 0.7500 2 d .
Cl34 Cl 0.8020(11) 0.4755(5) 0.4417(4) 0.225(4) Uiso 0.7500 2 d .
Cl35 Cl 0.7366(8) 0.5320(3) 0.3241(3) 0.163(3) Uiso 0.7500 2 d .
Cl36 Cl 0.8710(8) 0.1133(7) 0.1606(4) 0.193(7) Uani 0.5000 2 d .
Cl37 Cl 0.6354(10) 0.1666(3) 0.1379(3) 0.123(3) Uani 0.5000 2 d .
Cl38 Cl 0.6648(8) 0.4132(4) 0.6177(3) 0.165(3) Uiso 0.7500 2 d .
P1 P 0.14758(14) 0.30568(6) 0.11527(6) 0.0277(3) Uani 1.0 2 d .
P2 P 0.24247(14) 0.48493(6) 0.14534(6) 0.0282(3) Uani 1.0 2 d .
P3 P 1.26409(13) 1.02064(6) 0.36254(5) 0.0258(3) Uani 1.0 2 d .
P4 P 1.37936(15) 1.19720(6) 0.38716(5) 0.0298(3) Uani 1.0 2 d .
F1 F 0.3120(5) 0.1363(2) 0.52162(18) 0.0674(13) Uani 1.0 2 d .
F2 F 0.3078(6) 0.0966(4) 0.5805(3) 0.100(3) Uani 1.0 2 d .
F3 F 0.4737(5) 0.0819(3) 0.5326(2) 0.0828(18) Uani 1.0 2 d .
F4 F 0.4536(6) 0.1644(3) 0.5904(2) 0.0842(18) Uani 1.0 2 d .
F5 F 0.075(3) 0.4184(4) 0.2599(4) 0.303(11) Uani 1.0 2 d .
F6 F 0.0141(8) 0.4661(4) 0.3318(4) 0.139(4) Uani 1.0 2 d .
F7 F 0.0600(7) 0.3748(3) 0.3126(3) 0.0902(18) Uani 1.0 2 d .
F8 F 0.2132(10) 0.4433(4) 0.3268(7) 0.211(7) Uani 1.0 2 d .
F9 F 1.1983(7) 0.3819(3) 0.9186(3) 0.121(3) Uani 1.0 2 d .
F10 F 1.0394(7) 0.4374(3) 0.9497(3) 0.107(3) Uani 1.0 2 d .
F11 F 1.0024(6) 0.3472(3) 0.9130(3) 0.091(2) Uani 1.0 2 d .
F12 F 1.1238(10) 0.3787(3) 0.9851(3) 0.123(3) Uani 1.0 2 d .
F13 F 0.4612(12) 0.1027(7) 0.1819(7) 0.287(11) Uani 1.0 2 d .
F14 F 0.5633(8) 0.0906(6) 0.2420(5) 0.259(9) Uani 1.0 2 d .
F15 F 0.5125(7) 0.0204(3) 0.1781(3) 0.125(3) Uani 1.0 2 d .
F16 F 0.3570(5) 0.0675(3) 0.2268(3) 0.0720(15) Uani 1.0 2 d .
N1 N 0.1941(5) 0.2110(2) 0.14601(18) 0.0314(10) Uani 1.0 2 d .
N2 N 0.4123(5) 0.5299(2) 0.0926(2) 0.0346(11) Uani 1.0 2 d .
N3 N 1.0876(5) 0.97820(19) 0.41452(17) 0.0261(9) Uani 1.0 2 d .
N4 N 1.3561(5) 1.2850(2) 0.34482(18) 0.0344(11) Uani 1.0 2 d .
C1 C 0.2284(7) 0.3682(3) 0.1153(3) 0.0346(13) Uani 1.0 2 d .
C2 C 0.1708(6) 0.4203(3) 0.1480(3) 0.0325(12) Uani 1.0 2 d .
C3 C 0.1532(7) 0.3103(3) 0.1806(3) 0.0367(14) Uani 1.0 2 d .
C4 C 0.1531(6) 0.2524(3) 0.1843(3) 0.0345(13) Uani 1.0 2 d .
C5 C 0.1173(7) 0.2434(3) 0.2268(3) 0.0424(15) Uani 1.0 2 d .
C6 C 0.1249(8) 0.1905(3) 0.2296(3) 0.0469(16) Uani 1.0 2 d .
C7 C 0.1721(8) 0.1498(3) 0.1922(3) 0.0481(17) Uani 1.0 2 d .
C8 C 0.2064(7) 0.1612(3) 0.1504(3) 0.0380(14) Uani 1.0 2 d .
C9 C -0.0215(7) 0.3123(3) 0.0968(3) 0.0420(16) Uani 1.0 2 d .
C10 C -0.0566(9) 0.3391(4) 0.0629(4) 0.067(3) Uani 1.0 2 d .
C11 C -0.1875(11) 0.3401(4) 0.0489(5) 0.092(5) Uani 1.0 2 d .
C12 C -0.2788(10) 0.3152(5) 0.0689(6) 0.117(6) Uani 1.0 2 d .
C13 C -0.2442(8) 0.2888(5) 0.1013(5) 0.089(4) Uani 1.0 2 d .
C14 C -0.1157(7) 0.2893(4) 0.1158(4) 0.062(3) Uani 1.0 2 d .
C15 C 0.1957(7) 0.4863(3) 0.0833(3) 0.0373(14) Uani 1.0 2 d .
C16 C 0.2945(7) 0.5182(3) 0.0672(3) 0.0351(13) Uani 1.0 2 d .
C17 C 0.2670(8) 0.5337(4) 0.0248(3) 0.0488(18) Uani 1.0 2 d .
C18 C 0.3610(8) 0.5610(4) 0.0093(4) 0.059(3) Uani 1.0 2 d .
C19 C 0.4831(8) 0.5718(4) 0.0349(4) 0.054(2) Uani 1.0 2 d .
C20 C 0.5081(7) 0.5559(3) 0.0773(3) 0.0420(15) Uani 1.0 2 d .
C21 C 0.1472(7) 0.5379(3) 0.1859(3) 0.0375(14) Uani 1.0 2 d .
C22 C 0.0970(7) 0.5319(3) 0.2280(3) 0.0450(16) Uani 1.0 2 d .
C23 C 0.0305(8) 0.5745(4) 0.2595(3) 0.057(2) Uani 1.0 2 d .
C24 C 0.0137(9) 0.6233(4) 0.2489(4) 0.065(3) Uani 1.0 2 d .
C25 C 0.0602(9) 0.6286(4) 0.2053(4) 0.062(3) Uani 1.0 2 d .
C26 C 0.1272(8) 0.5863(3) 0.1748(3) 0.0477(17) Uani 1.0 2 d .
C27 C 0.3636(7) 0.1822(3) 0.0156(3) 0.0408(15) Uani 1.0 2 d .
C28 C 0.2761(7) 0.2194(3) 0.0037(2) 0.0354(13) Uani 1.0 2 d .
C29 C 0.1439(7) 0.1993(3) 0.0057(3) 0.0401(15) Uani 1.0 2 d .
C30 C 0.1568(7) 0.1516(3) 0.0223(2) 0.0370(14) Uani 1.0 2 d .
C31 C 0.2915(7) 0.1413(3) 0.0272(3) 0.0384(14) Uani 1.0 2 d .
C32 C 0.3124(9) 0.2671(3) -0.0136(3) 0.055(2) Uani 1.0 2 d .
C33 C 0.0191(8) 0.2169(4) -0.0124(3) 0.058(2) Uani 1.0 2 d .
C34 C 0.0447(9) 0.1179(4) 0.0281(3) 0.056(2) Uani 1.0 2 d .
C35 C 0.3514(10) 0.0915(4) 0.0388(4) 0.064(3) Uani 1.0 2 d .
C36 C 0.5064(8) 0.1867(4) 0.0167(3) 0.0524(19) Uani 1.0 2 d .
C37 C 0.6014(8) 0.4767(4) 0.2030(3) 0.054(2) Uani 1.0 2 d .
C38 C 0.5003(8) 0.5071(4) 0.2309(3) 0.0515(19) Uani 1.0 2 d .
C39 C 0.5057(7) 0.5620(3) 0.2252(3) 0.0434(16) Uani 1.0 2 d .
C40 C 0.6121(8) 0.5630(3) 0.1962(4) 0.057(2) Uani 1.0 2 d .
C41 C 0.6698(7) 0.5122(4) 0.1818(4) 0.057(3) Uani 1.0 2 d .
C42 C 0.6305(12) 0.4180(4) 0.1996(4) 0.085(4) Uani 1.0 2 d .
C43 C 0.4174(11) 0.4889(5) 0.2624(4) 0.077(3) Uani 1.0 2 d .
C44 C 0.4276(8) 0.6093(4) 0.2537(3) 0.058(2) Uani 1.0 2 d .
C45 C 0.6579(11) 0.6160(4) 0.1885(4) 0.081(4) Uani 1.0 2 d .
C46 C 0.7852(8) 0.4957(5) 0.1523(4) 0.080(4) Uani 1.0 2 d .
C47 C 1.3432(6) 1.0826(3) 0.3579(3) 0.0313(12) Uani 1.0 2 d .
C48 C 1.2832(6) 1.1371(3) 0.3865(3) 0.0339(13) Uani 1.0 2 d .
C49 C 1.3043(6) 1.0230(3) 0.4262(2) 0.0309(12) Uani 1.0 2 d .
C50 C 1.2061(6) 0.9880(3) 0.4407(2) 0.0299(12) Uani 1.0 2 d .
C51 C 1.2363(7) 0.9693(3) 0.4801(3) 0.0347(13) Uani 1.0 2 d .
C52 C 1.1395(7) 0.9405(3) 0.4944(3) 0.0387(14) Uani 1.0 2 d .
C53 C 1.0194(7) 0.9297(3) 0.4675(3) 0.0371(14) Uani 1.0 2 d .
C54 C 0.9960(6) 0.9500(3) 0.4287(3) 0.0322(13) Uani 1.0 2 d .
C55 C 1.3602(6) 0.9666(3) 0.3250(3) 0.0322(13) Uani 1.0 2 d .
C56 C 1.3910(6) 0.9663(3) 0.2786(3) 0.0391(14) Uani 1.0 2 d .
C57 C 1.4606(7) 0.9232(3) 0.2488(3) 0.0466(17) Uani 1.0 2 d .
C58 C 1.5012(8) 0.8812(4) 0.2647(3) 0.0532(19) Uani 1.0 2 d .
C59 C 1.4748(8) 0.8811(3) 0.3114(3) 0.0515(18) Uani 1.0 2 d .
C60 C 1.4030(7) 0.9237(3) 0.3418(3) 0.0418(15) Uani 1.0 2 d .
C61 C 1.4023(7) 1.1863(3) 0.3221(3) 0.0395(14) Uani 1.0 2 d .
C62 C 1.4078(7) 1.2404(3) 0.3124(3) 0.0364(14) Uani 1.0 2 d .
C63 C 1.4528(6) 1.2452(4) 0.2693(3) 0.0421(15) Uani 1.0 2 d .
C64 C 1.4511(8) 1.2934(4) 0.2595(3) 0.056(2) Uani 1.0 2 d .
C65 C 1.3930(8) 1.3383(4) 0.2933(3) 0.0540(19) Uani 1.0 2 d .
C66 C 1.3466(7) 1.3321(3) 0.3347(3) 0.0441(16) Uani 1.0 2 d .
C67 C 1.5362(6) 1.1901(3) 0.4164(3) 0.0331(13) Uani 1.0 2 d .
C68 C 1.5480(7) 1.1678(3) 0.4546(3) 0.0409(15) Uani 1.0 2 d .
C69 C 1.6704(8) 1.1671(4) 0.4793(3) 0.0539(19) Uani 1.0 2 d .
C70 C 1.7789(8) 1.1851(4) 0.4662(4) 0.060(2) Uani 1.0 2 d .
C71 C 1.7684(8) 1.2057(4) 0.4259(4) 0.064(3) Uani 1.0 2 d .
C72 C 1.6479(7) 1.2090(3) 0.4018(3) 0.0449(16) Uani 1.0 2 d .
C73 C 0.8979(6) 1.0321(3) 0.3055(3) 0.0338(13) Uani 1.0 2 d .
C74 C 0.8325(6) 0.9958(3) 0.3263(3) 0.0376(14) Uani 1.0 2 d .
C75 C 0.9010(6) 0.9419(3) 0.31018(17) 0.0268(12) Uani 1.0 2 d .
C76 C 1.0007(6) 0.9476(3) 0.2803(3) 0.0358(14) Uani 1.0 2 d .
C77 C 0.9986(6) 1.0031(3) 0.2767(3) 0.0367(14) Uani 1.0 2 d .
C78 C 0.8599(8) 1.0897(3) 0.3112(3) 0.0511(18) Uani 1.0 2 d .
C79 C 0.7178(7) 1.0089(4) 0.3553(3) 0.0462(17) Uani 1.0 2 d .
C80 C 0.8537(7) 0.8917(3) 0.3166(3) 0.0424(15) Uani 1.0 2 d .
C81 C 1.0789(7) 0.9014(3) 0.2512(3) 0.0487(18) Uani 1.0 2 d .
C82 C 1.0787(8) 1.0244(4) 0.2453(3) 0.0476(17) Uani 1.0 2 d .
C83 C 1.147(3) 1.3301(9) 0.4668(7) 0.0687(12) Uani 0.5000 2 d .
C84 C 1.2293(18) 1.3662(10) 0.4562(10) 0.0687(12) Uani 0.5000 2 d .
C85 C 1.3643(19) 1.3593(9) 0.4680(8) 0.0687(12) Uani 0.5000 2 d .
C86 C 1.361(3) 1.3123(8) 0.4894(8) 0.0687(12) Uani 0.5000 2 d .
C87 C 1.227(3) 1.2933(9) 0.4868(8) 0.0687(12) Uani 0.5000 2 d .
C88 C 1.003(2) 1.3382(8) 0.4563(7) 0.0687(12) Uani 0.5000 2 d .
C89 C 1.110(2) 1.3947(8) 0.4388(7) 0.0687(12) Uani 0.5000 2 d .
C90 C 1.428(2) 1.4085(8) 0.4486(7) 0.0687(12) Uani 0.5000 2 d .
C91 C 1.452(2) 1.2855(8) 0.5186(7) 0.0687(12) Uani 0.5000 2 d .
C92 C 1.154(2) 1.2563(8) 0.5042(7) 0.0687(12) Uani 0.5000 2 d .
C93 C 0.2585(10) -0.0347(4) 0.1051(4) 0.062(3) Uani 1.0 2 d .
C94 C 0.7225(9) 0.1023(4) 0.1338(4) 0.061(2) Uani 1.0 2 d .
C95 C 0.8298(8) 0.2890(4) 0.3009(3) 0.0564(19) Uani 1.0 2 d .
C96 C 0.8126(18) 0.4339(8) 0.5997(7) 0.140(6) Uiso 1.0 2 d .
C97 C 0.2761(10) 0.2585(4) 0.6456(4) 0.063(3) Uani 1.0 2 d .
C98 C 0.7101(10) 0.2197(4) 0.6476(4) 0.064(3) Uani 1.0 2 d .
C99 C 0.2984(8) 0.0680(4) 0.8619(3) 0.0555(19) Uani 1.0 2 d .
C100 C 0.7505(9) 0.2689(4) 0.8792(4) 0.063(3) Uani 1.0 2 d .
C101 C 0.8224(10) 0.7446(4) 0.1596(4) 0.065(3) Uani 1.0 2 d .
C102 C 0.7658(16) 0.4945(7) 0.3820(6) 0.122(5) Uiso 1.0 2 d .
C103 C 1.407(2) 1.3371(9) 0.4764(7) 0.0687(12) Uani 0.5000 2 d .
C104 C 1.494(2) 1.3808(8) 0.4672(7) 0.0687(12) Uani 0.5000 2 d .
C105 C 1.199(2) 1.4154(8) 0.4342(7) 0.0687(12) Uani 0.5000 2 d .
C106 C 1.035(2) 1.3019(8) 0.4812(7) 0.0687(12) Uani 0.5000 2 d .
C107 C 1.540(2) 1.3209(8) 0.4991(7) 0.0687(12) Uani 0.5000 2 d .
C108 C 1.322(3) 1.3006(9) 0.4926(8) 0.0687(12) Uani 0.5000 2 d .
C109 C 1.191(3) 1.3106(9) 0.4817(8) 0.0687(12) Uani 0.5000 2 d .
C110 C 1.200(3) 1.3568(10) 0.4564(10) 0.0687(12) Uani 0.5000 2 d .
C111 C 1.335(3) 1.3670(10) 0.4613(9) 0.0687(12) Uani 0.5000 2 d .
C112 C 1.316(2) 1.2529(8) 0.5209(7) 0.0687(12) Uani 0.5000 2 d .
B1 B 0.0820(14) 0.4246(4) 0.3067(5) 0.072(4) Uani 1.0 2 d .
B2 B 1.0896(9) 0.3870(4) 0.9411(4) 0.051(2) Uani 1.0 2 d .
B3 B 0.3857(8) 0.1196(4) 0.5564(3) 0.0434(18) Uani 1.0 2 d .
B4 B 0.4748(10) 0.0686(4) 0.2082(4) 0.056(3) Uani 1.0 2 d .
H1A H 0.3215 0.3677 0.1265 0.0416 Uiso 1.0 2 calc R
H1B H 0.2239 0.3690 0.0808 0.0416 Uiso 1.0 2 calc R
H2A H 0.1814 0.4206 0.1828 0.0390 Uiso 1.0 2 calc R
H2B H 0.0762 0.4191 0.1384 0.0390 Uiso 1.0 2 calc R
H3A H 0.2329 0.3313 0.1988 0.0440 Uiso 1.0 2 calc R
H3B H 0.0767 0.3299 0.1959 0.0440 Uiso 1.0 2 calc R
H5 H 0.0881 0.2728 0.2534 0.0509 Uiso 1.0 2 calc R
H6 H 0.0971 0.1830 0.2578 0.0562 Uiso 1.0 2 calc R
H7 H 0.1817 0.1138 0.1945 0.0577 Uiso 1.0 2 calc R
H8 H 0.2397 0.1325 0.1242 0.0456 Uiso 1.0 2 calc R
H10 H 0.0073 0.3561 0.0498 0.0807 Uiso 1.0 2 calc R
H11 H -0.2151 0.3578 0.0256 0.1099 Uiso 1.0 2 calc R
H12 H -0.3686 0.3169 0.0595 0.1399 Uiso 1.0 2 calc R
H13 H -0.3074 0.2705 0.1136 0.1073 Uiso 1.0 2 calc R
H14 H -0.0901 0.2728 0.1402 0.0745 Uiso 1.0 2 calc R
H15A H 0.1873 0.4480 0.0597 0.0447 Uiso 1.0 2 calc R
H15B H 0.1100 0.5033 0.0829 0.0447 Uiso 1.0 2 calc R
H17 H 0.1837 0.5253 0.0069 0.0586 Uiso 1.0 2 calc R
H18 H 0.3426 0.5724 -0.0188 0.0704 Uiso 1.0 2 calc R
H19 H 0.5496 0.5898 0.0240 0.0646 Uiso 1.0 2 calc R
H20 H 0.5914 0.5634 0.0952 0.0504 Uiso 1.0 2 calc R
H22 H 0.1085 0.4985 0.2350 0.0540 Uiso 1.0 2 calc R
H23 H -0.0033 0.5703 0.2881 0.0679 Uiso 1.0 2 calc R
H24 H -0.0289 0.6531 0.2709 0.0779 Uiso 1.0 2 calc R
H25 H 0.0452 0.6612 0.1971 0.0747 Uiso 1.0 2 calc R
H26 H 0.1601 0.5901 0.1459 0.0572 Uiso 1.0 2 calc R
H32A H 0.3312 0.2528 -0.0486 0.0663 Uiso 1.0 2 calc R
H32B H 0.3896 0.2871 0.0065 0.0663 Uiso 1.0 2 calc R
H32C H 0.2397 0.2922 -0.0100 0.0663 Uiso 1.0 2 calc R
H33A H -0.0141 0.1889 -0.0436 0.0694 Uiso 1.0 2 calc R
H33B H 0.0329 0.2522 -0.0179 0.0694 Uiso 1.0 2 calc R
H33C H -0.0443 0.2213 0.0124 0.0694 Uiso 1.0 2 calc R
H34A H 0.0771 0.0876 0.0389 0.0670 Uiso 1.0 2 calc R
H34B H -0.0072 0.1028 -0.0038 0.0670 Uiso 1.0 2 calc R
H34C H -0.0097 0.1412 0.0529 0.0670 Uiso 1.0 2 calc R
H35A H 0.4204 0.1046 0.0658 0.0764 Uiso 1.0 2 calc R
H35B H 0.3883 0.0670 0.0091 0.0764 Uiso 1.0 2 calc R
H35C H 0.2836 0.0712 0.0487 0.0764 Uiso 1.0 2 calc R
H36A H 0.5337 0.2255 0.0244 0.0629 Uiso 1.0 2 calc R
H36B H 0.5345 0.1650 -0.0158 0.0629 Uiso 1.0 2 calc R
H36C H 0.5461 0.1726 0.0422 0.0629 Uiso 1.0 2 calc R
H42A H 0.5804 0.4073 0.2231 0.1015 Uiso 1.0 2 calc R
H42B H 0.7238 0.4154 0.2079 0.1015 Uiso 1.0 2 calc R
H42C H 0.6062 0.3932 0.1658 0.1015 Uiso 1.0 2 calc R
H43A H 0.4645 0.4949 0.2949 0.0918 Uiso 1.0 2 calc R
H43B H 0.3945 0.4495 0.2467 0.0918 Uiso 1.0 2 calc R
H43C H 0.3378 0.5101 0.2667 0.0918 Uiso 1.0 2 calc R
H44A H 0.4261 0.6378 0.2377 0.0694 Uiso 1.0 2 calc R
H44B H 0.4673 0.6250 0.2878 0.0694 Uiso 1.0 2 calc R
H44C H 0.3383 0.5962 0.2542 0.0694 Uiso 1.0 2 calc R
H45A H 0.7131 0.6068 0.1606 0.0970 Uiso 1.0 2 calc R
H45B H 0.7078 0.6394 0.2186 0.0970 Uiso 1.0 2 calc R
H45C H 0.5821 0.6357 0.1811 0.0970 Uiso 1.0 2 calc R
H46A H 0.8650 0.5046 0.1747 0.0959 Uiso 1.0 2 calc R
H46B H 0.7874 0.5159 0.1286 0.0959 Uiso 1.0 2 calc R
H46C H 0.7791 0.4559 0.1342 0.0959 Uiso 1.0 2 calc R
H47A H 1.4360 1.0839 0.3702 0.0376 Uiso 1.0 2 calc R
H47B H 1.3404 1.0796 0.3224 0.0376 Uiso 1.0 2 calc R
H48A H 1.2752 1.1384 0.4211 0.0407 Uiso 1.0 2 calc R
H48B H 1.1945 1.1386 0.3712 0.0407 Uiso 1.0 2 calc R
H49A H 1.3927 1.0091 0.4293 0.0371 Uiso 1.0 2 calc R
H49B H 1.3038 1.0617 0.4488 0.0371 Uiso 1.0 2 calc R
H51 H 1.3208 0.9757 0.4970 0.0416 Uiso 1.0 2 calc R
H52 H 1.1560 0.9285 0.5223 0.0465 Uiso 1.0 2 calc R
H53 H 0.9539 0.9086 0.4757 0.0445 Uiso 1.0 2 calc R
H54 H 0.9120 0.9439 0.4114 0.0387 Uiso 1.0 2 calc R
H56 H 1.3645 0.9956 0.2671 0.0469 Uiso 1.0 2 calc R
H57 H 1.4799 0.9232 0.2168 0.0560 Uiso 1.0 2 calc R
H58 H 1.5477 0.8519 0.2438 0.0639 Uiso 1.0 2 calc R
H59 H 1.5051 0.8523 0.3230 0.0618 Uiso 1.0 2 calc R
H60 H 1.3837 0.9234 0.3736 0.0501 Uiso 1.0 2 calc R
H61A H 1.4842 1.1668 0.3133 0.0474 Uiso 1.0 2 calc R
H61B H 1.3295 1.1627 0.3009 0.0474 Uiso 1.0 2 calc R
H63 H 1.4858 1.2136 0.2459 0.0505 Uiso 1.0 2 calc R
H64 H 1.4876 1.2967 0.2311 0.0666 Uiso 1.0 2 calc R
H65 H 1.3861 1.3725 0.2873 0.0648 Uiso 1.0 2 calc R
H66 H 1.3062 1.3623 0.3571 0.0529 Uiso 1.0 2 calc R
H68 H 1.4731 1.1531 0.4640 0.0491 Uiso 1.0 2 calc R
H69 H 1.6761 1.1532 0.5063 0.0647 Uiso 1.0 2 calc R
H70 H 1.8609 1.1842 0.4834 0.0716 Uiso 1.0 2 calc R
H71 H 1.8450 1.2175 0.4151 0.0764 Uiso 1.0 2 calc R
H72 H 1.6420 1.2242 0.3756 0.0539 Uiso 1.0 2 calc R
H78A H 0.7840 1.0889 0.2882 0.0613 Uiso 1.0 2 calc R
H78B H 0.9327 1.1098 0.3039 0.0613 Uiso 1.0 2 calc R
H78C H 0.8381 1.1083 0.3454 0.0613 Uiso 1.0 2 calc R
H79A H 0.6384 1.0005 0.3327 0.0554 Uiso 1.0 2 calc R
H79B H 0.7217 1.0482 0.3752 0.0554 Uiso 1.0 2 calc R
H79C H 0.7168 0.9867 0.3773 0.0554 Uiso 1.0 2 calc R
H80A H 0.9276 0.8714 0.3245 0.0509 Uiso 1.0 2 calc R
H80B H 0.8052 0.8687 0.2858 0.0509 Uiso 1.0 2 calc R
H80C H 0.7961 0.9009 0.3437 0.0509 Uiso 1.0 2 calc R
H81A H 1.0305 0.8816 0.2194 0.0585 Uiso 1.0 2 calc R
H81B H 1.0958 0.8759 0.2699 0.0585 Uiso 1.0 2 calc R
H81C H 1.1617 0.9161 0.2453 0.0585 Uiso 1.0 2 calc R
H82A H 1.0906 1.0646 0.2602 0.0571 Uiso 1.0 2 calc R
H82B H 1.0345 1.0153 0.2120 0.0571 Uiso 1.0 2 calc R
H82C H 1.1639 1.0074 0.2432 0.0571 Uiso 1.0 2 calc R

loop_
_atom_site_aniso_label
_atom_site_aniso_U_11
_atom_site_aniso_U_22
_atom_site_aniso_U_33
_atom_site_aniso_U_12
_atom_site_aniso_U_13
_atom_site_aniso_U_23
Ir1 0.02628(12) 0.02719(12) 0.02916(12) 0.00278(8) 0.00351(8) 0.00723(9)
Ir2 0.02705(12) 0.02974(12) 0.03843(14) 0.00065(9) 0.00052(9) 0.01172(10)
Ir3 0.02207(11) 0.02936(12) 0.02734(12) -0.00012(8) 0.00208(8) 0.01161(9)
Ir4 0.04924(15) 0.02768(12) 0.02830(13) 0.00389(10) 0.00046(10) 0.00768(9)
Cl1 0.0257(7) 0.0503(9) 0.0371(8) 0.0033(6) 0.0018(6) 0.0042(7)
Cl2 0.0322(7) 0.0322(7) 0.0431(8) 0.0047(6) 0.0118(6) 0.0145(6)
Cl3 0.0311(7) 0.0319(7) 0.0311(7) 0.0025(6) 0.0082(6) 0.0092(6)
Cl4 0.0389(8) 0.0479(9) 0.0396(8) 0.0066(7) -0.0003(7) 0.0153(7)
Cl5 0.0651(14) 0.0577(12) 0.0829(15) 0.0059(10) 0.0154(11) 0.0215(11)
Cl6 0.178(4) 0.122(3) 0.110(3) 0.088(3) 0.085(3) 0.055(3)
Cl7 0.091(2) 0.0803(18) 0.139(3) 0.0006(15) -0.0022(18) 0.0647(19)
Cl8 0.114(5) 0.067(3) 0.108(5) 0.009(3) 0.024(4) 0.056(3)
Cl9 0.142(4) 0.117(3) 0.0779(19) 0.028(3) -0.031(2) -0.0014(18)
Cl10 0.057(3) 0.062(3) 0.062(3) 0.001(2) -0.011(2) 0.031(2)
Cl11 0.0636(14) 0.114(2) 0.0981(19) 0.0082(14) 0.0091(13) 0.0742(17)
Cl12 0.0644(14) 0.0725(15) 0.0808(16) 0.0083(11) 0.0187(12) 0.0204(12)
Cl13 0.0550(12) 0.0686(13) 0.0738(14) 0.0122(10) 0.0120(10) 0.0298(11)
Cl17 0.108(3) 0.0631(15) 0.128(3) -0.0085(15) -0.0059(19) 0.0442(16)
Cl18 0.0797(19) 0.087(2) 0.136(3) -0.0127(15) 0.0157(18) 0.0428(19)
Cl19 0.120(3) 0.0601(14) 0.0730(16) 0.0198(15) 0.0097(15) 0.0137(12)
Cl20 0.179(4) 0.079(2) 0.142(4) 0.023(3) 0.039(3) 0.053(3)
Cl21 0.120(3) 0.098(2) 0.0741(18) -0.0068(19) -0.0208(17) 0.0003(15)
Cl22 0.0682(15) 0.0579(13) 0.0991(19) 0.0046(11) 0.0149(13) 0.0055(12)
Cl23 0.0538(12) 0.113(2) 0.0433(11) -0.0055(12) -0.0096(9) 0.0146(11)
Cl24 0.0574(13) 0.0947(18) 0.0627(13) -0.0096(12) -0.0086(10) -0.0019(12)
Cl25 0.101(2) 0.0788(17) 0.0756(16) 0.0055(14) 0.0465(15) 0.0178(13)
Cl26 0.079(2) 0.0696(18) 0.287(6) 0.0088(16) 0.005(3) 0.080(3)
Cl27 0.157(4) 0.094(3) 0.105(3) 0.023(3) 0.032(3) -0.0087(19)
Cl28 0.191(5) 0.252(7) 0.088(3) -0.057(5) 0.004(3) 0.081(4)
Cl29 0.0695(16) 0.109(3) 0.115(3) 0.0102(15) 0.0239(16) 0.0567(19)
Cl30 0.0962(19) 0.0898(18) 0.0650(14) -0.0243(15) 0.0018(13) 0.0297(13)
Cl31 0.114(3) 0.0536(12) 0.0640(14) 0.0231(13) -0.0005(13) 0.0139(11)
Cl36 0.064(5) 0.316(18) 0.127(8) 0.036(8) -0.022(5) -0.017(10)
Cl37 0.195(9) 0.091(5) 0.094(5) 0.004(5) -0.007(5) 0.051(4)
P1 0.0252(7) 0.0249(7) 0.0334(8) 0.0007(6) 0.0060(6) 0.0092(6)
P2 0.0266(7) 0.0256(7) 0.0339(8) 0.0022(6) 0.0045(6) 0.0115(6)
P3 0.0219(7) 0.0283(7) 0.0282(7) -0.0007(6) 0.0026(5) 0.0104(6)
P4 0.0334(8) 0.0278(7) 0.0295(8) -0.0010(6) 0.0031(6) 0.0110(6)
F1 0.070(4) 0.075(4) 0.059(3) 0.009(3) -0.007(3) 0.027(3)
F2 0.070(4) 0.158(7) 0.096(5) -0.029(4) 0.010(4) 0.074(5)
F3 0.058(3) 0.088(4) 0.075(4) 0.027(3) 0.003(3) -0.010(3)
F4 0.082(4) 0.063(4) 0.080(4) -0.013(3) -0.019(3) -0.009(3)
F5 0.78(4) 0.054(5) 0.116(7) 0.051(10) 0.207(14) 0.041(5)
F6 0.096(6) 0.115(6) 0.148(8) 0.021(5) 0.027(5) -0.041(6)
F7 0.092(5) 0.085(4) 0.109(5) -0.022(4) -0.002(4) 0.056(4)
F8 0.122(8) 0.075(5) 0.46(3) 0.013(5) 0.136(11) 0.094(9)
F9 0.070(4) 0.110(6) 0.153(7) -0.017(4) 0.052(5) -0.006(5)
F10 0.090(5) 0.057(4) 0.151(7) 0.024(4) -0.022(5) 0.009(4)
F11 0.062(4) 0.075(4) 0.103(5) -0.022(3) 0.004(3) -0.013(4)
F12 0.222(10) 0.076(4) 0.064(4) 0.010(5) -0.011(5) 0.020(4)
F13 0.189(11) 0.373(18) 0.52(3) 0.198(12) 0.262(15) 0.39(2)
F14 0.054(5) 0.305(15) 0.221(11) 0.008(7) -0.019(6) -0.172(11)
F15 0.093(5) 0.077(5) 0.149(7) 0.034(4) -0.003(5) -0.038(5)
F16 0.054(3) 0.082(4) 0.103(4) 0.014(3) 0.029(3) 0.057(4)
N1 0.035(3) 0.029(3) 0.031(3) 0.004(2) 0.005(2) 0.011(2)
N2 0.031(3) 0.032(3) 0.045(3) 0.005(2) 0.005(3) 0.017(3)
N3 0.026(3) 0.027(3) 0.030(3) 0.0026(18) 0.0073(18) 0.0147(19)
N4 0.040(3) 0.035(3) 0.032(3) -0.003(3) 0.000(2) 0.016(3)
C1 0.038(4) 0.024(3) 0.041(4) 0.006(3) 0.019(3) 0.007(3)
C2 0.036(3) 0.023(3) 0.039(4) 0.001(3) 0.008(3) 0.010(3)
C3 0.041(4) 0.036(4) 0.026(3) 0.003(3) 0.008(3) 0.000(3)
C4 0.037(4) 0.032(3) 0.036(4) -0.005(3) 0.004(3) 0.013(3)
C5 0.043(4) 0.048(4) 0.037(4) -0.008(3) 0.006(3) 0.015(3)
C6 0.049(4) 0.054(5) 0.044(4) -0.004(4) 0.006(3) 0.025(4)
C7 0.064(5) 0.041(4) 0.049(4) 0.003(4) 0.010(4) 0.026(4)
C8 0.043(4) 0.031(3) 0.039(4) 0.003(3) -0.001(3) 0.013(3)
C9 0.029(3) 0.034(4) 0.049(4) 0.005(3) 0.000(3) -0.004(3)
C10 0.065(6) 0.040(4) 0.083(6) 0.013(4) -0.034(5) 0.010(4)
C11 0.082(8) 0.035(4) 0.129(10) 0.005(5) -0.057(7) 0.002(5)
C12 0.039(5) 0.065(7) 0.173(13) 0.020(5) -0.034(7) -0.051(8)
C13 0.020(4) 0.075(7) 0.149(11) 0.003(4) 0.008(5) 0.003(7)
C14 0.030(4) 0.065(5) 0.072(6) -0.006(4) 0.017(4) -0.006(5)
C15 0.036(4) 0.037(4) 0.042(4) 0.001(3) 0.002(3) 0.017(3)
C16 0.039(4) 0.031(3) 0.038(4) 0.010(3) 0.003(3) 0.016(3)
C17 0.042(4) 0.057(5) 0.062(5) 0.019(4) 0.013(4) 0.038(4)
C18 0.048(5) 0.070(6) 0.078(6) 0.033(4) 0.024(4) 0.047(5)
C19 0.056(5) 0.052(5) 0.076(6) 0.015(4) 0.027(4) 0.047(4)
C20 0.041(4) 0.034(4) 0.059(5) 0.008(3) 0.017(3) 0.023(3)
C21 0.034(4) 0.031(3) 0.043(4) 0.007(3) 0.006(3) 0.006(3)
C22 0.039(4) 0.048(4) 0.042(4) 0.006(3) 0.007(3) 0.007(3)
C23 0.051(5) 0.059(5) 0.054(5) 0.012(4) 0.017(4) 0.007(4)
C24 0.067(6) 0.052(5) 0.063(6) 0.022(4) 0.019(5) -0.001(4)
C25 0.058(5) 0.038(4) 0.084(7) 0.015(4) 0.008(5) 0.011(4)
C26 0.047(4) 0.035(4) 0.061(5) 0.008(3) 0.011(4) 0.015(4)
C27 0.042(4) 0.041(4) 0.033(4) 0.003(3) 0.009(3) 0.002(3)
C28 0.041(4) 0.043(4) 0.022(3) 0.006(3) 0.009(3) 0.008(3)
C29 0.036(4) 0.044(4) 0.030(3) 0.010(3) 0.005(3) -0.002(3)
C30 0.040(4) 0.045(4) 0.022(3) -0.003(3) 0.012(3) 0.004(3)
C31 0.047(4) 0.027(3) 0.039(4) 0.001(3) 0.012(3) 0.007(3)
C32 0.079(6) 0.045(4) 0.047(5) -0.001(4) 0.014(4) 0.020(4)
C33 0.043(4) 0.077(6) 0.046(5) 0.009(4) -0.004(4) 0.011(4)
C34 0.062(5) 0.053(5) 0.041(4) -0.017(4) 0.005(4) -0.000(4)
C35 0.080(7) 0.051(5) 0.063(6) 0.025(5) 0.021(5) 0.018(4)
C36 0.047(4) 0.062(5) 0.040(4) 0.002(4) 0.006(3) 0.005(4)
C37 0.054(5) 0.050(5) 0.052(5) -0.001(4) -0.023(4) 0.013(4)
C38 0.045(4) 0.064(5) 0.036(4) -0.004(4) -0.013(3) 0.007(4)
C39 0.030(4) 0.045(4) 0.046(4) -0.000(3) -0.000(3) 0.003(3)
C40 0.050(5) 0.030(4) 0.082(6) 0.010(3) 0.010(4) 0.007(4)
C41 0.027(4) 0.055(5) 0.069(5) 0.003(3) -0.014(4) -0.004(4)
C42 0.107(9) 0.075(7) 0.067(6) 0.032(6) -0.031(6) 0.026(5)
C43 0.085(7) 0.108(8) 0.048(5) -0.008(6) -0.006(5) 0.044(6)
C44 0.046(5) 0.060(5) 0.053(5) -0.007(4) 0.005(4) -0.001(4)
C45 0.079(7) 0.057(6) 0.087(7) -0.039(5) 0.020(6) -0.004(5)
C46 0.035(4) 0.099(8) 0.076(6) 0.021(5) -0.004(4) -0.011(6)
C47 0.032(3) 0.027(3) 0.035(3) -0.002(3) 0.009(3) 0.008(3)
C48 0.032(3) 0.026(3) 0.043(4) -0.003(3) 0.005(3) 0.010(3)
C49 0.023(3) 0.037(3) 0.033(3) -0.001(3) 0.002(3) 0.012(3)
C50 0.031(3) 0.033(3) 0.028(3) 0.005(3) 0.005(3) 0.012(3)
C51 0.036(4) 0.041(4) 0.028(3) 0.010(3) 0.006(3) 0.013(3)
C52 0.042(4) 0.047(4) 0.039(4) 0.006(3) 0.011(3) 0.028(3)
C53 0.040(4) 0.037(4) 0.043(4) 0.004(3) 0.020(3) 0.021(3)
C54 0.031(3) 0.034(3) 0.035(3) 0.004(3) 0.008(3) 0.014(3)
C55 0.020(3) 0.029(3) 0.045(4) -0.003(3) 0.001(3) 0.010(3)
C56 0.030(3) 0.050(4) 0.036(4) 0.007(3) 0.008(3) 0.011(3)
C57 0.035(4) 0.054(5) 0.043(4) 0.010(3) 0.006(3) 0.004(4)
C58 0.045(4) 0.050(5) 0.056(5) 0.008(4) 0.012(4) 0.004(4)
C59 0.054(5) 0.039(4) 0.066(5) 0.014(4) 0.019(4) 0.020(4)
C60 0.037(4) 0.040(4) 0.051(4) 0.007(3) 0.014(3) 0.016(3)
C61 0.051(4) 0.032(3) 0.036(4) 0.003(3) 0.004(3) 0.012(3)
C62 0.040(4) 0.042(4) 0.029(3) -0.005(3) -0.000(3) 0.016(3)
C63 0.030(3) 0.062(5) 0.035(4) -0.007(3) 0.003(3) 0.018(3)
C64 0.045(4) 0.082(6) 0.053(5) -0.018(4) -0.006(4) 0.043(5)
C65 0.048(5) 0.058(5) 0.067(5) -0.011(4) -0.010(4) 0.039(4)
C66 0.050(4) 0.039(4) 0.048(4) -0.008(3) -0.008(3) 0.022(3)
C67 0.032(3) 0.035(3) 0.031(3) -0.004(3) -0.000(3) 0.011(3)
C68 0.040(4) 0.042(4) 0.040(4) 0.005(3) 0.008(3) 0.012(3)
C69 0.050(5) 0.053(5) 0.057(5) 0.021(4) 0.000(4) 0.016(4)
C70 0.038(4) 0.062(5) 0.069(6) 0.004(4) 0.001(4) 0.009(5)
C71 0.037(4) 0.080(6) 0.062(6) -0.005(4) 0.011(4) 0.007(5)
C72 0.037(4) 0.052(4) 0.051(4) -0.007(3) 0.010(3) 0.022(4)
C73 0.029(3) 0.038(3) 0.032(3) -0.001(3) -0.012(3) 0.012(3)
C74 0.019(3) 0.046(4) 0.044(4) 0.000(3) -0.005(3) 0.013(3)
C75 0.035(3) 0.028(3) 0.008(2) -0.017(3) 0.0039(19) -0.0068(19)
C76 0.034(3) 0.037(4) 0.029(3) -0.001(3) -0.004(3) 0.001(3)
C77 0.032(3) 0.046(4) 0.033(3) -0.009(3) -0.008(3) 0.016(3)
C78 0.050(5) 0.048(4) 0.058(5) 0.006(4) -0.009(4) 0.024(4)
C79 0.027(3) 0.057(5) 0.050(4) -0.003(3) 0.004(3) 0.010(4)
C80 0.042(4) 0.034(4) 0.049(4) -0.008(3) 0.007(3) 0.010(3)
C81 0.037(4) 0.054(5) 0.037(4) 0.001(3) -0.002(3) -0.008(3)
C82 0.047(4) 0.070(5) 0.031(4) -0.008(4) -0.001(3) 0.025(4)
C83 0.084(4) 0.059(3) 0.047(2) 0.005(2) 0.009(2) -0.0056(17)
C84 0.084(4) 0.059(3) 0.047(2) 0.005(2) 0.009(2) -0.0056(17)
C85 0.084(4) 0.059(3) 0.047(2) 0.005(2) 0.009(2) -0.0056(17)
C86 0.084(4) 0.059(3) 0.047(2) 0.005(2) 0.009(2) -0.0056(17)
C87 0.084(4) 0.059(3) 0.047(2) 0.005(2) 0.009(2) -0.0056(17)
C88 0.084(4) 0.059(3) 0.047(2) 0.005(2) 0.009(2) -0.0056(17)
C89 0.084(4) 0.059(3) 0.047(2) 0.005(2) 0.009(2) -0.0056(17)
C90 0.084(4) 0.059(3) 0.047(2) 0.005(2) 0.009(2) -0.0056(17)
C91 0.084(4) 0.059(3) 0.047(2) 0.005(2) 0.009(2) -0.0056(17)
C92 0.084(4) 0.059(3) 0.047(2) 0.005(2) 0.009(2) -0.0056(17)
C93 0.075(6) 0.059(5) 0.058(5) 0.004(5) 0.014(5) 0.024(4)
C94 0.054(5) 0.067(6) 0.063(5) 0.010(4) 0.008(4) 0.023(5)
C95 0.049(5) 0.064(5) 0.063(5) 0.003(4) 0.013(4) 0.030(4)
C97 0.078(6) 0.043(5) 0.057(5) 0.000(4) 0.006(5) 0.000(4)
C98 0.072(6) 0.047(5) 0.066(6) -0.006(4) -0.011(5) 0.011(4)
C99 0.053(5) 0.055(5) 0.047(5) 0.005(4) -0.001(4) 0.002(4)
C100 0.056(5) 0.054(5) 0.076(6) 0.005(4) 0.003(5) 0.019(5)
C101 0.082(7) 0.038(4) 0.074(6) 0.004(4) 0.025(5) 0.012(4)
C103 0.084(4) 0.059(3) 0.047(2) 0.005(2) 0.009(2) -0.0056(17)
C104 0.084(4) 0.059(3) 0.047(2) 0.005(2) 0.009(2) -0.0056(17)
C105 0.084(4) 0.059(3) 0.047(2) 0.005(2) 0.009(2) -0.0056(17)
C106 0.084(4) 0.059(3) 0.047(2) 0.005(2) 0.009(2) -0.0056(17)
C107 0.084(4) 0.059(3) 0.047(2) 0.005(2) 0.009(2) -0.0056(17)
C108 0.084(4) 0.059(3) 0.047(2) 0.005(2) 0.009(2) -0.0056(17)
C109 0.084(4) 0.059(3) 0.047(2) 0.005(2) 0.009(2) -0.0056(17)
C110 0.084(4) 0.059(3) 0.047(2) 0.005(2) 0.009(2) -0.0056(17)
C111 0.084(4) 0.059(3) 0.047(2) 0.005(2) 0.009(2) -0.0056(17)
C112 0.084(4) 0.059(3) 0.047(2) 0.005(2) 0.009(2) -0.0056(17)
B1 0.107(10) 0.044(5) 0.069(7) 0.018(6) 0.057(7) 0.014(5)
B2 0.049(5) 0.045(5) 0.050(5) -0.003(4) 0.008(4) 0.004(4)
B3 0.037(4) 0.055(5) 0.033(4) -0.005(4) 0.006(3) 0.007(4)
B4 0.049(5) 0.050(5) 0.072(7) -0.002(4) 0.019(5) 0.020(5)

loop_
_atom_type_symbol
_atom_type_description
_atom_type_scat_dispersion_real
_atom_type_scat_dispersion_imag
_atom_type_scat_source
C C 0.0033 0.0016
;
International Tables for Crystallography
(1992, Vol. C, Tables 4.2.6.8 and 6.1.1.4)
;
H H 0.0000 0.0000
;
International Tables for Crystallography
(1992, Vol. C, Table 6.1.1.4)
;
N N 0.0061 0.0033
;
International Tables for Crystallography
(1992, Vol. C, Tables 4.2.6.8 and 6.1.1.4)
;
P P 0.1023 0.0942
;
International Tables for Crystallography
(1992, Vol. C, Tables 4.2.6.8 and 6.1.1.4)
;
F F 0.0171 0.0103
;
International Tables for Crystallography
(1992, Vol. C, Tables 4.2.6.8 and 6.1.1.4)
;
Ir Ir -1.4442 7.9887
;
International Tables for Crystallography
(1992, Vol. C, Tables 4.2.6.8 and 6.1.1.4)
;
B B 0.0013 0.0007
;
International Tables for Crystallography
(1992, Vol. C, Tables 4.2.6.8 and 6.1.1.4)
;
Cl Cl 0.1484 0.1585
;
International Tables for Crystallography
(1992, Vol. C, Tables 4.2.6.8 and 6.1.1.4)
;

loop_
_geom_angle_atom_site_label_1
_geom_angle_atom_site_label_2
_geom_angle_atom_site_label_3
_geom_angle
_geom_angle_publ_flag
Cl1 Ir1 P1 85.65(6) yes
Cl1 Ir1 N1 83.98(14) yes
Cl1 Ir1 C27 91.48(17) yes
Cl1 Ir1 C28 106.74(17) yes
Cl1 Ir1 C29 145.6(2) yes
Cl1 Ir1 C30 147.98(18) yes
Cl1 Ir1 C31 110.63(18) yes
P1 Ir1 N1 81.14(14) yes
P1 Ir1 C27 141.0(2) yes
P1 Ir1 C28 106.96(19) yes
P1 Ir1 C29 99.67(19) yes
P1 Ir1 C30 126.26(19) yes
P1 Ir1 C31 162.47(18) yes
N1 Ir1 C27 137.3(3) yes
N1 Ir1 C28 166.8(2) yes
N1 Ir1 C29 130.4(3) yes
N1 Ir1 C30 101.9(3) yes
N1 Ir1 C31 106.3(3) yes
C27 Ir1 C28 37.4(3) yes
C27 Ir1 C29 63.2(3) yes
C27 Ir1 C30 62.7(3) yes
C27 Ir1 C31 36.8(3) yes
C28 Ir1 C29 39.1(3) yes
C28 Ir1 C30 64.9(3) yes
C28 Ir1 C31 63.0(3) yes
C29 Ir1 C30 38.9(3) yes
C29 Ir1 C31 63.3(3) yes
C30 Ir1 C31 37.4(3) yes
Cl2 Ir2 P2 91.49(5) yes
Cl2 Ir2 N2 81.47(14) yes
Cl2 Ir2 C37 92.13(19) yes
Cl2 Ir2 C38 122.7(3) yes
Cl2 Ir2 C39 156.1(2) yes
Cl2 Ir2 C40 128.1(3) yes
Cl2 Ir2 C41 95.5(2) yes
P2 Ir2 N2 80.90(15) yes
P2 Ir2 C37 125.8(3) yes
P2 Ir2 C38 98.7(2) yes
P2 Ir2 C39 105.70(18) yes
P2 Ir2 C40 140.3(2) yes
P2 Ir2 C41 162.9(3) yes
N2 Ir2 C37 152.9(3) yes
N2 Ir2 C38 155.8(3) yes
N2 Ir2 C39 117.0(3) yes
N2 Ir2 C40 100.8(3) yes
N2 Ir2 C41 115.6(3) yes
C37 Ir2 C38 38.3(3) yes
C37 Ir2 C39 64.5(3) yes
C37 Ir2 C40 62.8(4) yes
C37 Ir2 C41 38.5(4) yes
C38 Ir2 C39 39.6(4) yes
C38 Ir2 C40 64.2(4) yes
C38 Ir2 C41 64.4(4) yes
C39 Ir2 C40 38.1(3) yes
C39 Ir2 C41 63.6(3) yes
C40 Ir2 C41 36.5(3) yes
Cl3 Ir3 P3 90.51(5) yes
Cl3 Ir3 N3 82.71(13) yes
Cl3 Ir3 C73 91.20(15) yes
Cl3 Ir3 C74 96.77(16) yes
Cl3 Ir3 C75 133.05(15) yes
Cl3 Ir3 C76 155.63(19) yes
Cl3 Ir3 C77 120.01(18) yes
P3 Ir3 N3 80.61(14) yes
P3 Ir3 C73 129.28(18) yes
P3 Ir3 C74 165.1(2) yes
P3 Ir3 C75 136.22(15) yes
P3 Ir3 C76 104.62(17) yes
P3 Ir3 C77 101.23(17) yes
N3 Ir3 C73 149.7(3) yes
N3 Ir3 C74 113.1(3) yes
N3 Ir3 C75 98.3(2) yes
N3 Ir3 C76 118.1(3) yes
N3 Ir3 C77 157.0(2) yes
C73 Ir3 C74 38.0(3) yes
C73 Ir3 C75 64.7(3) yes
C73 Ir3 C76 64.4(3) yes
C73 Ir3 C77 38.0(3) yes
C74 Ir3 C75 39.6(3) yes
C74 Ir3 C76 64.5(3) yes
C74 Ir3 C77 63.9(3) yes
C75 Ir3 C76 37.7(3) yes
C75 Ir3 C77 64.3(3) yes
C76 Ir3 C77 39.0(3) yes
Cl4 Ir4 P4 87.78(6) yes
Cl4 Ir4 N4 84.40(14) yes
Cl4 Ir4 C83 86.9(5) yes
Cl4 Ir4 C84 106.4(5) yes
Cl4 Ir4 C85 143.8(6) yes
Cl4 Ir4 C86 142.5(7) yes
Cl4 Ir4 C87 103.5(7) yes
Cl4 Ir4 C103 160.1(6) yes
Cl4 Ir4 C108 128.9(7) yes
Cl4 Ir4 C109 97.1(6) yes
Cl4 Ir4 C110 99.1(7) yes
Cl4 Ir4 C111 133.4(7) yes
P4 Ir4 N4 81.47(15) yes
P4 Ir4 C83 141.6(7) yes
P4 Ir4 C84 163.8(7) yes
P4 Ir4 C85 128.3(6) yes
P4 Ir4 C86 100.6(6) yes
P4 Ir4 C87 106.5(6) yes
P4 Ir4 C103 108.5(6) yes
P4 Ir4 C108 98.8(7) yes
P4 Ir4 C109 122.1(7) yes
P4 Ir4 C110 163.7(9) yes
P4 Ir4 C111 138.8(7) yes
N4 Ir4 C83 135.6(7) yes
N4 Ir4 C84 107.2(8) yes
N4 Ir4 C85 102.4(7) yes
N4 Ir4 C86 132.8(7) yes
N4 Ir4 C87 168.7(6) yes
N4 Ir4 C103 108.8(7) yes
N4 Ir4 C108 146.6(7) yes
N4 Ir4 C109 156.4(7) yes
N4 Ir4 C110 113.7(9) yes
N4 Ir4 C111 99.1(7) yes
C83 Ir4 C84 35.5(9) yes
C83 Ir4 C85 63.2(8) yes
C83 Ir4 C86 63.9(8) yes
C83 Ir4 C87 39.0(9) yes
C83 Ir4 C103 73.3(8) yes
C83 Ir4 C108 57.4(9) yes
C83 Ir4 C109 22.4(9) yes
C83 Ir4 C110 26.2(10) yes
C83 Ir4 C111 58.3(9) yes
C84 Ir4 C85 37.5(7) yes
C84 Ir4 C86 63.4(9) yes
C84 Ir4 C87 63.1(10) yes
C84 Ir4 C103 56.1(8) yes
C84 Ir4 C108 66.4(10) yes
C84 Ir4 C109 49.7(10) yes
C84 Ir4 C110 9.8(9) yes
C84 Ir4 C111 28.1(8) yes
C85 Ir4 C86 40.5(9) yes
C85 Ir4 C87 66.5(9) yes
C85 Ir4 C103 21.0(9) yes
C85 Ir4 C108 51.6(9) yes
C85 Ir4 C109 63.0(9) yes
C85 Ir4 C110 45.3(8) yes
C85 Ir4 C111 11.1(9) yes
C86 Ir4 C87 39.0(9) yes
C86 Ir4 C103 25.5(9) yes
C86 Ir4 C108 14.0(10) yes
C86 Ir4 C109 47.5(9) yes
C86 Ir4 C110 65.1(10) yes
C86 Ir4 C111 49.6(9) yes
C87 Ir4 C103 61.5(9) yes
C87 Ir4 C108 26.2(10) yes
C87 Ir4 C109 16.6(10) yes
C87 Ir4 C110 57.6(11) yes
C87 Ir4 C111 69.7(9) yes
C103 Ir4 C108 39.2(9) yes
C103 Ir4 C109 64.7(8) yes
C103 Ir4 C110 62.2(9) yes
C103 Ir4 C111 32.1(9) yes
C108 Ir4 C109 37.7(9) yes
C108 Ir4 C110 65.4(10) yes
C108 Ir4 C111 59.1(10) yes
C109 Ir4 C110 42.7(11) yes
C109 Ir4 C111 62.9(9) yes
C110 Ir4 C111 37.0(9) yes
Cl36 Cl8 Cl37 109.3(6) yes
Cl36 Cl8 C94 50.2(5) yes
Cl37 Cl8 C94 69.0(5) yes
Cl36 Cl10 C94 64.7(7) yes
Cl38 Cl15 C96 52.1(7) yes
Cl35 Cl33 C102 60.3(7) yes
Cl33 Cl35 C102 43.9(5) yes
Cl8 Cl36 Cl10 134.0(8) yes
Cl8 Cl36 C94 55.1(6) yes
Cl10 Cl36 C94 79.8(8) yes
Cl8 Cl37 C94 61.5(5) yes
Cl15 Cl38 C96 77.4(9) yes
Ir1 P1 C1 117.6(2) yes
Ir1 P1 C3 102.4(3) yes
Ir1 P1 C9 119.1(2) yes
C1 P1 C3 105.2(3) yes
C1 P1 C9 105.1(4) yes
C3 P1 C9 105.9(4) yes
Ir2 P2 C2 121.4(2) yes
Ir2 P2 C15 102.9(3) yes
Ir2 P2 C21 116.9(2) yes
C2 P2 C15 105.8(3) yes
C2 P2 C21 103.4(3) yes
C15 P2 C21 104.8(4) yes
Ir3 P3 C47 122.0(2) yes
Ir3 P3 C49 102.2(2) yes
Ir3 P3 C55 118.43(18) yes
C47 P3 C49 105.2(3) yes
C47 P3 C55 101.9(3) yes
C49 P3 C55 105.5(3) yes
Ir4 P4 C48 117.6(2) yes
Ir4 P4 C61 103.1(3) yes
Ir4 P4 C67 118.59(19) yes
C48 P4 C61 104.8(3) yes
C48 P4 C67 104.7(4) yes
C61 P4 C67 106.8(4) yes
Ir1 N1 C4 121.6(5) yes
Ir1 N1 C8 119.6(4) yes
C4 N1 C8 118.8(6) yes
Ir2 N2 C16 121.2(5) yes
Ir2 N2 C20 117.7(5) yes
C16 N2 C20 120.8(7) yes
Ir3 N3 C50 121.9(5) yes
Ir3 N3 C54 120.1(4) yes
C50 N3 C54 117.9(6) yes
Ir4 N4 C62 121.0(5) yes
Ir4 N4 C66 119.0(5) yes
C62 N4 C66 120.0(6) yes
P1 C1 C2 113.7(5) yes
P2 C2 C1 115.0(5) yes
P1 C3 C4 109.6(4) yes
N1 C4 C3 117.9(6) yes
N1 C4 C5 121.4(7) yes
C3 C4 C5 120.6(6) yes
C4 C5 C6 118.8(6) yes
C5 C6 C7 119.6(8) yes
C6 C7 C8 119.0(8) yes
N1 C8 C7 122.1(6) yes
P1 C9 C10 121.2(6) yes
P1 C9 C14 119.0(7) yes
C10 C9 C14 119.8(8) yes
C9 C10 C11 117.7(10) yes
C10 C11 C12 119.9(12) yes
C11 C12 C13 122.2(10) yes
C12 C13 C14 117.3(11) yes
C9 C14 C13 123.0(11) yes
P2 C15 C16 110.8(5) yes
N2 C16 C15 118.9(7) yes
N2 C16 C17 120.6(7) yes
C15 C16 C17 120.5(6) yes
C16 C17 C18 119.6(7) yes
C17 C18 C19 119.6(10) yes
C18 C19 C20 119.7(9) yes
N2 C20 C19 119.7(7) yes
P2 C21 C22 122.2(6) yes
P2 C21 C26 118.1(6) yes
C22 C21 C26 119.7(7) yes
C21 C22 C23 120.6(8) yes
C22 C23 C24 119.4(9) yes
C23 C24 C25 120.0(8) yes
C24 C25 C26 119.6(9) yes
C21 C26 C25 120.6(9) yes
Ir1 C27 C28 68.8(4) yes
Ir1 C27 C31 71.4(4) yes
Ir1 C27 C36 124.9(5) yes
C28 C27 C31 109.2(6) yes
C28 C27 C36 124.7(8) yes
C31 C27 C36 126.0(8) yes
Ir1 C28 C27 73.8(4) yes
Ir1 C28 C29 70.5(4) yes
Ir1 C28 C32 126.3(4) yes
C27 C28 C29 107.2(7) yes
C27 C28 C32 126.3(7) yes
C29 C28 C32 126.1(7) yes
Ir1 C29 C28 70.4(4) yes
Ir1 C29 C30 70.4(4) yes
Ir1 C29 C33 130.8(5) yes
C28 C29 C30 106.8(6) yes
C28 C29 C33 128.5(8) yes
C30 C29 C33 124.2(7) yes
Ir1 C30 C29 70.7(4) yes
Ir1 C30 C31 73.7(4) yes
Ir1 C30 C34 125.4(5) yes
C29 C30 C31 107.9(6) yes
C29 C30 C34 124.1(7) yes
C31 C30 C34 127.8(7) yes
Ir1 C31 C27 71.8(4) yes
Ir1 C31 C30 68.9(4) yes
Ir1 C31 C35 129.2(5) yes
C27 C31 C30 108.7(7) yes
C27 C31 C35 124.6(7) yes
C30 C31 C35 126.5(7) yes
Ir2 C37 C38 71.0(5) yes
Ir2 C37 C41 72.0(5) yes
Ir2 C37 C42 125.2(6) yes
C38 C37 C41 109.0(8) yes
C38 C37 C42 123.1(9) yes
C41 C37 C42 127.9(8) yes
Ir2 C38 C37 70.8(5) yes
Ir2 C38 C39 69.2(5) yes
Ir2 C38 C43 128.8(6) yes
C37 C38 C39 105.9(7) yes
C37 C38 C43 126.8(9) yes
C39 C38 C43 127.1(8) yes
Ir2 C39 C38 71.2(4) yes
Ir2 C39 C40 72.7(4) yes
Ir2 C39 C44 130.2(5) yes
C38 C39 C40 107.3(6) yes
C38 C39 C44 123.4(7) yes
C40 C39 C44 128.4(8) yes
Ir2 C40 C39 69.2(4) yes
Ir2 C40 C41 72.2(4) yes
Ir2 C40 C45 129.8(7) yes
C39 C40 C41 110.3(8) yes
C39 C40 C45 121.7(7) yes
C41 C40 C45 127.7(9) yes
Ir2 C41 C37 69.5(5) yes
Ir2 C41 C40 71.3(5) yes
Ir2 C41 C46 126.8(6) yes
C37 C41 C40 107.5(8) yes
C37 C41 C46 124.5(9) yes
C40 C41 C46 128.0(10) yes
P3 C47 C48 115.1(5) yes
P4 C48 C47 112.6(5) yes
P3 C49 C50 110.0(4) yes
N3 C50 C49 116.9(6) yes
N3 C50 C51 122.7(6) yes
C49 C50 C51 120.4(6) yes
C50 C51 C52 118.4(6) yes
C51 C52 C53 119.2(7) yes
C52 C53 C54 119.1(7) yes
N3 C54 C53 122.6(6) yes
P3 C55 C56 120.5(6) yes
P3 C55 C60 120.7(6) yes
C56 C55 C60 118.8(6) yes
C55 C56 C57 120.3(8) yes
C56 C57 C58 121.1(8) yes
C57 C58 C59 119.9(7) yes
C58 C59 C60 119.9(8) yes
C55 C60 C59 120.0(8) yes
P4 C61 C62 110.9(4) yes
N4 C62 C61 118.4(6) yes
N4 C62 C63 118.8(7) yes
C61 C62 C63 122.6(6) yes
C62 C63 C64 122.3(7) yes
C63 C64 C65 117.2(8) yes
C64 C65 C66 119.2(9) yes
N4 C66 C65 122.3(7) yes
P4 C67 C68 121.5(5) yes
P4 C67 C72 119.6(6) yes
C68 C67 C72 118.9(7) yes
C67 C68 C69 120.0(7) yes
C68 C69 C70 122.3(9) yes
C69 C70 C71 118.0(8) yes
C70 C71 C72 121.2(9) yes
C67 C72 C71 119.6(9) yes
Ir3 C73 C74 72.4(4) yes
Ir3 C73 C77 70.9(4) yes
Ir3 C73 C78 125.7(5) yes
C74 C73 C77 109.5(6) yes
C74 C73 C78 124.6(6) yes
C77 C73 C78 125.8(7) yes
Ir3 C74 C73 69.6(4) yes
Ir3 C74 C75 69.2(3) yes
Ir3 C74 C79 128.1(5) yes
C73 C74 C75 106.2(5) yes
C73 C74 C79 126.1(7) yes
C75 C74 C79 127.6(7) yes
Ir3 C75 C74 71.2(3) yes
Ir3 C75 C76 70.2(3) yes
Ir3 C75 C80 133.2(5) yes
C74 C75 C76 107.5(6) yes
C74 C75 C80 124.0(6) yes
C76 C75 C80 127.4(6) yes
Ir3 C76 C75 72.1(3) yes
Ir3 C76 C77 70.9(4) yes
Ir3 C76 C81 130.3(5) yes
C75 C76 C77 108.9(6) yes
C75 C76 C81 124.5(7) yes
C77 C76 C81 125.9(7) yes
Ir3 C77 C73 71.1(4) yes
Ir3 C77 C76 70.1(4) yes
Ir3 C77 C82 128.1(5) yes
C73 C77 C76 107.8(6) yes
C73 C77 C82 125.7(7) yes
C76 C77 C82 126.3(6) yes
Ir4 C83 C84 71.4(13) yes
Ir4 C83 C87 67.5(12) yes
Ir4 C83 C88 127.1(12) yes
Ir4 C83 C106 120.7(13) yes
Ir4 C83 C109 74(2) yes
Ir4 C83 C110 72.1(18) yes
C84 C83 C87 108(2) yes
C84 C83 C88 114(2) yes
C84 C83 C106 166(3) yes
C84 C83 C109 110(3) yes
C84 C83 C110 5.8(19) yes
C87 C83 C88 137(3) yes
C87 C83 C106 83.6(18) yes
C87 C83 C109 6.5(17) yes
C87 C83 C110 113(3) yes
C88 C83 C106 54.1(14) yes
C88 C83 C109 135(3) yes
C88 C83 C110 109(3) yes
C106 C83 C109 81(3) yes
C106 C83 C110 163(3) yes
C109 C83 C110 116(4) yes
Ir4 C84 C83 73.1(13) yes
Ir4 C84 C85 70.6(12) yes
Ir4 C84 C89 121.9(13) yes
Ir4 C84 C105 125.6(16) yes
Ir4 C84 C109 63.6(10) yes
Ir4 C84 C111 75.2(16) yes
C83 C84 C85 114(3) yes
C83 C84 C89 90.4(16) yes
C83 C84 C105 130.8(19) yes
C83 C84 C109 25.9(14) yes
C83 C84 C111 125(3) yes
C85 C84 C89 156(3) yes
C85 C84 C105 115(2) yes
C85 C84 C109 87.8(19) yes
C85 C84 C111 11.7(19) yes
C89 C84 C105 40.4(13) yes
C89 C84 C109 116.1(16) yes
C89 C84 C111 144(3) yes
C105 C84 C109 156.4(16) yes
C105 C84 C111 104(3) yes
C109 C84 C111 99(3) yes
Ir4 C85 C84 71.9(12) yes
Ir4 C85 C86 67.9(10) yes
Ir4 C85 C90 119.3(13) yes
Ir4 C85 C103 79.5(18) yes
Ir4 C85 C104 122.2(13) yes
Ir4 C85 C108 63.3(9) yes
Ir4 C85 C110 65.8(10) yes
C84 C85 C86 103(2) yes
C84 C85 C90 98(2) yes
C84 C85 C103 137(3) yes
C84 C85 C104 143(3) yes
C84 C85 C108 91.5(18) yes
C84 C85 C110 10.4(16) yes
C86 C85 C90 158.2(18) yes
C86 C85 C103 35(3) yes
C86 C85 C104 113.8(19) yes
C86 C85 C108 11.9(12) yes
C86 C85 C110 93.1(18) yes
C90 C85 C103 124(3) yes
C90 C85 C104 44.5(13) yes
C90 C85 C108 170.1(17) yes
C90 C85 C110 108.6(18) yes
C103 C85 C104 80(3) yes
C103 C85 C108 46(3) yes
C103 C85 C110 127(3) yes
C104 C85 C108 125.6(18) yes
C104 C85 C110 153(3) yes
C108 C85 C110 81.2(16) yes
Ir4 C86 C85 71.6(11) yes
Ir4 C86 C87 70.8(12) yes
Ir4 C86 C91 129.5(12) yes
Ir4 C86 C103 80.2(17) yes
Ir4 C86 C107 114.9(13) yes
Ir4 C86 C108 85(3) yes
Ir4 C86 C109 66.7(10) yes
Ir4 C86 C111 66.7(10) yes
C85 C86 C87 108.5(19) yes
C85 C86 C91 139(2) yes
C85 C86 C103 28.3(17) yes
C85 C86 C107 87.0(15) yes
C85 C86 C108 132(5) yes
C85 C86 C109 89.1(16) yes
C85 C86 C111 9.7(11) yes
C87 C86 C91 112(2) yes
C87 C86 C103 136(3) yes
C87 C86 C107 165(2) yes
C87 C86 C108 24(4) yes
C87 C86 C109 19.8(13) yes
C87 C86 C111 98.8(18) yes
C91 C86 C103 113(3) yes
C91 C86 C107 53.3(13) yes
C91 C86 C108 88(4) yes
C91 C86 C109 130(2) yes
C91 C86 C111 148.8(19) yes
C103 C86 C107 59.5(19) yes
C103 C86 C108 159(5) yes
C103 C86 C109 117(3) yes
C103 C86 C111 37.7(18) yes
C107 C86 C108 141(5) yes
C107 C86 C109 174.9(16) yes
C107 C86 C111 96.7(15) yes
C108 C86 C109 43(4) yes
C108 C86 C111 122(5) yes
C109 C86 C111 79.4(15) yes
Ir4 C87 C83 73.5(13) yes
Ir4 C87 C86 70.3(13) yes
Ir4 C87 C92 128.7(13) yes
Ir4 C87 C106 104.3(12) yes
Ir4 C87 C108 77.6(19) yes
Ir4 C87 C109 82(3) yes
Ir4 C87 C112 115.5(13) yes
C83 C87 C86 106(2) yes
C83 C87 C92 115(3) yes
C83 C87 C106 48.7(14) yes
C83 C87 C108 119(3) yes
C83 C87 C109 9(3) yes
C83 C87 C112 170.9(18) yes
C86 C87 C92 138(3) yes
C86 C87 C106 153.5(19) yes
C86 C87 C108 12.5(19) yes
C86 C87 C109 109(4) yes
C86 C87 C112 77.1(16) yes
C92 C87 C106 65.9(15) yes
C92 C87 C108 126(3) yes
C92 C87 C109 111(4) yes
C92 C87 C112 61.3(14) yes
C106 C87 C108 164(3) yes
C106 C87 C109 45(3) yes
C106 C87 C112 126.3(17) yes
C108 C87 C109 120(5) yes
C108 C87 C112 65(2) yes
C109 C87 C112 162(4) yes
C83 C88 C106 62.3(16) yes
C84 C89 C105 71.7(19) yes
C84 C89 C110 14.1(14) yes
C105 C89 C110 86(2) yes
C85 C90 C104 57.2(16) yes
C85 C90 C111 14.7(12) yes
C104 C90 C111 71.9(18) yes
C86 C91 C107 74.2(16) yes
C86 C91 C108 19.5(14) yes
C86 C91 C112 81.9(15) yes
C107 C91 C108 93.6(17) yes
C107 C91 C112 155.2(18) yes
C108 C91 C112 62.4(14) yes
C87 C92 C106 70.8(15) yes
C87 C92 C109 19.5(14) yes
C87 C92 C112 71.0(16) yes
C106 C92 C109 51.6(12) yes
C106 C92 C112 140.5(16) yes
C109 C92 C112 89.6(15) yes
Cl5 C93 Cl6 107.4(6) yes
Cl5 C93 Cl7 110.8(6) yes
Cl6 C93 Cl7 110.3(5) yes
Cl8 C94 Cl9 109.3(6) yes
Cl8 C94 Cl10 109.7(6) yes
Cl8 C94 Cl36 74.7(8) yes
Cl8 C94 Cl37 49.5(5) yes
Cl9 C94 Cl10 108.6(6) yes
Cl9 C94 Cl36 116.5(7) yes
Cl9 C94 Cl37 113.9(6) yes
Cl10 C94 Cl36 35.4(7) yes
Cl10 C94 Cl37 137.0(6) yes
Cl36 C94 Cl37 113.7(8) yes
Cl11 C95 Cl12 111.4(5) yes
Cl11 C95 Cl13 109.5(5) yes
Cl12 C95 Cl13 109.0(6) yes
Cl14 C96 Cl15 81.6(9) yes
Cl14 C96 Cl16 107.3(10) yes
Cl14 C96 Cl38 118.9(11) yes
Cl15 C96 Cl16 146.7(12) yes
Cl15 C96 Cl38 50.5(7) yes
Cl16 C96 Cl38 99.5(11) yes
Cl17 C97 Cl18 108.7(6) yes
Cl17 C97 Cl19 110.3(5) yes
Cl18 C97 Cl19 112.3(6) yes
Cl20 C98 Cl21 109.4(5) yes
Cl20 C98 Cl22 112.7(6) yes
Cl21 C98 Cl22 110.9(6) yes
Cl23 C99 Cl24 110.8(6) yes
Cl23 C99 Cl25 109.5(5) yes
Cl24 C99 Cl25 109.9(4) yes
Cl26 C100 Cl27 110.8(6) yes
Cl26 C100 Cl28 110.8(6) yes
Cl27 C100 Cl28 106.9(6) yes
Cl29 C101 Cl30 110.2(6) yes
Cl29 C101 Cl31 111.2(6) yes
Cl30 C101 Cl31 110.8(5) yes
Cl32 C102 Cl33 116.1(10) yes
Cl32 C102 Cl34 93.7(10) yes
Cl32 C102 Cl35 93.8(8) yes
Cl33 C102 Cl34 93.5(8) yes
Cl33 C102 Cl35 75.8(8) yes
Cl34 C102 Cl35 168.9(9) yes
Ir4 C103 C85 79.5(18) yes
Ir4 C103 C86 74.3(16) yes
Ir4 C103 C104 117.9(14) yes
Ir4 C103 C107 124.6(13) yes
Ir4 C103 C108 69.2(11) yes
Ir4 C103 C111 74.1(13) yes
C85 C103 C86 117(4) yes
C85 C103 C104 69(3) yes
C85 C103 C107 150(3) yes
C85 C103 C108 110(3) yes
C85 C103 C111 5.6(17) yes
C86 C103 C104 168(3) yes
C86 C103 C107 89(3) yes
C86 C103 C108 7.3(18) yes
C86 C103 C111 113(3) yes
C104 C103 C107 83.3(16) yes
C104 C103 C108 171.8(17) yes
C104 C103 C111 73.0(19) yes
C107 C103 C108 95.9(19) yes
C107 C103 C111 155(3) yes
C108 C103 C111 107(3) yes
C85 C104 C90 78.3(19) yes
C85 C104 C103 31.5(14) yes
C85 C104 C111 13.9(14) yes
C90 C104 C103 109(2) yes
C90 C104 C111 64.4(17) yes
C103 C104 C111 45.2(14) yes
C84 C105 C89 67.9(17) yes
C84 C105 C110 10.9(10) yes
C89 C105 C110 57.2(17) yes
C83 C106 C87 47.7(13) yes
C83 C106 C88 63.7(16) yes
C83 C106 C92 91.0(15) yes
C83 C106 C109 32.1(14) yes
C87 C106 C88 111.2(17) yes
C87 C106 C92 43.3(11) yes
C87 C106 C109 16.1(12) yes
C88 C106 C92 154.0(19) yes
C88 C106 C109 95.7(18) yes
C92 C106 C109 59.2(13) yes
C86 C107 C91 52.6(13) yes
C86 C107 C103 31.8(12) yes
C91 C107 C103 84.3(16) yes
Ir4 C108 C85 65.1(10) yes
Ir4 C108 C86 81(4) yes
Ir4 C108 C87 76.3(18) yes
Ir4 C108 C91 124.0(15) yes
Ir4 C108 C103 71.6(12) yes
Ir4 C108 C109 71.0(13) yes
Ir4 C108 C112 123.0(12) yes
C85 C108 C86 36(4) yes
C85 C108 C87 108(3) yes
C85 C108 C91 108.3(17) yes
C85 C108 C103 23.3(12) yes
C85 C108 C109 86.0(18) yes
C85 C108 C112 168.1(18) yes
C86 C108 C87 144(5) yes
C86 C108 C91 73(4) yes
C86 C108 C103 13(4) yes
C86 C108 C109 122(5) yes
C86 C108 C112 133(5) yes
C87 C108 C91 144(3) yes
C87 C108 C103 130(3) yes
C87 C108 C109 22.5(19) yes
C87 C108 C112 83(3) yes
C91 C108 C103 86.0(18) yes
C91 C108 C109 162(3) yes
C91 C108 C112 60.3(14) yes
C103 C108 C109 109(3) yes
C103 C108 C112 146(2) yes
C109 C108 C112 105(2) yes
Ir4 C109 C83 84(2) yes
Ir4 C109 C84 66.7(11) yes
Ir4 C109 C86 65.8(11) yes
Ir4 C109 C87 81(3) yes
Ir4 C109 C92 111.8(12) yes
Ir4 C109 C106 119.6(12) yes
Ir4 C109 C108 71.3(13) yes
Ir4 C109 C110 68.2(13) yes
C83 C109 C84 44(2) yes
C83 C109 C86 123(3) yes
C83 C109 C87 164(4) yes
C83 C109 C92 136(3) yes
C83 C109 C106 67(3) yes
C83 C109 C108 138(4) yes
C83 C109 C110 35(2) yes
C84 C109 C86 79.7(14) yes
C84 C109 C87 130(4) yes
C84 C109 C92 178.3(15) yes
C84 C109 C106 110.7(17) yes
C84 C109 C108 94.6(18) yes
C84 C109 C110 9.1(11) yes
C86 C109 C87 52(3) yes
C86 C109 C92 100.4(17) yes
C86 C109 C106 169(2) yes
C86 C109 C108 14.9(14) yes
C86 C109 C110 88.5(17) yes
C87 C109 C92 50(4) yes
C87 C109 C106 119(4) yes
C87 C109 C108 37(3) yes
C87 C109 C110 138(4) yes
C92 C109 C106 69.3(15) yes
C92 C109 C108 85.6(18) yes
C92 C109 C110 170.2(19) yes
C106 C109 C108 155(3) yes
C106 C109 C110 101.9(19) yes
C108 C109 C110 103(2) yes
Ir4 C110 C83 81.7(18) yes
Ir4 C110 C85 68.9(11) yes
Ir4 C110 C89 128.4(17) yes
Ir4 C110 C105 118.7(16) yes
Ir4 C110 C109 69.0(12) yes
Ir4 C110 C111 73.5(14) yes
C83 C110 C85 119(3) yes
C83 C110 C89 110(3) yes
C83 C110 C105 147(3) yes
C83 C110 C109 29.5(19) yes
C83 C110 C111 130(3) yes
C85 C110 C89 131(3) yes
C85 C110 C105 94.3(17) yes
C85 C110 C109 89.1(19) yes
C85 C110 C111 11.6(15) yes
C89 C110 C105 37.1(13) yes
C89 C110 C109 138(3) yes
C89 C110 C111 120(3) yes
C105 C110 C109 172.3(19) yes
C105 C110 C111 82.8(19) yes
C109 C110 C111 101(3) yes
Ir4 C111 C84 76.6(16) yes
Ir4 C111 C86 63.6(9) yes
Ir4 C111 C90 124.9(14) yes
Ir4 C111 C103 73.8(14) yes
Ir4 C111 C104 111.9(13) yes
Ir4 C111 C110 69.5(13) yes
C84 C111 C86 101(3) yes
C84 C111 C90 125(3) yes
C84 C111 C103 130(3) yes
C84 C111 C104 168(3) yes
C84 C111 C110 10(2) yes
C86 C111 C90 133.9(19) yes
C86 C111 C103 28.9(15) yes
C86 C111 C104 90.2(16) yes
C86 C111 C110 91(2) yes
C90 C111 C103 105(2) yes
C90 C111 C104 43.7(13) yes
C90 C111 C110 135(3) yes
C103 C111 C104 61.8(17) yes
C103 C111 C110 120(3) yes
C104 C111 C110 178(3) yes
C87 C112 C91 89.3(15) yes
C87 C112 C92 47.7(12) yes
C87 C112 C108 32.1(13) yes
C91 C112 C92 136.8(17) yes
C91 C112 C108 57.3(14) yes
C92 C112 C108 79.8(15) yes
F5 B1 F6 112.1(13) yes
F5 B1 F7 109.4(8) yes
F5 B1 F8 107.5(16) yes
F6 B1 F7 117.4(12) yes
F6 B1 F8 101.8(8) yes
F7 B1 F8 107.8(11) yes
F9 B2 F10 112.4(9) yes
F9 B2 F11 108.7(7) yes
F9 B2 F12 104.9(9) yes
F10 B2 F11 110.4(8) yes
F10 B2 F12 110.0(8) yes
F11 B2 F12 110.2(9) yes
F1 B3 F2 110.1(7) yes
F1 B3 F3 109.2(6) yes
F1 B3 F4 110.1(8) yes
F2 B3 F3 109.7(8) yes
F2 B3 F4 109.1(7) yes
F3 B3 F4 108.6(7) yes
F13 B4 F14 105.5(12) yes
F13 B4 F15 107.5(11) yes
F13 B4 F16 104.9(10) yes
F14 B4 F15 110.5(10) yes
F14 B4 F16 111.9(10) yes
F15 B4 F16 115.8(9) yes
P1 C1 H1A 108.826 no
P1 C1 H1B 108.829 no
C2 C1 H1A 108.830 no
C2 C1 H1B 108.819 no
H1A C1 H1B 107.686 no
P2 C2 H2A 108.518 no
P2 C2 H2B 108.522 no
C1 C2 H2A 108.533 no
C1 C2 H2B 108.535 no
H2A C2 H2B 107.530 no
P1 C3 H3A 109.764 no
P1 C3 H3B 109.766 no
C4 C3 H3A 109.753 no
C4 C3 H3B 109.750 no
H3A C3 H3B 108.225 no
C4 C5 H5 120.617 no
C6 C5 H5 120.623 no
C5 C6 H6 120.172 no
C7 C6 H6 120.182 no
C6 C7 H7 120.490 no
C8 C7 H7 120.482 no
N1 C8 H8 118.933 no
C7 C8 H8 118.934 no
C9 C10 H10 121.188 no
C11 C10 H10 121.155 no
C10 C11 H11 120.059 no
C12 C11 H11 120.040 no
C11 C12 H12 118.904 no
C13 C12 H12 118.887 no
C12 C13 H13 121.336 no
C14 C13 H13 121.320 no
C9 C14 H14 118.519 no
C13 C14 H14 118.515 no
P2 C15 H15A 109.507 no
P2 C15 H15B 109.507 no
C16 C15 H15A 109.482 no
C16 C15 H15B 109.473 no
H15A C15 H15B 108.055 no
C16 C17 H17 120.175 no
C18 C17 H17 120.207 no
C17 C18 H18 120.222 no
C19 C18 H18 120.226 no
C18 C19 H19 120.162 no
C20 C19 H19 120.178 no
N2 C20 H20 120.125 no
C19 C20 H20 120.129 no
C21 C22 H22 119.716 no
C23 C22 H22 119.696 no
C22 C23 H23 120.290 no
C24 C23 H23 120.273 no
C23 C24 H24 119.997 no
C25 C24 H24 119.994 no
C24 C25 H25 120.196 no
C26 C25 H25 120.207 no
C21 C26 H26 119.676 no
C25 C26 H26 119.698 no
C28 C32 H32A 109.475 no
C28 C32 H32B 109.478 no
C28 C32 H32C 109.482 no
H32A C32 H32B 109.463 no
H32A C32 H32C 109.455 no
H32B C32 H32C 109.474 no
C29 C33 H33A 109.466 no
C29 C33 H33B 109.478 no
C29 C33 H33C 109.474 no
H33A C33 H33B 109.457 no
H33A C33 H33C 109.469 no
H33B C33 H33C 109.484 no
C30 C34 H34A 109.467 no
C30 C34 H34B 109.483 no
C30 C34 H34C 109.464 no
H34A C34 H34B 109.471 no
H34A C34 H34C 109.472 no
H34B C34 H34C 109.470 no
C31 C35 H35A 109.470 no
C31 C35 H35B 109.470 no
C31 C35 H35C 109.477 no
H35A C35 H35B 109.462 no
H35A C35 H35C 109.479 no
H35B C35 H35C 109.469 no
C27 C36 H36A 109.471 no
C27 C36 H36B 109.472 no
C27 C36 H36C 109.461 no
H36A C36 H36B 109.471 no
H36A C36 H36C 109.469 no
H36B C36 H36C 109.482 no
C37 C42 H42A 109.480 no
C37 C42 H42B 109.479 no
C37 C42 H42C 109.469 no
H42A C42 H42B 109.468 no
H42A C42 H42C 109.471 no
H42B C42 H42C 109.459 no
C38 C43 H43A 109.473 no
C38 C43 H43B 109.468 no
C38 C43 H43C 109.455 no
H43A C43 H43B 109.471 no
H43A C43 H43C 109.483 no
H43B C43 H43C 109.478 no
C39 C44 H44A 109.472 no
C39 C44 H44B 109.479 no
C39 C44 H44C 109.480 no
H44A C44 H44B 109.461 no
H44A C44 H44C 109.465 no
H44B C44 H44C 109.471 no
C40 C45 H45A 109.458 no
C40 C45 H45B 109.458 no
C40 C45 H45C 109.470 no
H45A C45 H45B 109.469 no
H45A C45 H45C 109.496 no
H45B C45 H45C 109.476 no
C41 C46 H46A 109.473 no
C41 C46 H46B 109.464 no
C41 C46 H46C 109.471 no
H46A C46 H46B 109.474 no
H46A C46 H46C 109.471 no
H46B C46 H46C 109.475 no
P3 C47 H47A 108.493 no
P3 C47 H47B 108.496 no
C48 C47 H47A 108.514 no
C48 C47 H47B 108.518 no
H47A C47 H47B 107.516 no
P4 C48 H48A 109.074 no
P4 C48 H48B 109.049 no
C47 C48 H48A 109.071 no
C47 C48 H48B 109.074 no
H48A C48 H48B 107.845 no
P3 C49 H49A 109.666 no
P3 C49 H49B 109.661 no
C50 C49 H49A 109.669 no
C50 C49 H49B 109.669 no
H49A C49 H49B 108.175 no
C50 C51 H51 120.800 no
C52 C51 H51 120.798 no
C51 C52 H52 120.398 no
C53 C52 H52 120.380 no
C52 C53 H53 120.469 no
C54 C53 H53 120.451 no
N3 C54 H54 118.720 no
C53 C54 H54 118.689 no
C55 C56 H56 119.823 no
C57 C56 H56 119.835 no
C56 C57 H57 119.481 no
C58 C57 H57 119.468 no
C57 C58 H58 120.049 no
C59 C58 H58 120.050 no
C58 C59 H59 120.044 no
C60 C59 H59 120.016 no
C55 C60 H60 120.030 no
C59 C60 H60 120.019 no
P4 C61 H61A 109.441 no
P4 C61 H61B 109.450 no
C62 C61 H61A 109.456 no
C62 C61 H61B 109.452 no
H61A C61 H61B 108.056 no
C62 C63 H63 118.859 no
C64 C63 H63 118.829 no
C63 C64 H64 121.395 no
C65 C64 H64 121.379 no
C64 C65 H65 120.411 no
C66 C65 H65 120.398 no
N4 C66 H66 118.869 no
C65 C66 H66 118.864 no
C67 C68 H68 120.002 no
C69 C68 H68 120.007 no
C68 C69 H69 118.850 no
C70 C69 H69 118.852 no
C69 C70 H70 120.997 no
C71 C70 H70 121.014 no
C70 C71 H71 119.431 no
C72 C71 H71 119.410 no
C67 C72 H72 120.198 no
C71 C72 H72 120.203 no
C73 C78 H78A 109.469 no
C73 C78 H78B 109.466 no
C73 C78 H78C 109.472 no
H78A C78 H78B 109.485 no
H78A C78 H78C 109.474 no
H78B C78 H78C 109.461 no
C74 C79 H79A 109.470 no
C74 C79 H79B 109.475 no
C74 C79 H79C 109.461 no
H79A C79 H79B 109.474 no
H79A C79 H79C 109.467 no
H79B C79 H79C 109.481 no
C75 C80 H80A 109.467 no
C75 C80 H80B 109.480 no
C75 C80 H80C 109.463 no
H80A C80 H80B 109.479 no
H80A C80 H80C 109.471 no
H80B C80 H80C 109.467 no
C76 C81 H81A 109.468 no
C76 C81 H81B 109.455 no
C76 C81 H81C 109.475 no
H81A C81 H81B 109.478 no
H81A C81 H81C 109.482 no
H81B C81 H81C 109.469 no
C77 C82 H82A 109.471 no
C77 C82 H82B 109.470 no
C77 C82 H82C 109.487 no
H82A C82 H82B 109.453 no
H82A C82 H82C 109.476 no
H82B C82 H82C 109.469 no

loop_
_geom_bond_atom_site_label_1
_geom_bond_atom_site_label_2
_geom_bond_distance
_geom_bond_publ_flag
Ir1 Cl1 2.3915(16) yes
Ir1 P1 2.2790(16) yes
Ir1 N1 2.137(6) yes
Ir1 C27 2.250(7) yes
Ir1 C28 2.184(7) yes
Ir1 C29 2.185(7) yes
Ir1 C30 2.180(6) yes
Ir1 C31 2.244(6) yes
Ir2 Cl2 2.3915(15) yes
Ir2 P2 2.2745(17) yes
Ir2 N2 2.130(7) yes
Ir2 C37 2.186(9) yes
Ir2 C38 2.188(8) yes
Ir2 C39 2.162(7) yes
Ir2 C40 2.207(8) yes
Ir2 C41 2.218(7) yes
Ir3 Cl3 2.3985(15) yes
Ir3 P3 2.2802(16) yes
Ir3 N3 2.126(6) yes
Ir3 C73 2.201(7) yes
Ir3 C74 2.239(6) yes
Ir3 C75 2.211(5) yes
Ir3 C76 2.185(6) yes
Ir3 C77 2.197(7) yes
Ir4 Cl4 2.3952(17) yes
Ir4 P4 2.2786(17) yes
Ir4 N4 2.150(6) yes
Ir4 C83 2.26(2) yes
Ir4 C84 2.24(3) yes
Ir4 C85 2.222(18) yes
Ir4 C86 2.17(2) yes
Ir4 C87 2.18(3) yes
Ir4 C103 2.222(18) yes
Ir4 C108 2.19(3) yes
Ir4 C109 2.18(3) yes
Ir4 C110 2.17(3) yes
Ir4 C111 2.23(2) yes
Cl5 C93 1.764(10) yes
Cl6 C93 1.754(10) yes
Cl7 C93 1.734(11) yes
Cl8 Cl36 2.056(17) yes
Cl8 Cl37 1.512(13) yes
Cl8 C94 1.747(12) yes
Cl9 C94 1.722(9) yes
Cl10 Cl36 1.050(18) yes
Cl10 C94 1.783(12) yes
Cl11 C95 1.758(11) yes
Cl12 C95 1.754(9) yes
Cl13 C95 1.769(10) yes
Cl14 C96 1.71(3) yes
Cl15 Cl38 1.734(16) yes
Cl15 C96 2.19(3) yes
Cl16 C96 1.79(2) yes
Cl17 C97 1.792(10) yes
Cl18 C97 1.714(11) yes
Cl19 C97 1.754(10) yes
Cl20 C98 1.725(11) yes
Cl21 C98 1.758(10) yes
Cl22 C98 1.738(9) yes
Cl23 C99 1.724(9) yes
Cl24 C99 1.749(9) yes
Cl25 C99 1.768(9) yes
Cl26 C100 1.716(11) yes
Cl27 C100 1.725(9) yes
Cl28 C100 1.745(13) yes
Cl29 C101 1.759(11) yes
Cl30 C101 1.749(11) yes
Cl31 C101 1.736(10) yes
Cl32 C102 1.689(17) yes
Cl33 Cl35 2.429(11) yes
Cl33 C102 1.736(17) yes
Cl34 C102 1.94(3) yes
Cl35 C102 2.18(2) yes
Cl36 C94 1.639(12) yes
Cl37 C94 1.856(13) yes
Cl38 C96 1.77(3) yes
P1 C1 1.801(7) yes
P1 C3 1.832(7) yes
P1 C9 1.808(7) yes
P2 C2 1.838(7) yes
P2 C15 1.817(8) yes
P2 C21 1.819(7) yes
P3 C47 1.830(7) yes
P3 C49 1.819(7) yes
P3 C55 1.804(6) yes
P4 C48 1.819(7) yes
P4 C61 1.823(7) yes
P4 C67 1.802(7) yes
F1 B3 1.386(11) yes
F2 B3 1.345(13) yes
F3 B3 1.377(10) yes
F4 B3 1.380(9) yes
F5 B1 1.292(17) yes
F6 B1 1.312(14) yes
F7 B1 1.362(14) yes
F8 B1 1.442(17) yes
F9 B2 1.319(13) yes
F10 B2 1.348(12) yes
F11 B2 1.354(10) yes
F12 B2 1.365(13) yes
F13 B4 1.33(3) yes
F14 B4 1.260(13) yes
F15 B4 1.334(12) yes
F16 B4 1.363(12) yes
N1 C4 1.348(7) yes
N1 C8 1.332(9) yes
N2 C16 1.346(8) yes
N2 C20 1.361(10) yes
N3 C50 1.361(8) yes
N3 C54 1.348(9) yes
N4 C62 1.357(8) yes
N4 C66 1.334(10) yes
C1 C2 1.512(8) yes
C3 C4 1.522(10) yes
C4 C5 1.382(11) yes
C5 C6 1.388(12) yes
C6 C7 1.350(10) yes
C7 C8 1.391(12) yes
C9 C10 1.392(13) yes
C9 C14 1.365(12) yes
C10 C11 1.381(15) yes
C11 C12 1.389(19) yes
C12 C13 1.35(3) yes
C13 C14 1.356(12) yes
C15 C16 1.492(11) yes
C16 C17 1.406(12) yes
C17 C18 1.372(13) yes
C18 C19 1.386(12) yes
C19 C20 1.408(13) yes
C21 C22 1.396(11) yes
C21 C26 1.393(11) yes
C22 C23 1.390(11) yes
C23 C24 1.393(15) yes
C24 C25 1.416(15) yes
C25 C26 1.376(11) yes
C27 C28 1.422(11) yes
C27 C31 1.419(11) yes
C27 C36 1.472(11) yes
C28 C29 1.463(10) yes
C28 C32 1.518(12) yes
C29 C30 1.455(11) yes
C29 C33 1.480(11) yes
C30 C31 1.419(10) yes
C30 C34 1.488(12) yes
C31 C35 1.543(12) yes
C37 C38 1.434(11) yes
C37 C41 1.452(14) yes
C37 C42 1.510(14) yes
C38 C39 1.472(13) yes
C38 C43 1.464(15) yes
C39 C40 1.427(12) yes
C39 C44 1.500(11) yes
C40 C41 1.386(11) yes
C40 C45 1.522(14) yes
C41 C46 1.493(12) yes
C47 C48 1.530(8) yes
C49 C50 1.515(10) yes
C50 C51 1.379(10) yes
C51 C52 1.399(11) yes
C52 C53 1.383(9) yes
C53 C54 1.381(11) yes
C55 C56 1.385(10) yes
C55 C60 1.399(11) yes
C56 C57 1.397(10) yes
C57 C58 1.358(13) yes
C58 C59 1.386(13) yes
C59 C60 1.407(10) yes
C61 C62 1.504(11) yes
C62 C63 1.390(11) yes
C63 C64 1.353(14) yes
C64 C65 1.409(11) yes
C65 C66 1.366(13) yes
C67 C68 1.389(11) yes
C67 C72 1.388(10) yes
C68 C69 1.402(11) yes
C69 C70 1.331(13) yes
C70 C71 1.416(16) yes
C71 C72 1.391(11) yes
C73 C74 1.445(11) yes
C73 C77 1.430(9) yes
C73 C78 1.490(11) yes
C74 C75 1.506(9) yes
C74 C79 1.471(10) yes
C75 C76 1.420(9) yes
C75 C80 1.447(10) yes
C76 C77 1.463(11) yes
C76 C81 1.486(9) yes
C77 C82 1.485(12) yes
C83 C84 1.37(4) yes
C83 C87 1.48(4) yes
C83 C88 1.52(3) yes
C83 C106 1.50(4) yes
C83 C109 0.87(4) yes
C83 C110 1.01(4) yes
C84 C85 1.43(3) yes
C84 C89 1.57(4) yes
C84 C105 1.61(4) yes
C84 C109 1.86(4) yes
C84 C111 1.09(3) yes
C85 C86 1.52(4) yes
C85 C90 1.68(4) yes
C85 C103 0.81(4) yes
C85 C104 1.44(3) yes
C85 C108 1.92(4) yes
C85 C110 1.69(3) yes
C86 C87 1.45(4) yes
C86 C91 1.52(4) yes
C86 C103 0.97(4) yes
C86 C107 1.84(4) yes
C86 C108 0.53(4) yes
C86 C109 1.76(4) yes
C86 C111 1.85(4) yes
C87 C92 1.44(4) yes
C87 C106 1.99(4) yes
C87 C108 0.99(4) yes
C87 C109 0.63(4) yes
C87 C112 1.85(4) yes
C88 C106 1.38(3) yes
C89 C105 1.10(3) yes
C89 C110 1.53(4) yes
C90 C104 1.20(3) yes
C90 C111 1.57(4) yes
C91 C107 1.54(3) yes
C91 C108 1.59(4) yes
C91 C112 1.65(3) yes
C92 C106 1.92(3) yes
C92 C109 1.77(4) yes
C92 C112 1.71(3) yes
C103 C104 1.53(4) yes
C103 C107 1.59(3) yes
C103 C108 1.48(4) yes
C103 C111 1.23(4) yes
C104 C111 1.66(4) yes
C105 C110 1.81(4) yes
C106 C109 1.61(4) yes
C108 C109 1.41(4) yes
C108 C112 1.68(4) yes
C109 C110 1.59(4) yes
C110 C111 1.40(4) yes
C1 H1A 0.990 no
C1 H1B 0.990 no
C2 H2A 0.990 no
C2 H2B 0.990 no
C3 H3A 0.990 no
C3 H3B 0.990 no
C5 H5 0.950 no
C6 H6 0.950 no
C7 H7 0.950 no
C8 H8 0.950 no
C10 H10 0.950 no
C11 H11 0.950 no
C12 H12 0.950 no
C13 H13 0.950 no
C14 H14 0.950 no
C15 H15A 0.990 no
C15 H15B 0.990 no
C17 H17 0.950 no
C18 H18 0.950 no
C19 H19 0.950 no
C20 H20 0.950 no
C22 H22 0.950 no
C23 H23 0.950 no
C24 H24 0.950 no
C25 H25 0.950 no
C26 H26 0.950 no
C32 H32A 0.980 no
C32 H32B 0.980 no
C32 H32C 0.980 no
C33 H33A 0.980 no
C33 H33B 0.980 no
C33 H33C 0.980 no
C34 H34A 0.980 no
C34 H34B 0.980 no
C34 H34C 0.980 no
C35 H35A 0.980 no
C35 H35B 0.980 no
C35 H35C 0.980 no
C36 H36A 0.980 no
C36 H36B 0.980 no
C36 H36C 0.980 no
C42 H42A 0.980 no
C42 H42B 0.980 no
C42 H42C 0.980 no
C43 H43A 0.980 no
C43 H43B 0.980 no
C43 H43C 0.980 no
C44 H44A 0.980 no
C44 H44B 0.980 no
C44 H44C 0.980 no
C45 H45A 0.980 no
C45 H45B 0.980 no
C45 H45C 0.980 no
C46 H46A 0.980 no
C46 H46B 0.980 no
C46 H46C 0.980 no
C47 H47A 0.990 no
C47 H47B 0.990 no
C48 H48A 0.990 no
C48 H48B 0.990 no
C49 H49A 0.990 no
C49 H49B 0.990 no
C51 H51 0.950 no
C52 H52 0.950 no
C53 H53 0.950 no
C54 H54 0.950 no
C56 H56 0.950 no
C57 H57 0.950 no
C58 H58 0.950 no
C59 H59 0.950 no
C60 H60 0.950 no
C61 H61A 0.990 no
C61 H61B 0.990 no
C63 H63 0.950 no
C64 H64 0.950 no
C65 H65 0.950 no
C66 H66 0.950 no
C68 H68 0.950 no
C69 H69 0.950 no
C70 H70 0.950 no
C71 H71 0.950 no
C72 H72 0.950 no
C78 H78A 0.980 no
C78 H78B 0.980 no
C78 H78C 0.980 no
C79 H79A 0.980 no
C79 H79B 0.980 no
C79 H79C 0.980 no
C80 H80A 0.980 no
C80 H80B 0.980 no
C80 H80C 0.980 no
C81 H81A 0.980 no
C81 H81B 0.980 no
C81 H81C 0.980 no
C82 H82A 0.980 no
C82 H82B 0.980 no
C82 H82C 0.980 no

loop_
_geom_contact_atom_site_label_1
_geom_contact_atom_site_label_2
_geom_contact_distance
_geom_contact_publ_flag
_geom_contact_site_symmetry_2
Cl1 C1 3.460(7) no .
Cl1 C3 3.381(7) no .
Cl1 C4 3.495(7) no .
Cl1 C36 3.369(8) no .
Cl2 C1 3.243(7) no .
Cl2 C15 3.533(7) no .
Cl2 C16 3.451(7) no .
Cl2 C42 3.453(12) no .
Cl3 C48 3.226(7) no .
Cl3 C49 3.456(7) no .
Cl3 C50 3.497(7) no .
Cl3 C78 3.395(9) no .
Cl4 C48 3.485(7) no .
Cl4 C61 3.542(8) no .
Cl4 C62 3.597(7) no .
Cl4 C88 3.306(17) no .
Cl4 C106 3.424(18) no .
N1 C6 2.754(11) no .
N2 C18 2.770(13) no .
N3 C52 2.780(10) no .
N4 C64 2.767(11) no .
N4 C90 3.585(17) no .
C1 C10 3.162(11) no .
C1 C15 3.452(11) no .
C2 C3 3.258(10) no .
C2 C9 3.249(8) no .
C2 C10 3.391(10) no .
C2 C22 3.162(9) no .
C3 C14 3.157(10) no .
C4 C7 2.722(11) no .
C4 C14 3.587(11) no .
C5 C8 2.712(9) no .
C8 C30 3.590(10) no .
C8 C31 3.569(10) no .
C8 C34 3.580(10) no .
C8 C35 3.554(11) no .
C9 C12 2.719(13) no .
C9 C33 3.333(10) no .
C10 C13 2.796(16) no .
C10 C33 3.305(11) no .
C11 C14 2.712(17) no .
C15 C26 3.135(9) no .
C16 C19 2.751(12) no .
C16 C26 3.578(10) no .
C17 C20 2.760(10) no .
C20 C40 3.436(13) no .
C20 C45 3.299(12) no .
C21 C24 2.785(11) no .
C21 C44 3.494(10) no .
C22 C25 2.785(13) no .
C23 C26 2.793(13) no .
C32 C33 3.282(13) no .
C32 C36 3.160(13) no .
C33 C34 3.123(15) no .
C34 C35 3.249(13) no .
C35 C36 3.165(14) no .
C42 C43 3.137(15) no .
C42 C46 3.224(17) no .
C43 C44 3.181(16) no .
C44 C45 3.161(15) no .
C45 C46 3.235(15) no .
C47 C56 3.166(8) no .
C47 C61 3.216(11) no .
C47 C67 3.277(8) no .
C47 C68 3.460(8) no .
C48 C49 3.473(10) no .
C48 C68 3.166(9) no .
C49 C60 3.117(9) no .
C50 C53 2.730(10) no .
C50 C60 3.562(9) no .
C51 C54 2.737(9) no .
C54 C75 3.399(9) no .
C54 C80 3.287(9) no .
C55 C58 2.797(10) no .
C55 C81 3.515(9) no .
C56 C59 2.769(12) no .
C56 C81 3.522(10) no .
C57 C60 2.765(12) no .
C61 C72 3.193(10) no .
C62 C65 2.743(13) no .
C63 C66 2.695(10) no .
C66 C84 3.60(3) no .
C66 C90 3.246(18) no .
C66 C105 3.416(19) no .
C66 C111 3.45(3) no .
C67 C70 2.810(11) no .
C67 C91 3.315(18) no .
C67 C107 3.409(17) no .
C68 C71 2.746(12) no .
C68 C91 3.180(19) no .
C68 C112 3.48(2) no .
C69 C72 2.761(13) no .
C72 C107 3.530(18) no .
C78 C79 3.159(13) no .
C78 C82 3.170(11) no .
C79 C80 3.215(10) no .
C80 C81 3.143(11) no .
C81 C82 3.215(13) no .
C87 C89 3.50(4) no .
C88 C89 2.02(3) no .
C88 C105 3.06(3) no .
C88 C111 3.48(4) no .
C89 C90 3.28(3) no .
C89 C106 3.12(3) no .
C90 C105 2.38(3) no .
C90 C107 3.23(3) no .
C91 C104 3.28(4) no .
C103 C105 3.37(4) no .
C104 C105 3.33(3) no .
Cl1 Cl37 3.390(9) no .
Cl1 C13 3.517(10) no 1_655
Cl1 C64 3.538(9) no 1_445
Cl2 C12 3.489(12) no 1_655
Cl2 C18 3.423(11) no 2_665
Cl2 C19 3.595(10) no 2_665
Cl3 C52 3.397(8) no 2_776
Cl3 C53 3.517(8) no 2_776
Cl3 C70 3.478(9) no 1_455
Cl4 C6 3.557(8) no 1_665
Cl4 C95 3.589(10) no 1_565
Cl6 Cl9 3.504(6) no 2_655
Cl8 C13 3.520(15) no 1_655
Cl8 C14 3.512(12) no 1_655
Cl9 Cl6 3.504(6) no 2_655
Cl10 F14 3.580(12) no .
Cl11 F7 3.288(7) no 1_655
Cl11 C64 3.563(9) no 1_445
Cl13 C63 3.585(7) no 1_445
Cl14 Cl34 3.276(15) no .
Cl14 C105 3.52(2) no 2_776
Cl15 Cl32 3.136(13) no 2_666
Cl15 F8 3.068(14) no 2_666
Cl16 Cl20 3.589(10) no .
Cl17 Cl35 3.396(9) no 2_666
Cl17 C112 3.540(17) no 1_445
Cl18 Cl22 3.441(5) no 1_455
Cl19 F4 3.407(6) no .
Cl20 Cl16 3.589(10) no .
Cl22 Cl18 3.441(5) no 1_655
Cl22 C52 3.552(7) no 2_766
Cl22 C53 3.439(7) no 2_766
Cl22 C54 3.571(7) no 2_766
Cl23 F15 3.454(9) no 2_656
Cl23 C73 3.406(6) no 2_666
Cl23 C74 3.499(7) no 2_666
Cl23 C75 3.401(6) no 2_666
Cl23 C76 3.230(7) no 2_666
Cl23 C77 3.221(6) no 2_666
Cl25 C29 3.526(7) no 1_556
Cl25 C30 3.356(6) no 1_556
Cl25 C31 3.549(7) no 1_556
Cl31 C25 3.599(9) no 1_655
Cl32 Cl15 3.136(13) no 2_666
Cl33 C84 3.54(3) no 2_776
Cl33 C109 3.58(2) no 2_776
Cl33 C110 3.57(3) no 2_776
Cl34 Cl14 3.276(15) no .
Cl35 Cl17 3.396(9) no 2_666
Cl35 F6 3.362(12) no 1_655
Cl35 C37 3.463(11) no .
Cl35 C38 3.368(11) no .
Cl35 C43 3.598(13) no .
Cl36 C6 3.354(12) no 1_655
Cl36 C7 3.208(12) no 1_655
Cl37 Cl1 3.390(9) no .
Cl37 F13 3.02(2) no .
Cl38 C107 3.577(17) no 1_445
F1 C49 3.263(7) no 1_445
F1 C68 3.452(10) no 1_445
F1 C112 3.00(2) no 1_445
F2 C51 3.597(9) no 1_445
F2 C53 3.517(9) no 2_666
F2 C54 3.302(9) no 2_666
F2 C59 3.564(11) no 2_766
F2 C80 3.419(11) no 2_666
F3 C49 3.277(8) no 1_445
F3 C51 3.268(9) no 2_766
F4 Cl19 3.407(6) no .
F4 C59 3.416(12) no 2_766
F4 C97 3.107(11) no .
F4 C98 3.075(11) no .
F5 C2 3.434(15) no .
F5 C3 3.108(12) no .
F5 C22 3.337(14) no .
F6 Cl35 3.362(12) no 1_455
F6 C96 3.117(18) no 2_666
F6 C102 3.003(19) no 1_455
F7 Cl11 3.288(7) no 1_455
F7 C5 3.541(9) no .
F7 C65 3.596(11) no 1_445
F7 C66 3.247(10) no 1_445
F7 C89 3.47(2) no 1_445
F7 C95 3.144(11) no 1_455
F7 C105 3.479(19) no 1_445
F8 Cl15 3.068(14) no 2_666
F8 C43 3.340(19) no .
F8 C65 3.200(12) no 1_445
F8 C66 3.242(13) no 1_445
F8 C96 3.188(19) no 2_666
F8 C105 3.39(3) no 1_445
F9 C19 3.493(11) no 2_766
F9 C20 3.384(11) no 2_766
F9 C45 3.517(15) no 2_766
F9 C101 3.274(11) no 2_766
F10 C15 3.398(10) no 2_666
F10 C17 3.448(9) no 1_656
F10 C17 3.325(11) no 2_666
F11 C100 3.157(11) no .
F11 C101 3.243(11) no 2_766
F12 C10 3.394(14) no 1_656
F12 C15 3.259(8) no 1_656
F12 C32 3.480(12) no 1_656
F13 Cl37 3.02(2) no .
F13 C7 3.220(16) no .
F13 C8 3.248(17) no .
F13 C94 3.110(18) no .
F14 Cl10 3.580(12) no .
F14 C61 3.310(13) no 1_445
F14 C78 3.520(13) no 1_545
F15 Cl23 3.454(9) no 2_656
F15 C93 3.223(12) no .
F15 C94 3.576(14) no .
F15 C99 2.988(11) no 2_656
F16 C7 3.195(11) no .
F16 C56 3.397(11) no 1_445
F16 C61 3.356(8) no 1_445
F16 C82 3.207(10) no 1_445
C2 F5 3.434(15) no .
C3 F5 3.108(12) no .
C4 C64 3.555(10) no 1_445
C5 F7 3.541(9) no .
C5 C63 3.572(10) no 1_445
C6 Cl4 3.557(8) no 1_445
C6 Cl36 3.354(12) no 1_455
C6 C62 3.558(9) no 1_445
C7 Cl36 3.208(12) no 1_455
C7 F13 3.220(16) no .
C7 F16 3.195(11) no .
C8 F13 3.248(17) no .
C10 F12 3.394(14) no 1_454
C12 Cl2 3.489(12) no 1_455
C13 Cl1 3.517(10) no 1_455
C13 Cl8 3.520(15) no 1_455
C14 Cl8 3.512(12) no 1_455
C15 F10 3.398(10) no 2_666
C15 F12 3.259(8) no 1_454
C17 F10 3.448(9) no 1_454
C17 F10 3.325(11) no 2_666
C18 Cl2 3.423(11) no 2_665
C18 C20 3.554(11) no 2_665
C19 Cl2 3.595(10) no 2_665
C19 F9 3.493(11) no 2_766
C20 F9 3.384(11) no 2_766
C20 C18 3.554(11) no 2_665
C22 F5 3.337(14) no .
C25 Cl31 3.599(9) no 1_455
C29 Cl25 3.526(7) no 1_554
C30 Cl25 3.356(6) no 1_554
C31 Cl25 3.549(7) no 1_554
C32 F12 3.480(12) no 1_454
C37 Cl35 3.463(11) no .
C38 Cl35 3.368(11) no .
C43 Cl35 3.598(13) no .
C43 F8 3.340(19) no .
C45 F9 3.517(15) no 2_766
C49 F1 3.263(7) no 1_665
C49 F3 3.277(8) no 1_665
C51 F2 3.597(9) no 1_665
C51 F3 3.268(9) no 2_766
C52 Cl3 3.397(8) no 2_776
C52 Cl22 3.552(7) no 2_766
C52 C53 3.594(10) no 2_776
C52 C54 3.335(9) no 2_776
C53 Cl3 3.517(8) no 2_776
C53 Cl22 3.439(7) no 2_766
C53 F2 3.517(9) no 2_666
C53 C52 3.594(10) no 2_776
C53 C53 3.514(9) no 2_776
C53 C54 3.523(8) no 2_776
C54 Cl22 3.571(7) no 2_766
C54 F2 3.302(9) no 2_666
C54 C52 3.335(9) no 2_776
C54 C53 3.523(8) no 2_776
C56 F16 3.397(11) no 1_665
C59 F2 3.564(11) no 2_766
C59 F4 3.416(12) no 2_766
C61 F14 3.310(13) no 1_665
C61 F16 3.356(8) no 1_665
C62 C6 3.558(9) no 1_665
C63 Cl13 3.585(7) no 1_665
C63 C5 3.572(10) no 1_665
C64 Cl1 3.538(9) no 1_665
C64 Cl11 3.563(9) no 1_665
C64 C4 3.555(10) no 1_665
C65 F7 3.596(11) no 1_665
C65 F8 3.200(12) no 1_665
C66 F7 3.247(10) no 1_665
C66 F8 3.242(13) no 1_665
C68 F1 3.452(10) no 1_665
C70 Cl3 3.478(9) no 1_655
C71 C106 3.58(2) no 1_655
C73 Cl23 3.406(6) no 2_666
C74 Cl23 3.499(7) no 2_666
C75 Cl23 3.401(6) no 2_666
C76 Cl23 3.230(7) no 2_666
C77 Cl23 3.221(6) no 2_666
C78 F14 3.520(13) no 1_565
C80 F2 3.419(11) no 2_666
C82 F16 3.207(10) no 1_665
C84 Cl33 3.54(3) no 2_776
C89 F7 3.47(2) no 1_665
C93 F15 3.223(12) no .
C94 F13 3.110(18) no .
C94 F15 3.576(14) no .
C95 Cl4 3.589(10) no 1_545
C95 F7 3.144(11) no 1_655
C96 F6 3.117(18) no 2_666
C96 F8 3.188(19) no 2_666
C97 F4 3.107(11) no .
C97 C112 3.58(3) no 1_445
C98 F4 3.075(11) no .
C99 F15 2.988(11) no 2_656
C100 F11 3.157(11) no .
C101 F9 3.274(11) no 2_766
C101 F11 3.243(11) no 2_766
C102 F6 3.003(19) no 1_655
C105 Cl14 3.52(2) no 2_776
C105 F7 3.479(19) no 1_665
C105 F8 3.39(3) no 1_665
C106 C71 3.58(2) no 1_455
C107 Cl38 3.577(17) no 1_665
C109 Cl33 3.58(2) no 2_776
C110 Cl33 3.57(3) no 2_776
C112 Cl17 3.540(17) no 1_665
C112 F1 3.00(2) no 1_665
C112 C97 3.58(3) no 1_665
Ir1 H1A 3.5328 no .
Ir1 H8 3.0252 no .
Ir1 H32B 3.4394 no .
Ir1 H32C 3.5431 no .
Ir1 H33C 3.4188 no .
Ir1 H34C 3.2543 no .
Ir1 H35A 3.4950 no .
Ir1 H36A 3.4690 no .
Ir1 H36C 3.4802 no .
Ir2 H1A 3.5141 no .
Ir2 H20 3.0231 no .
Ir2 H42C 3.2526 no .
Ir2 H43B 3.4606 no .
Ir2 H43C 3.5207 no .
Ir2 H44A 3.5986 no .
Ir2 H44C 3.4592 no .
Ir2 H45C 3.4840 no .
Ir2 H46B 3.5179 no .
Ir2 H46C 3.4900 no .
Ir3 H48B 3.5542 no .
Ir3 H49B 3.5823 no .
Ir3 H54 3.0419 no .
Ir3 H78B 3.5329 no .
Ir3 H78C 3.4031 no .
Ir3 H79B 3.5100 no .
Ir3 H79C 3.5445 no .
Ir3 H80A 3.4993 no .
Ir3 H81B 3.5289 no .
Ir3 H81C 3.5433 no .
Ir3 H82A 3.5153 no .
Ir3 H82C 3.4954 no .
Ir4 H48B 3.5387 no .
Ir4 H66 3.0216 no .
Cl1 H1A 2.8409 no .
Cl1 H3A 3.0740 no .
Cl1 H36A 3.1028 no .
Cl1 H36C 3.1709 no .
Cl1 H42C 3.4324 no .
Cl2 H1A 2.6839 no .
Cl2 H1B 2.9717 no .
Cl2 H15A 3.3164 no .
Cl2 H32B 3.4614 no .
Cl2 H42C 2.7484 no .
Cl2 H46C 3.1930 no .
Cl3 H48A 2.8292 no .
Cl3 H48B 2.7956 no .
Cl3 H49B 3.1406 no .
Cl3 H78B 3.5407 no .
Cl3 H78C 2.8727 no .
Cl3 H79B 3.3132 no .
Cl4 H48B 2.8539 no .
Cl4 H61B 3.3021 no .
Cl4 H78B 3.4895 no .
P1 H2A 2.9473 no .
P1 H2B 2.8769 no .
P1 H10 2.9140 no .
P1 H14 2.7976 no .
P1 H33C 3.4844 no .
P2 H1A 3.0055 no .
P2 H1B 2.9357 no .
P2 H22 2.9256 no .
P2 H26 2.8303 no .
P2 H43B 3.5738 no .
P2 H43C 3.3838 no .
P2 H44C 3.5329 no .
P3 H48A 2.9289 no .
P3 H48B 3.0493 no .
P3 H56 2.8677 no .
P3 H60 2.8899 no .
P3 H82C 3.4000 no .
P4 H47A 2.8580 no .
P4 H47B 2.9823 no .
P4 H68 2.8961 no .
P4 H72 2.8562 no .
N1 H3A 2.9642 no .
N1 H3B 3.2023 no .
N1 H5 3.2360 no .
N1 H7 3.2324 no .
N1 H14 3.3585 no .
N1 H34C 3.2682 no .
N2 H15A 2.9958 no .
N2 H15B 3.1553 no .
N2 H17 3.2436 no .
N2 H19 3.2518 no .
N2 H26 3.2496 no .
N2 H45C 3.4033 no .
N3 H49A 3.1979 no .
N3 H49B 2.9539 no .
N3 H51 3.2568 no .
N3 H53 3.2433 no .
N3 H60 3.4869 no .
N3 H80A 3.3945 no .
N4 H61A 3.1913 no .
N4 H61B 2.9723 no .
N4 H63 3.2156 no .
N4 H65 3.2153 no .
N4 H72 3.5326 no .
C1 H3A 2.8429 no .
C1 H3B 3.2765 no .
C1 H10 2.7864 no .
C1 H15A 2.9917 no .
C1 H32C 3.4837 no .
C2 H3A 3.1287 no .
C2 H3B 3.2306 no .
C2 H10 3.1070 no .
C2 H15A 2.8579 no .
C2 H15B 3.2971 no .
C2 H22 2.7588 no .
C2 H43B 3.3851 no .
C3 H1A 3.0705 no .
C3 H2A 2.8235 no .
C3 H2B 3.4622 no .
C3 H5 2.6869 no .
C3 H14 2.7094 no .
C4 H6 3.2459 no .
C4 H8 3.1634 no .
C4 H14 2.8521 no .
C5 H3A 2.9031 no .
C5 H3B 2.6699 no .
C5 H7 3.2316 no .
C5 H14 3.4273 no .
C6 H8 3.2133 no .
C7 H5 3.2267 no .
C8 H6 3.2261 no .
C8 H34A 3.3002 no .
C8 H34C 3.3350 no .
C8 H35A 3.3698 no .
C8 H35C 3.2234 no .
C9 H1B 3.0443 no .
C9 H2A 3.5775 no .
C9 H2B 2.7511 no .
C9 H3B 2.8280 no .
C9 H11 3.2382 no .
C9 H13 3.2470 no .
C9 H33B 3.2298 no .
C9 H33C 2.7457 no .
C10 H1B 2.9472 no .
C10 H2B 2.7116 no .
C10 H12 3.2477 no .
C10 H14 3.2356 no .
C10 H33B 2.8511 no .
C10 H33C 2.8983 no .
C11 H13 3.2572 no .
C11 H33B 3.4331 no .
C11 H33C 3.2805 no .
C12 H10 3.2627 no .
C12 H14 3.1658 no .
C12 H33C 3.5161 no .
C13 H11 3.2437 no .
C13 H33C 3.4125 no .
C14 H3B 2.8283 no .
C14 H10 3.2484 no .
C14 H12 3.1696 no .
C14 H33C 3.0461 no .
C15 H1B 3.0029 no .
C15 H2B 3.0042 no .
C15 H17 2.6815 no .
C15 H26 2.7234 no .
C16 H18 3.2641 no .
C16 H20 3.2097 no .
C16 H26 2.8576 no .
C17 H15A 2.8368 no .
C17 H15B 2.6870 no .
C17 H19 3.2419 no .
C17 H26 3.5515 no .
C18 H20 3.2731 no .
C19 H17 3.2440 no .
C20 H18 3.2768 no .
C20 H45A 3.0019 no .
C20 H45C 3.0388 no .
C20 H46B 3.4493 no .
C21 H2A 3.0044 no .
C21 H2B 2.9609 no .
C21 H15B 2.7810 no .
C21 H23 3.2777 no .
C21 H25 3.2638 no .
C21 H43C 3.1842 no .
C21 H44C 2.7193 no .
C22 H2A 2.8907 no .
C22 H2B 3.1655 no .
C22 H24 3.2624 no .
C22 H26 3.2680 no .
C22 H43C 2.7780 no .
C22 H44C 2.8811 no .
C23 H25 3.2897 no .
C23 H44C 3.2380 no .
C24 H22 3.2614 no .
C24 H26 3.2726 no .
C24 H44C 3.4232 no .
C25 H23 3.2933 no .
C25 H44C 3.3281 no .
C26 H15B 2.7785 no .
C26 H22 3.2677 no .
C26 H24 3.2683 no .
C26 H44A 3.4662 no .
C26 H44C 2.9743 no .
C27 H32A 2.9797 no .
C27 H32B 2.8021 no .
C27 H32C 3.3786 no .
C27 H35A 2.8512 no .
C27 H35B 2.9116 no .
C27 H35C 3.3954 no .
C28 H33A 3.1700 no .
C28 H33B 2.7409 no .
C28 H33C 3.3277 no .
C28 H36A 2.6665 no .
C28 H36B 3.0176 no .
C28 H36C 3.2934 no .
C29 H32A 3.1326 no .
C29 H32B 3.3686 no .
C29 H32C 2.7544 no .
C29 H34A 3.3832 no .
C29 H34B 2.8392 no .
C29 H34C 2.8559 no .
C30 H8 3.1688 no .
C30 H33A 2.8802 no .
C30 H33B 3.3757 no .
C30 H33C 2.8047 no .
C30 H35A 3.3024 no .
C30 H35B 3.1955 no .
C30 H35C 2.7303 no .
C31 H8 2.9426 no .
C31 H34A 2.6924 no .
C31 H34B 3.1938 no .
C31 H34C 3.2401 no .
C31 H36A 3.3098 no .
C31 H36B 3.0128 no .
C31 H36C 2.6985 no .
C32 H1B 3.2741 no .
C32 H33B 2.8886 no .
C32 H36A 2.8200 no .
C32 H36B 3.4795 no .
C33 H10 3.4347 no .
C33 H32C 2.9532 no .
C33 H34B 3.0284 no .
C33 H34C 3.1320 no .
C34 H8 3.1983 no .
C34 H33A 3.1908 no .
C34 H33C 2.9709 no .
C34 H35C 2.8529 no .
C35 H8 2.6736 no .
C35 H34A 2.8264 no .
C35 H36B 3.4447 no .
C35 H36C 2.8522 no .
C36 H32A 3.3543 no .
C36 H32B 2.9425 no .
C36 H35A 3.0486 no .
C36 H35B 3.2273 no .
C37 H43A 2.9784 no .
C37 H43B 2.7447 no .
C37 H43C 3.3414 no .
C37 H46A 3.0360 no .
C37 H46B 3.3456 no .
C37 H46C 2.7135 no .
C38 H42A 2.6383 no .
C38 H42B 3.2475 no .
C38 H42C 3.1555 no .
C38 H44A 3.3904 no .
C38 H44B 2.9627 no .
C38 H44C 2.7699 no .
C39 H43A 3.0806 no .
C39 H43B 3.3526 no .
C39 H43C 2.7355 no .
C39 H45A 3.3522 no .
C39 H45B 2.9236 no .
C39 H45C 2.7325 no .
C40 H20 2.8859 no .
C40 H44A 2.7665 no .
C40 H44B 3.0810 no .
C40 H44C 3.3518 no .
C40 H46A 3.0169 no .
C40 H46B 2.7346 no .
C40 H46C 3.3124 no .
C41 H20 3.2224 no .
C41 H42A 3.4180 no .
C41 H42B 2.8634 no .
C41 H42C 2.9919 no .
C41 H45A 2.7299 no .
C41 H45B 3.0948 no .
C41 H45C 3.3070 no .
C42 H43A 3.3828 no .
C42 H43B 2.8583 no .
C42 H46A 3.5341 no .
C42 H46C 2.8969 no .
C43 H2A 3.2636 no .
C43 H22 3.2511 no .
C43 H42A 2.6917 no .
C43 H44B 3.3513 no .
C43 H44C 2.9525 no .
C44 H43A 3.5172 no .
C44 H43C 2.8478 no .
C44 H45B 3.2913 no .
C44 H45C 2.9487 no .
C45 H20 2.5998 no .
C45 H44A 2.8279 no .
C45 H44B 3.5187 no .
C45 H46A 3.5137 no .
C45 H46B 2.9671 no .
C46 H20 3.3322 no .
C46 H42B 3.0753 no .
C46 H42C 3.3410 no .
C46 H45A 2.8877 no .
C47 H49A 3.2254 no .
C47 H49B 2.8801 no .
C47 H56 2.8394 no .
C47 H61A 3.2300 no .
C47 H61B 3.0115 no .
C47 H68 3.1676 no .
C47 H82A 3.5849 no .
C47 H82C 3.5765 no .
C48 H49B 3.0304 no .
C48 H61A 3.3043 no .
C48 H61B 2.8075 no .
C48 H68 2.7677 no .
C49 H47A 2.9634 no .
C49 H48A 3.0257 no .
C49 H51 2.6781 no .
C49 H60 2.6739 no .
C49 H68 3.5479 no .
C50 H52 3.2490 no .
C50 H54 3.1793 no .
C50 H60 2.8731 no .
C51 H49A 2.6532 no .
C51 H49B 2.8923 no .
C51 H53 3.2625 no .
C51 H60 3.3644 no .
C52 H54 3.2341 no .
C53 H51 3.2623 no .
C54 H52 3.2443 no .
C54 H79C 3.4119 no .
C54 H80A 3.0290 no .
C54 H80C 2.9915 no .
C55 H47A 2.9296 no .
C55 H47B 2.9313 no .
C55 H49A 2.8138 no .
C55 H57 3.2659 no .
C55 H59 3.2866 no .
C55 H81B 3.4886 no .
C55 H81C 2.8966 no .
C55 H82C 3.4080 no .
C56 H47A 3.2820 no .
C56 H47B 2.8295 no .
C56 H58 3.2554 no .
C56 H60 3.2571 no .
C56 H81C 2.6367 no .
C56 H82C 2.8281 no .
C57 H59 3.2309 no .
C57 H81C 3.0743 no .
C58 H56 3.2484 no .
C58 H60 3.2737 no .
C59 H57 3.2315 no .
C60 H49A 2.7418 no .
C60 H56 3.2579 no .
C60 H58 3.2769 no .
C60 H81C 3.5312 no .
C61 H47A 3.3524 no .
C61 H47B 2.8094 no .
C61 H48B 3.0955 no .
C61 H63 2.6942 no .
C61 H72 2.7945 no .
C62 H64 3.2634 no .
C62 H66 3.1833 no .
C62 H72 3.0224 no .
C63 H61A 2.7114 no .
C63 H61B 2.8803 no .
C63 H65 3.2222 no .
C64 H66 3.2495 no .
C65 H63 3.2207 no .
C66 H64 3.2583 no .
C67 H47A 2.7615 no .
C67 H48A 3.0206 no .
C67 H61A 2.8188 no .
C67 H69 3.2659 no .
C67 H71 3.2567 no .
C68 H47A 2.8169 no .
C68 H48A 2.9116 no .
C68 H70 3.2560 no .
C68 H72 3.2534 no .
C69 H71 3.2087 no .
C70 H68 3.2392 no .
C70 H72 3.3012 no .
C71 H69 3.2180 no .
C72 H61A 2.8221 no .
C72 H68 3.2515 no .
C72 H70 3.3025 no .
C73 H79A 3.0153 no .
C73 H79B 2.7283 no .
C73 H79C 3.3425 no .
C73 H82A 2.7170 no .
C73 H82B 3.0226 no .
C73 H82C 3.3316 no .
C74 H54 3.1981 no .
C74 H78A 2.9638 no .
C74 H78B 3.3633 no .
C74 H78C 2.7536 no .
C74 H80A 3.3323 no .
C74 H80B 3.0843 no .
C74 H80C 2.6708 no .
C75 H54 2.8736 no .
C75 H79A 3.1098 no .
C75 H79B 3.3989 no .
C75 H79C 2.7808 no .
C75 H81A 2.9711 no .
C75 H81B 2.7087 no .
C75 H81C 3.3252 no .
C76 H80A 2.7808 no .
C76 H80B 2.8923 no .
C76 H80C 3.3356 no .
C76 H82A 3.3722 no .
C76 H82B 3.0461 no .
C76 H82C 2.7580 no .
C77 H78A 3.0879 no .
C77 H78B 2.6946 no .
C77 H78C 3.3072 no .
C77 H81A 3.0406 no .
C77 H81B 3.3700 no .
C77 H81C 2.7519 no .
C78 H79A 3.4450 no .
C78 H79B 2.8556 no .
C78 H82A 2.8481 no .
C78 H82B 3.4908 no .
C79 H54 3.2707 no .
C79 H78A 3.3353 no .
C79 H78C 2.9328 no .
C79 H80C 2.8125 no .
C80 H54 2.6217 no .
C80 H79A 3.5105 no .
C80 H79C 2.9292 no .
C80 H81A 3.3774 no .
C80 H81B 2.8849 no .
C81 H80A 2.9905 no .
C81 H80B 3.2477 no .
C81 H82B 3.4793 no .
C81 H82C 2.9364 no .
C82 H47B 3.3369 no .
C82 H56 3.1080 no .
C82 H78A 3.5703 no .
C82 H78B 2.8068 no .
C82 H81A 3.5125 no .
C82 H81C 2.9114 no .
C84 H66 2.9710 no .
C85 H66 3.2142 no .
C89 H66 3.1161 no .
C90 H66 2.6994 no .
C91 H68 3.2535 no .
C92 H48A 3.4847 no .
C104 H66 3.4634 no .
C105 H66 2.5199 no .
C110 H66 3.1642 no .
C111 H66 2.9376 no .
C112 H48A 3.3546 no .
C112 H68 3.0899 no .
H1A H2A 2.3349 no .
H1A H2B 2.8492 no .
H1A H3A 2.7410 no .
H1A H15A 3.4715 no .
H1A H32B 3.5034 no .
H1A H42A 3.5778 no .
H1A H42C 3.0484 no .
H1A H43B 3.4112 no .
H1B H2A 2.8494 no .
H1B H2B 2.3863 no .
H1B H10 2.3190 no .
H1B H15A 2.3235 no .
H1B H32B 3.0821 no .
H1B H32C 2.7138 no .
H2A H3A 2.5318 no .
H2A H3B 2.7040 no .
H2A H22 2.2397 no .
H2A H43B 2.6824 no .
H2A H43C 3.0608 no .
H2B H3A 3.5852 no .
H2B H3B 3.2259 no .
H2B H10 2.5619 no .
H2B H15A 2.8994 no .
H2B H15B 3.1070 no .
H2B H22 2.8378 no .
H3A H5 2.9612 no .
H3A H43B 3.2699 no .
H3B H5 2.5342 no .
H3B H14 2.3790 no .
H5 H6 2.3499 no .
H6 H7 2.3099 no .
H7 H8 2.3322 no .
H8 H34A 2.7568 no .
H8 H34C 3.2150 no .
H8 H35A 2.5412 no .
H8 H35C 2.2944 no .
H10 H11 2.3483 no .
H10 H15A 2.9134 no .
H10 H32C 3.1895 no .
H10 H33B 2.7616 no .
H10 H33C 3.2935 no .
H11 H12 2.3234 no .
H12 H13 2.3013 no .
H13 H14 2.3040 no .
H14 H33C 3.5241 no .
H15A H17 2.8597 no .
H15B H17 2.5808 no .
H15B H26 2.3823 no .
H17 H18 2.3283 no .
H18 H19 2.3414 no .
H19 H20 2.3628 no .
H20 H45A 2.1396 no .
H20 H45B 3.5394 no .
H20 H45C 2.5563 no .
H20 H46B 2.6442 no .
H22 H23 2.3398 no .
H22 H43B 3.2493 no .
H22 H43C 2.4462 no .
H22 H44C 3.3151 no .
H23 H24 2.3476 no .
H24 H25 2.3691 no .
H25 H26 2.3247 no .
H26 H44A 3.5602 no .
H26 H44C 3.4422 no .
H32A H33B 3.2573 no .
H32A H36A 3.0889 no .
H32A H36B 3.3928 no .
H32B H36A 2.3276 no .
H32B H36B 3.3688 no .
H32C H33A 3.5529 no .
H32C H33B 2.3199 no .
H33A H34B 2.7979 no .
H33A H34C 3.3673 no .
H33C H34B 2.9518 no .
H33C H34C 2.6840 no .
H34A H35A 3.5542 no .
H34A H35B 3.3783 no .
H34A H35C 2.1872 no .
H34B H35C 3.4729 no .
H34C H35C 3.5162 no .
H35A H36B 3.4626 no .
H35A H36C 2.4592 no .
H35B H36B 3.2199 no .
H35B H36C 2.9824 no .
H42A H43A 2.8393 no .
H42A H43B 2.2439 no .
H42B H46A 3.1355 no .
H42B H46C 2.7305 no .
H42C H43B 3.2847 no .
H42C H46C 2.7797 no .
H43A H44B 3.4091 no .
H43A H44C 3.4055 no .
H43C H44B 3.0793 no .
H43C H44C 2.3492 no .
H44A H45B 2.9941 no .
H44A H45C 2.3524 no .
H44B H45B 3.3730 no .
H44B H45C 3.4442 no .
H45A H46A 3.1855 no .
H45A H46B 2.3643 no .
H45B H46B 3.5127 no .
H47A H48A 2.4242 no .
H47A H48B 2.8628 no .
H47A H49A 2.9968 no .
H47A H49B 2.9193 no .
H47A H56 3.1034 no .
H47A H61A 3.1310 no .
H47A H61B 3.4021 no .
H47A H68 2.6862 no .
H47B H48A 2.8634 no .
H47B H48B 2.3353 no .
H47B H56 2.2427 no .
H47B H61A 2.7681 no .
H47B H61B 2.4081 no .
H47B H82A 2.9649 no .
H47B H82C 2.9064 no .
H48A H49B 2.3624 no .
H48A H68 2.2627 no .
H48B H49B 3.5546 no .
H48B H61B 2.7522 no .
H48B H78B 3.1298 no .
H48B H82A 3.2154 no .
H49A H51 2.5138 no .
H49A H60 2.2474 no .
H49A H68 3.5697 no .
H49B H51 2.9609 no .
H49B H68 2.8080 no .
H51 H52 2.3663 no .
H51 H60 3.4522 no .
H52 H53 2.3453 no .
H53 H54 2.3185 no .
H54 H79C 2.5776 no .
H54 H80A 2.5862 no .
H54 H80B 3.5589 no .
H54 H80C 2.1504 no .
H56 H57 2.3370 no .
H56 H81C 2.7951 no .
H56 H82A 3.3691 no .
H56 H82C 2.1825 no .
H57 H58 2.3008 no .
H57 H81C 3.4516 no .
H58 H59 2.3372 no .
H59 H60 2.3575 no .
H61A H63 2.5865 no .
H61A H72 2.4061 no .
H61B H63 2.9102 no .
H61B H82A 3.3609 no .
H63 H64 2.3072 no .
H64 H65 2.3848 no .
H65 H66 2.3051 no .
H68 H69 2.3361 no .
H69 H70 2.2787 no .
H70 H71 2.3722 no .
H71 H72 2.3359 no .
H78A H79A 3.3368 no .
H78A H79B 3.1032 no .
H78A H82A 3.3285 no .
H78B H82A 2.2205 no .
H78B H82B 3.1855 no .
H78C H79A 3.3394 no .
H78C H79B 2.3521 no .
H79A H80C 3.1287 no .
H79C H80B 3.4687 no .
H79C H80C 2.2778 no .
H80A H81A 3.3515 no .
H80A H81B 2.4446 no .
H80B H81A 3.1885 no .
H80B H81B 3.0741 no .
H81A H82B 3.5030 no .
H81A H82C 3.3327 no .
H81C H82B 3.2479 no .
H81C H82C 2.3613 no .
Cl1 H12 3.4389 no 1_655
Cl1 H13 2.7114 no 1_655
Cl1 H64 2.7466 no 1_445
Cl2 H12 2.8710 no 1_655
Cl2 H18 2.7491 no 2_665
Cl2 H19 3.0901 no 2_665
Cl3 H52 2.7347 no 2_776
Cl3 H53 2.9969 no 2_776
Cl3 H70 3.0320 no 1_455
Cl4 H5 3.4458 no 1_665
Cl4 H6 2.7944 no 1_665
Cl4 H71 3.2435 no 1_455
Cl5 H7 3.1381 no .
Cl5 H8 3.3223 no .
Cl5 H34A 3.2472 no .
Cl5 H34B 3.3897 no 2_555
Cl5 H35C 3.1982 no .
Cl5 H82B 3.2175 no 1_445
Cl6 H34B 3.3978 no 2_555
Cl6 H35B 3.4926 no 2_655
Cl6 H35C 3.2191 no .
Cl6 H36B 3.1285 no 2_655
Cl7 H33A 3.3180 no 2_555
Cl7 H81C 3.5984 no 1_445
Cl8 H13 3.0113 no 1_655
Cl8 H14 2.9966 no 1_655
Cl8 H34C 3.0945 no 1_655
Cl8 H36C 3.3408 no .
Cl9 H35A 3.2417 no .
Cl9 H35B 3.2998 no 2_655
Cl10 H7 3.5734 no 1_655
Cl10 H78A 3.3702 no 1_545
Cl10 H82B 3.0159 no 1_545
Cl11 H3B 3.5285 no 1_655
Cl11 H5 3.2377 no 1_655
Cl11 H14 3.3091 no 1_655
Cl11 H42A 3.5150 no .
Cl11 H42B 3.3188 no .
Cl11 H64 3.1229 no 1_445
Cl12 H72 3.0665 no 1_445
Cl13 H6 3.3473 no 1_655
Cl13 H63 3.2409 no 1_445
Cl13 H72 3.1026 no 1_445
Cl13 H78A 3.3462 no 1_545
Cl13 H78B 3.3282 no 1_545
Cl15 H43A 3.1488 no 2_666
Cl16 H23 3.1557 no 2_666
Cl17 H24 3.5460 no 2_566
Cl17 H44B 3.0819 no 2_666
Cl18 H24 3.3473 no 2_566
Cl18 H80A 3.2737 no 2_666
Cl19 H44A 3.4509 no 2_666
Cl19 H44B 3.4780 no 2_666
Cl19 H45B 3.1042 no 2_666
Cl19 H59 2.9467 no 2_766
Cl20 H44B 3.4882 no 2_666
Cl21 H25 3.5167 no 2_666
Cl21 H44A 3.5464 no 2_666
Cl21 H59 3.3901 no 2_766
Cl21 H81B 3.5655 no 2_766
Cl22 H60 3.2297 no 2_766
Cl22 H69 3.2539 no 1_445
Cl22 H80A 3.4016 no 2_766
Cl23 H57 3.0534 no 2_766
Cl23 H80B 3.5604 no 2_666
Cl23 H81A 3.2537 no 2_666
Cl23 H82B 3.3191 no 2_666
Cl24 H32A 3.4256 no 1_556
Cl24 H36B 2.8940 no 1_556
Cl24 H57 3.0139 no 2_766
Cl25 H33A 3.3840 no 1_556
Cl25 H34B 3.2786 no 1_556
Cl26 H26 3.0203 no 2_666
Cl26 H44A 3.5228 no 2_666
Cl26 H45C 3.1798 no 2_666
Cl27 H58 3.5510 no 2_766
Cl27 H81A 3.3427 no 2_766
Cl27 H81B 3.4886 no 2_766
Cl27 H81C 3.4090 no 2_766
Cl28 H11 3.2819 no 1_656
Cl28 H36A 3.5358 no 1_556
Cl28 H36B 3.5831 no 1_556
Cl29 H32A 3.1861 no 2_665
Cl29 H45C 3.2438 no .
Cl29 H58 3.1896 no 1_455
Cl30 H32A 3.0996 no 2_665
Cl30 H33A 3.1730 no 2_665
Cl30 H33B 3.3217 no 2_665
Cl30 H81A 3.0284 no .
Cl31 H24 3.4812 no 1_655
Cl31 H25 2.7965 no 1_655
Cl31 H45B 3.5238 no .
Cl31 H80A 3.4698 no .
Cl31 H80B 3.1027 no .
Cl31 H81A 3.5175 no .
Cl31 H81B 3.5342 no .
Cl32 H43A 2.9032 no .
Cl32 H65 3.4364 no 1_445
Cl35 H23 3.1981 no 1_655
Cl35 H43A 2.9232 no .
Cl36 H6 3.4734 no 1_655
Cl36 H7 3.2727 no 1_655
Cl37 H13 3.0323 no 1_655
Cl37 H35A 2.9675 no .
Cl37 H36C 2.8795 no .
Cl37 H63 3.4144 no 1_445
Cl38 H43A 3.2010 no 2_666
Cl38 H43C 3.2476 no 2_666
Cl38 H44B 3.5206 no 2_666
F1 H48A 2.8913 no 1_445
F1 H49B 2.3157 no 1_445
F1 H53 2.9789 no 2_666
F1 H68 2.5530 no 1_445
F2 H49B 3.5723 no 1_445
F2 H51 3.2432 no 1_445
F2 H53 3.0130 no 2_666
F2 H54 2.5418 no 2_666
F2 H59 3.1389 no 2_766
F2 H60 3.4545 no 2_766
F2 H79C 2.7961 no 2_666
F2 H80C 2.4724 no 2_666
F3 H49A 2.9820 no 1_445
F3 H49A 3.1660 no 2_766
F3 H49B 2.7625 no 1_445
F3 H51 2.9664 no 1_445
F3 H51 2.6206 no 2_766
F3 H60 3.0062 no 2_766
F3 H68 3.0901 no 1_445
F3 H69 3.0550 no 1_445
F4 H59 2.6566 no 2_766
F4 H60 3.2052 no 2_766
F4 H68 3.5520 no 1_445
F4 H69 3.3898 no 1_445
F5 H2A 2.5510 no .
F5 H2B 3.4828 no .
F5 H3A 2.9319 no .
F5 H3B 2.4037 no .
F5 H22 2.4148 no .
F5 H43B 3.4540 no .
F5 H43C 3.5214 no .
F5 H65 3.5416 no 1_445
F6 H22 3.3465 no .
F6 H23 3.3016 no .
F7 H3B 3.1719 no .
F7 H5 2.6377 no .
F7 H65 3.4846 no 1_445
F7 H66 2.8205 no 1_445
F8 H22 3.4826 no .
F8 H43A 3.2229 no .
F8 H43B 3.1061 no .
F8 H43C 3.1281 no .
F8 H65 2.5967 no 1_445
F8 H66 2.6584 no 1_445
F9 H19 2.9196 no 2_766
F9 H20 2.6953 no 2_766
F9 H32C 3.5531 no 1_656
F9 H45A 2.6059 no 2_766
F9 H46B 3.3282 no 2_766
F10 H15A 3.3206 no 1_656
F10 H15B 2.5116 no 2_666
F10 H17 2.6715 no 1_656
F10 H17 2.7211 no 2_666
F10 H26 3.1747 no 2_666
F10 H46B 3.4600 no 2_766
F11 H25 3.0878 no 2_666
F11 H26 3.1042 no 2_666
F12 H1B 2.9444 no 1_656
F12 H10 2.4969 no 1_656
F12 H15A 2.3303 no 1_656
F12 H15B 3.5019 no 1_656
F12 H19 3.5012 no 2_766
F12 H32C 2.5663 no 1_656
F12 H33B 3.3423 no 1_656
F13 H7 2.9329 no .
F13 H8 2.9697 no .
F13 H35A 3.3345 no .
F13 H61A 3.5651 no 1_445
F13 H63 2.8298 no 1_445
F14 H47B 3.4404 no 1_445
F14 H56 3.4520 no 1_445
F14 H61A 2.5097 no 1_445
F14 H61B 3.2689 no 1_445
F14 H63 3.2301 no 1_445
F14 H78A 2.5514 no 1_545
F15 H56 3.2923 no 1_445
F15 H57 3.0700 no 1_445
F16 H7 2.4568 no .
F16 H47B 2.6708 no 1_445
F16 H56 2.4756 no 1_445
F16 H61A 3.1079 no 1_445
F16 H61B 2.6908 no 1_445
F16 H82A 2.9801 no 1_445
F16 H82B 3.5158 no 1_445
F16 H82C 2.6687 no 1_445
N3 H53 3.5650 no 2_776
N4 H5 3.5976 no 1_665
C6 H61B 3.0745 no 1_445
C7 H61B 3.3137 no 1_445
C7 H82A 3.5026 no 1_445
C10 H46C 3.5467 no 1_455
C11 H18 3.0745 no 2_565
C11 H46C 3.2059 no 1_455
C12 H36A 2.8789 no 1_455
C12 H42C 3.1573 no 1_455
C12 H46C 3.4985 no 1_455
C13 H36A 3.0918 no 1_455
C13 H36C 3.5276 no 1_455
C13 H42C 3.1924 no 1_455
C17 H11 3.5595 no 2_565
C18 H11 2.9660 no 2_565
C20 H18 3.5843 no 2_665
C21 H46A 2.9870 no 1_455
C22 H46A 2.6940 no 1_455
C23 H46A 2.9140 no 1_455
C24 H45B 3.2708 no 1_455
C24 H46A 3.3655 no 1_455
C25 H46A 3.5694 no 1_455
C26 H46A 3.4041 no 1_455
C36 H12 3.3652 no 1_655
C36 H13 3.3491 no 1_655
C43 H65 3.3083 no 1_445
C46 H2B 3.5718 no 1_655
C50 H53 3.4570 no 2_776
C51 H69 3.4114 no 2_876
C52 H54 3.3654 no 2_776
C52 H69 3.0713 no 2_876
C52 H70 3.4602 no 2_876
C54 H52 3.4136 no 2_776
C55 H79A 2.9590 no 1_655
C56 H79A 2.8543 no 1_655
C57 H79A 3.0354 no 1_655
C58 H79A 3.2800 no 1_655
C58 H80B 3.1833 no 1_655
C58 H80C 3.5778 no 1_655
C59 H79A 3.3365 no 1_655
C59 H79C 3.5973 no 1_655
C59 H80B 3.5286 no 1_655
C59 H80C 3.3575 no 1_655
C60 H79A 3.1903 no 1_655
C60 H79C 3.5263 no 1_655
C61 H6 3.5090 no 1_665
C62 H6 3.5382 no 1_665
C64 H3A 3.0972 no 1_665
C65 H3A 3.0137 no 1_665
C65 H5 3.4800 no 1_665
C65 H43B 3.5242 no 1_665
C66 H5 3.3922 no 1_665
C69 H52 3.0362 no 2_876
C69 H79B 3.5691 no 1_655
C70 H52 3.1118 no 2_876
C70 H78C 3.4726 no 1_655
C71 H78C 2.9247 no 1_655
C72 H78C 3.3060 no 1_655
C79 H47A 3.4689 no 1_455
C79 H52 3.4826 no 2_776
C80 H58 3.5901 no 1_455
C82 H7 3.3010 no 1_665
C88 H71 3.2961 no 1_455
C92 H70 3.4317 no 1_455
C94 H35A 3.5569 no .
C95 H5 3.0454 no 1_655
C98 H59 3.2037 no 2_766
C99 H57 3.3796 no 2_766
C101 H25 3.4957 no 1_655
C101 H32A 3.4626 no 2_665
C106 H70 3.5223 no 1_455
C106 H71 2.9676 no 1_455
B1 H3B 3.2947 no .
B1 H22 3.2423 no .
B1 H65 3.4255 no 1_445
B1 H66 3.3224 no 1_445
B2 H15A 3.3102 no 1_656
B2 H17 3.5152 no 1_656
B2 H32C 3.4974 no 1_656
B3 H49B 2.9977 no 1_445
B3 H51 3.5532 no 1_445
B3 H53 3.5562 no 2_666
B3 H59 3.3882 no 2_766
B3 H60 3.4154 no 2_766
B3 H68 3.2196 no 1_445
B4 H7 3.2862 no .
B4 H47B 3.5702 no 1_445
B4 H56 3.1548 no 1_445
B4 H61A 3.2210 no 1_445
B4 H61B 3.3974 no 1_445
B4 H63 3.5137 no 1_445
H1B F12 2.9444 no 1_454
H2A F5 2.5510 no .
H2B F5 3.4828 no .
H2B C46 3.5718 no 1_455
H2B H46A 3.0870 no 1_455
H2B H46C 3.2147 no 1_455
H3A F5 2.9319 no .
H3A C64 3.0972 no 1_445
H3A C65 3.0137 no 1_445
H3A H64 2.9572 no 1_445
H3A H65 2.7656 no 1_445
H3B Cl11 3.5285 no 1_455
H3B F5 2.4037 no .
H3B F7 3.1719 no .
H3B B1 3.2947 no .
H5 Cl4 3.4458 no 1_445
H5 Cl11 3.2377 no 1_455
H5 F7 2.6377 no .
H5 N4 3.5976 no 1_445
H5 C65 3.4800 no 1_445
H5 C66 3.3922 no 1_445
H5 C95 3.0454 no 1_455
H6 Cl4 2.7944 no 1_445
H6 Cl13 3.3473 no 1_455
H6 Cl36 3.4734 no 1_455
H6 C61 3.5090 no 1_445
H6 C62 3.5382 no 1_445
H6 H61B 2.7438 no 1_445
H6 H78B 3.1699 no 1_445
H6 H82A 3.0624 no 1_445
H7 Cl5 3.1381 no .
H7 Cl10 3.5734 no 1_455
H7 Cl36 3.2727 no 1_455
H7 F13 2.9329 no .
H7 F16 2.4568 no .
H7 C82 3.3010 no 1_445
H7 B4 3.2862 no .
H7 H61B 3.1540 no 1_445
H7 H82A 2.7965 no 1_445
H7 H82B 3.1354 no 1_445
H7 H82C 3.4592 no 1_445
H8 Cl5 3.3223 no .
H8 F13 2.9697 no .
H10 F12 2.4969 no 1_454
H11 Cl28 3.2819 no 1_454
H11 C17 3.5595 no 2_565
H11 C18 2.9660 no 2_565
H11 H17 3.4416 no 2_565
H11 H18 2.2798 no 2_565
H11 H46C 3.2991 no 1_455
H12 Cl1 3.4389 no 1_455
H12 Cl2 2.8710 no 1_455
H12 C36 3.3652 no 1_455
H12 H18 3.4178 no 2_565
H12 H32B 2.7801 no 1_455
H12 H36A 2.4051 no 1_455
H12 H42C 3.0610 no 1_455
H13 Cl1 2.7114 no 1_455
H13 Cl8 3.0113 no 1_455
H13 Cl37 3.0323 no 1_455
H13 C36 3.3491 no 1_455
H13 H36A 2.8178 no 1_455
H13 H36C 2.9776 no 1_455
H13 H42C 3.1752 no 1_455
H14 Cl8 2.9966 no 1_455
H14 Cl11 3.3091 no 1_455
H15A F10 3.3206 no 1_454
H15A F12 2.3303 no 1_454
H15A B2 3.3102 no 1_454
H15B F10 2.5116 no 2_666
H15B F12 3.5019 no 1_454
H17 F10 2.6715 no 1_454
H17 F10 2.7211 no 2_666
H17 B2 3.5152 no 1_454
H17 H11 3.4416 no 2_565
H18 Cl2 2.7491 no 2_665
H18 C11 3.0745 no 2_565
H18 C20 3.5843 no 2_665
H18 H11 2.2798 no 2_565
H18 H12 3.4178 no 2_565
H18 H20 3.5532 no 2_665
H18 H46B 3.3828 no 2_665
H18 H46C 3.2867 no 2_665
H19 Cl2 3.0901 no 2_665
H19 F9 2.9196 no 2_766
H19 F12 3.5012 no 2_766
H20 F9 2.6953 no 2_766
H20 H18 3.5532 no 2_665
H22 F5 2.4148 no .
H22 F6 3.3465 no .
H22 F8 3.4826 no .
H22 B1 3.2423 no .
H22 H46A 2.9730 no 1_455
H23 Cl16 3.1557 no 2_666
H23 Cl35 3.1981 no 1_455
H23 F6 3.3016 no .
H23 H46A 3.3067 no 1_455
H24 Cl17 3.5460 no 2_566
H24 Cl18 3.3473 no 2_566
H24 Cl31 3.4812 no 1_455
H24 H45B 2.9587 no 1_455
H25 Cl21 3.5167 no 2_666
H25 Cl31 2.7965 no 1_455
H25 F11 3.0878 no 2_666
H25 C101 3.4957 no 1_455
H26 Cl26 3.0203 no 2_666
H26 F10 3.1747 no 2_666
H26 F11 3.1042 no 2_666
H32A Cl24 3.4256 no 1_554
H32A Cl29 3.1861 no 2_665
H32A Cl30 3.0996 no 2_665
H32A C101 3.4626 no 2_665
H32B H12 2.7801 no 1_655
H32C F9 3.5531 no 1_454
H32C F12 2.5663 no 1_454
H32C B2 3.4974 no 1_454
H33A Cl7 3.3180 no 2_555
H33A Cl25 3.3840 no 1_554
H33A Cl30 3.1730 no 2_665
H33B Cl30 3.3217 no 2_665
H33B F12 3.3423 no 1_454
H34A Cl5 3.2472 no .
H34B Cl5 3.3897 no 2_555
H34B Cl6 3.3978 no 2_555
H34B Cl25 3.2786 no 1_554
H34C Cl8 3.0945 no 1_455
H35A Cl9 3.2417 no .
H35A Cl37 2.9675 no .
H35A F13 3.3345 no .
H35A C94 3.5569 no .
H35B Cl6 3.4926 no 2_655
H35B Cl9 3.2998 no 2_655
H35C Cl5 3.1982 no .
H35C Cl6 3.2191 no .
H36A Cl28 3.5358 no 1_554
H36A C12 2.8789 no 1_655
H36A C13 3.0918 no 1_655
H36A H12 2.4051 no 1_655
H36A H13 2.8178 no 1_655
H36B Cl6 3.1285 no 2_655
H36B Cl24 2.8940 no 1_554
H36B Cl28 3.5831 no 1_554
H36C Cl8 3.3408 no .
H36C Cl37 2.8795 no .
H36C C13 3.5276 no 1_655
H36C H13 2.9776 no 1_655
H42A Cl11 3.5150 no .
H42A H64 3.0715 no 1_445
H42A H65 3.1270 no 1_445
H42B Cl11 3.3188 no .
H42C C12 3.1573 no 1_655
H42C C13 3.1924 no 1_655
H42C H12 3.0610 no 1_655
H42C H13 3.1752 no 1_655
H43A Cl15 3.1488 no 2_666
H43A Cl32 2.9032 no .
H43A Cl35 2.9232 no .
H43A Cl38 3.2010 no 2_666
H43A F8 3.2229 no .
H43A H65 3.1695 no 1_445
H43B F5 3.4540 no .
H43B F8 3.1061 no .
H43B C65 3.5242 no 1_445
H43B H65 2.6043 no 1_445
H43C Cl38 3.2476 no 2_666
H43C F5 3.5214 no .
H43C F8 3.1281 no .
H44A Cl19 3.4509 no 2_666
H44A Cl21 3.5464 no 2_666
H44A Cl26 3.5228 no 2_666
H44B Cl17 3.0819 no 2_666
H44B Cl19 3.4780 no 2_666
H44B Cl20 3.4882 no 2_666
H44B Cl38 3.5206 no 2_666
H45A F9 2.6059 no 2_766
H45B Cl19 3.1042 no 2_666
H45B Cl31 3.5238 no .
H45B C24 3.2708 no 1_655
H45B H24 2.9587 no 1_655
H45C Cl26 3.1798 no 2_666
H45C Cl29 3.2438 no .
H46A C21 2.9870 no 1_655
H46A C22 2.6940 no 1_655
H46A C23 2.9140 no 1_655
H46A C24 3.3655 no 1_655
H46A C25 3.5694 no 1_655
H46A C26 3.4041 no 1_655
H46A H2B 3.0870 no 1_655
H46A H22 2.9730 no 1_655
H46A H23 3.3067 no 1_655
H46B F9 3.3282 no 2_766
H46B F10 3.4600 no 2_766
H46B H18 3.3828 no 2_665
H46C C10 3.5467 no 1_655
H46C C11 3.2059 no 1_655
H46C C12 3.4985 no 1_655
H46C H2B 3.2147 no 1_655
H46C H11 3.2991 no 1_655
H46C H18 3.2867 no 2_665
H47A C79 3.4689 no 1_655
H47A H79A 2.9936 no 1_655
H47A H79B 3.0952 no 1_655
H47B F14 3.4404 no 1_665
H47B F16 2.6708 no 1_665
H47B B4 3.5702 no 1_665
H48A F1 2.8913 no 1_665
H49A F3 2.9820 no 1_665
H49A F3 3.1660 no 2_766
H49A H51 3.4384 no 2_876
H49B F1 2.3157 no 1_665
H49B F2 3.5723 no 1_665
H49B F3 2.7625 no 1_665
H49B B3 2.9977 no 1_665
H49B H53 3.4779 no 2_776
H51 F2 3.2432 no 1_665
H51 F3 2.9664 no 1_665
H51 F3 2.6206 no 2_766
H51 B3 3.5532 no 1_665
H51 H49A 3.4384 no 2_876
H51 H69 3.2783 no 2_876
H51 H79C 3.4562 no 2_776
H52 Cl3 2.7347 no 2_776
H52 C54 3.4136 no 2_776
H52 C69 3.0362 no 2_876
H52 C70 3.1118 no 2_876
H52 C79 3.4826 no 2_776
H52 H54 3.3099 no 2_776
H52 H69 2.6821 no 2_876
H52 H70 2.8452 no 2_876
H52 H79B 2.9730 no 2_776
H52 H79C 3.1597 no 2_776
H53 Cl3 2.9969 no 2_776
H53 F1 2.9789 no 2_666
H53 F2 3.0130 no 2_666
H53 N3 3.5650 no 2_776
H53 C50 3.4570 no 2_776
H53 B3 3.5562 no 2_666
H53 H49B 3.4779 no 2_776
H53 H70 3.4999 no 2_876
H54 F2 2.5418 no 2_666
H54 C52 3.3654 no 2_776
H54 H52 3.3099 no 2_776
H56 F14 3.4520 no 1_665
H56 F15 3.2923 no 1_665
H56 F16 2.4756 no 1_665
H56 B4 3.1548 no 1_665
H56 H79A 3.2491 no 1_655
H57 Cl23 3.0534 no 2_766
H57 Cl24 3.0139 no 2_766
H57 F15 3.0700 no 1_665
H57 C99 3.3796 no 2_766
H57 H79A 3.5236 no 1_655
H58 Cl27 3.5510 no 2_766
H58 Cl29 3.1896 no 1_655
H58 C80 3.5901 no 1_655
H58 H80B 2.7993 no 1_655
H58 H80C 3.5783 no 1_655
H59 Cl19 2.9467 no 2_766
H59 Cl21 3.3901 no 2_766
H59 F2 3.1389 no 2_766
H59 F4 2.6566 no 2_766
H59 C98 3.2037 no 2_766
H59 B3 3.3882 no 2_766
H59 H80B 3.4090 no 1_655
H59 H80C 3.1744 no 1_655
H60 Cl22 3.2297 no 2_766
H60 F2 3.4545 no 2_766
H60 F3 3.0062 no 2_766
H60 F4 3.2052 no 2_766
H60 B3 3.4154 no 2_766
H61A F13 3.5651 no 1_665
H61A F14 2.5097 no 1_665
H61A F16 3.1079 no 1_665
H61A B4 3.2210 no 1_665
H61B F14 3.2689 no 1_665
H61B F16 2.6908 no 1_665
H61B C6 3.0745 no 1_665
H61B C7 3.3137 no 1_665
H61B B4 3.3974 no 1_665
H61B H6 2.7438 no 1_665
H61B H7 3.1540 no 1_665
H63 Cl13 3.2409 no 1_665
H63 Cl37 3.4144 no 1_665
H63 F13 2.8298 no 1_665
H63 F14 3.2301 no 1_665
H63 B4 3.5137 no 1_665
H64 Cl1 2.7466 no 1_665
H64 Cl11 3.1229 no 1_665
H64 H3A 2.9572 no 1_665
H64 H42A 3.0715 no 1_665
H65 Cl32 3.4364 no 1_665
H65 F5 3.5416 no 1_665
H65 F7 3.4846 no 1_665
H65 F8 2.5967 no 1_665
H65 C43 3.3083 no 1_665
H65 B1 3.4255 no 1_665
H65 H3A 2.7656 no 1_665
H65 H42A 3.1270 no 1_665
H65 H43A 3.1695 no 1_665
H65 H43B 2.6043 no 1_665
H66 F7 2.8205 no 1_665
H66 F8 2.6584 no 1_665
H66 B1 3.3224 no 1_665
H68 F1 2.5530 no 1_665
H68 F3 3.0901 no 1_665
H68 F4 3.5520 no 1_665
H68 B3 3.2196 no 1_665
H69 Cl22 3.2539 no 1_665
H69 F3 3.0550 no 1_665
H69 F4 3.3898 no 1_665
H69 C51 3.4114 no 2_876
H69 C52 3.0713 no 2_876
H69 H51 3.2783 no 2_876
H69 H52 2.6821 no 2_876
H70 Cl3 3.0320 no 1_655
H70 C52 3.4602 no 2_876
H70 C92 3.4317 no 1_655
H70 C106 3.5223 no 1_655
H70 H52 2.8452 no 2_876
H70 H53 3.4999 no 2_876
H71 Cl4 3.2435 no 1_655
H71 C88 3.2961 no 1_655
H71 C106 2.9676 no 1_655
H71 H78C 2.8506 no 1_655
H72 Cl12 3.0665 no 1_665
H72 Cl13 3.1026 no 1_665
H72 H78C 3.5100 no 1_655
H78A Cl10 3.3702 no 1_565
H78A Cl13 3.3462 no 1_565
H78A F14 2.5514 no 1_565
H78B Cl13 3.3282 no 1_565
H78B H6 3.1699 no 1_665
H78C C70 3.4726 no 1_455
H78C C71 2.9247 no 1_455
H78C C72 3.3060 no 1_455
H78C H71 2.8506 no 1_455
H78C H72 3.5100 no 1_455
H79A C55 2.9590 no 1_455
H79A C56 2.8543 no 1_455
H79A C57 3.0354 no 1_455
H79A C58 3.2800 no 1_455
H79A C59 3.3365 no 1_455
H79A C60 3.1903 no 1_455
H79A H47A 2.9936 no 1_455
H79A H56 3.2491 no 1_455
H79A H57 3.5236 no 1_455
H79B C69 3.5691 no 1_455
H79B H47A 3.0952 no 1_455
H79B H52 2.9730 no 2_776
H79C F2 2.7961 no 2_666
H79C C59 3.5973 no 1_455
H79C C60 3.5263 no 1_455
H79C H51 3.4562 no 2_776
H79C H52 3.1597 no 2_776
H80A Cl18 3.2737 no 2_666
H80A Cl22 3.4016 no 2_766
H80A Cl31 3.4698 no .
H80B Cl23 3.5604 no 2_666
H80B Cl31 3.1027 no .
H80B C58 3.1833 no 1_455
H80B C59 3.5286 no 1_455
H80B H58 2.7993 no 1_455
H80B H59 3.4090 no 1_455
H80C F2 2.4724 no 2_666
H80C C58 3.5778 no 1_455
H80C C59 3.3575 no 1_455
H80C H58 3.5783 no 1_455
H80C H59 3.1744 no 1_455
H81A Cl23 3.2537 no 2_666
H81A Cl27 3.3427 no 2_766
H81A Cl30 3.0284 no .
H81A Cl31 3.5175 no .
H81B Cl21 3.5655 no 2_766
H81B Cl27 3.4886 no 2_766
H81B Cl31 3.5342 no .
H81C Cl7 3.5984 no 1_665
H81C Cl27 3.4090 no 2_766
H82A F16 2.9801 no 1_665
H82A C7 3.5026 no 1_665
H82A H6 3.0624 no 1_665
H82A H7 2.7965 no 1_665
H82B Cl5 3.2175 no 1_665
H82B Cl10 3.0159 no 1_565
H82B Cl23 3.3191 no 2_666
H82B F16 3.5158 no 1_665
H82B H7 3.1354 no 1_665
H82C F16 2.6687 no 1_665
H82C H7 3.4592 no 1_665

loop_
_geom_torsion_atom_site_label_1
_geom_torsion_atom_site_label_2
_geom_torsion_atom_site_label_3
_geom_torsion_atom_site_label_4
_geom_torsion
_geom_torsion_publ_flag
Cl1 Ir1 P1 C1 50.25(10) no
Cl1 Ir1 P1 C3 -64.55(8) no
Cl1 Ir1 P1 C9 179.10(11) no
Cl1 Ir1 N1 C4 74.3(4) no
Cl1 Ir1 N1 C8 -103.5(4) no
Cl1 Ir1 C27 C28 -116.2(3) no
Cl1 Ir1 C27 C31 123.6(3) no
Cl1 Ir1 C27 C36 2.2(6) no
Cl1 Ir1 C28 C27 69.5(3) no
Cl1 Ir1 C28 C29 -174.96(18) no
Cl1 Ir1 C28 C32 -53.9(5) no
Cl1 Ir1 C29 C28 8.6(5) no
Cl1 Ir1 C29 C30 125.5(3) no
Cl1 Ir1 C29 C33 -115.8(5) no
Cl1 Ir1 C30 C29 -119.9(3) no
Cl1 Ir1 C30 C31 -3.6(6) no
Cl1 Ir1 C30 C34 121.5(4) no
Cl1 Ir1 C31 C27 -62.8(3) no
Cl1 Ir1 C31 C30 177.93(19) no
Cl1 Ir1 C31 C35 57.4(6) no
P1 Ir1 N1 C4 -12.2(3) no
P1 Ir1 N1 C8 170.0(4) no
N1 Ir1 P1 C1 134.82(16) no
N1 Ir1 P1 C3 20.02(14) no
N1 Ir1 P1 C9 -96.33(16) no
P1 Ir1 C27 C28 -31.3(4) no
P1 Ir1 C27 C31 -151.47(15) no
P1 Ir1 C27 C36 87.1(6) no
C27 Ir1 P1 C1 -36.7(3) no
C27 Ir1 P1 C3 -151.5(3) no
C27 Ir1 P1 C9 92.1(3) no
P1 Ir1 C28 C27 160.05(18) no
P1 Ir1 C28 C29 -84.5(3) no
P1 Ir1 C28 C32 36.6(5) no
C28 Ir1 P1 C1 -55.9(2) no
C28 Ir1 P1 C3 -170.74(18) no
C28 Ir1 P1 C9 72.9(2) no
P1 Ir1 C29 C28 105.0(3) no
P1 Ir1 C29 C30 -138.1(2) no
P1 Ir1 C29 C33 -19.4(6) no
C29 Ir1 P1 C1 -95.5(3) no
C29 Ir1 P1 C3 149.7(2) no
C29 Ir1 P1 C9 33.3(3) no
P1 Ir1 C30 C29 54.8(4) no
P1 Ir1 C30 C31 170.99(14) no
P1 Ir1 C30 C34 -63.9(6) no
C30 Ir1 P1 C1 -126.9(3) no
C30 Ir1 P1 C3 118.3(3) no
C30 Ir1 P1 C9 1.9(3) no
N1 Ir1 C27 C28 161.1(2) no
N1 Ir1 C27 C31 40.9(5) no
N1 Ir1 C27 C36 -80.6(6) no
C27 Ir1 N1 C4 160.0(3) no
C27 Ir1 N1 C8 -17.9(5) no
N1 Ir1 C29 C28 -168.4(2) no
N1 Ir1 C29 C30 -51.5(4) no
N1 Ir1 C29 C33 67.2(7) no
C29 Ir1 N1 C4 -107.4(4) no
C29 Ir1 N1 C8 74.8(5) no
N1 Ir1 C30 C29 142.4(3) no
N1 Ir1 C30 C31 -101.4(3) no
N1 Ir1 C30 C34 23.8(6) no
C30 Ir1 N1 C4 -137.6(4) no
C30 Ir1 N1 C8 44.6(4) no
N1 Ir1 C31 C27 -152.4(3) no
N1 Ir1 C31 C30 88.3(3) no
N1 Ir1 C31 C35 -32.2(6) no
C31 Ir1 N1 C4 -175.9(4) no
C31 Ir1 N1 C8 6.3(4) no
C27 Ir1 C28 C27 0.0(3) no
C27 Ir1 C28 C29 115.5(5) no
C27 Ir1 C28 C32 -123.5(7) no
C28 Ir1 C27 C28 0.0(3) no
C28 Ir1 C27 C31 -120.2(5) no
C28 Ir1 C27 C36 118.3(8) no
C27 Ir1 C29 C28 -37.9(3) no
C27 Ir1 C29 C30 79.0(3) no
C27 Ir1 C29 C33 -162.3(7) no
C29 Ir1 C27 C28 39.7(3) no
C29 Ir1 C27 C31 -80.5(4) no
C29 Ir1 C27 C36 158.0(7) no
C27 Ir1 C30 C29 -80.2(4) no
C27 Ir1 C30 C31 36.0(3) no
C27 Ir1 C30 C34 161.1(7) no
C30 Ir1 C27 C28 83.6(3) no
C30 Ir1 C27 C31 -36.6(3) no
C30 Ir1 C27 C36 -158.1(7) no
C27 Ir1 C31 C27 -0.0(3) no
C27 Ir1 C31 C30 -119.3(6) no
C27 Ir1 C31 C35 120.2(7) no
C31 Ir1 C27 C28 120.2(5) no
C31 Ir1 C27 C31 -0.0(3) no
C31 Ir1 C27 C36 -121.5(8) no
C28 Ir1 C29 C28 0.0(3) no
C28 Ir1 C29 C30 116.9(5) no
C28 Ir1 C29 C33 -124.4(8) no
C29 Ir1 C28 C27 -115.5(5) no
C29 Ir1 C28 C29 0.0(3) no
C29 Ir1 C28 C32 121.0(7) no
C28 Ir1 C30 C29 -38.4(3) no
C28 Ir1 C30 C31 77.8(3) no
C28 Ir1 C30 C34 -157.1(6) no
C30 Ir1 C28 C27 -77.3(3) no
C30 Ir1 C28 C29 38.2(3) no
C30 Ir1 C28 C32 159.3(6) no
C28 Ir1 C31 C27 36.0(3) no
C28 Ir1 C31 C30 -83.2(4) no
C28 Ir1 C31 C35 156.3(6) no
C31 Ir1 C28 C27 -35.5(3) no
C31 Ir1 C28 C29 80.0(3) no
C31 Ir1 C28 C32 -159.0(6) no
C29 Ir1 C30 C29 -0.0(3) no
C29 Ir1 C30 C31 116.2(5) no
C29 Ir1 C30 C34 -118.7(7) no
C30 Ir1 C29 C28 -116.9(5) no
C30 Ir1 C29 C30 -0.0(3) no
C30 Ir1 C29 C33 118.7(8) no
C29 Ir1 C31 C27 80.1(4) no
C29 Ir1 C31 C30 -39.1(3) no
C29 Ir1 C31 C35 -159.6(7) no
C31 Ir1 C29 C28 -79.3(3) no
C31 Ir1 C29 C30 37.6(3) no
C31 Ir1 C29 C33 156.3(7) no
C30 Ir1 C31 C27 119.3(6) no
C30 Ir1 C31 C30 0.0(4) no
C30 Ir1 C31 C35 -120.5(8) no
C31 Ir1 C30 C29 -116.2(5) no
C31 Ir1 C30 C31 0.0(4) no
C31 Ir1 C30 C34 125.1(8) no
Cl2 Ir2 P2 C2 55.15(10) no
Cl2 Ir2 P2 C15 -62.66(8) no
Cl2 Ir2 P2 C21 -176.88(10) no
Cl2 Ir2 N2 C16 78.1(3) no
Cl2 Ir2 N2 C20 -95.1(3) no
Cl2 Ir2 C37 C38 -145.5(3) no
Cl2 Ir2 C37 C41 96.2(3) no
Cl2 Ir2 C37 C42 -28.0(6) no
Cl2 Ir2 C38 C37 42.2(4) no
Cl2 Ir2 C38 C39 158.41(14) no
Cl2 Ir2 C38 C43 -80.1(7) no
Cl2 Ir2 C39 C38 -50.0(7) no
Cl2 Ir2 C39 C40 65.8(7) no
Cl2 Ir2 C39 C44 -168.24(19) no
Cl2 Ir2 C40 C39 -152.04(16) no
Cl2 Ir2 C40 C41 -31.3(6) no
Cl2 Ir2 C40 C45 93.3(6) no
Cl2 Ir2 C41 C37 -86.5(3) no
Cl2 Ir2 C41 C40 155.8(4) no
Cl2 Ir2 C41 C46 31.9(7) no
P2 Ir2 N2 C16 -14.8(3) no
P2 Ir2 N2 C20 172.0(3) no
N2 Ir2 P2 C2 136.27(16) no
N2 Ir2 P2 C15 18.46(14) no
N2 Ir2 P2 C21 -95.76(16) no
P2 Ir2 C37 C38 -52.2(4) no
P2 Ir2 C37 C41 -170.44(12) no
P2 Ir2 C37 C42 65.4(7) no
C37 Ir2 P2 C2 -38.6(3) no
C37 Ir2 P2 C15 -156.4(3) no
C37 Ir2 P2 C21 89.4(3) no
P2 Ir2 C38 C37 139.6(3) no
P2 Ir2 C38 C39 -104.2(3) no
P2 Ir2 C38 C43 17.3(7) no
C38 Ir2 P2 C2 -68.2(3) no
C38 Ir2 P2 C15 174.0(3) no
C38 Ir2 P2 C21 59.8(3) no
P2 Ir2 C39 C38 84.6(3) no
P2 Ir2 C39 C40 -159.6(3) no
P2 Ir2 C39 C44 -33.6(7) no
C39 Ir2 P2 C2 -108.1(3) no
C39 Ir2 P2 C15 134.1(3) no
C39 Ir2 P2 C21 19.9(3) no
P2 Ir2 C40 C39 31.7(6) no
P2 Ir2 C40 C41 152.48(15) no
P2 Ir2 C40 C45 -82.9(8) no
C40 Ir2 P2 C2 -127.8(5) no
C40 Ir2 P2 C15 114.4(5) no
C40 Ir2 P2 C21 0.2(5) no
N2 Ir2 C37 C38 139.1(4) no
N2 Ir2 C37 C41 20.8(7) no
N2 Ir2 C37 C42 -103.3(7) no
C37 Ir2 N2 C16 156.0(5) no
C37 Ir2 N2 C20 -17.2(7) no
N2 Ir2 C38 C37 -133.3(5) no
N2 Ir2 C38 C39 -17.1(8) no
N2 Ir2 C38 C43 104.5(8) no
C38 Ir2 N2 C16 -105.7(7) no
C38 Ir2 N2 C20 81.1(7) no
N2 Ir2 C39 C38 172.2(2) no
N2 Ir2 C39 C40 -72.0(4) no
N2 Ir2 C39 C44 54.0(7) no
C39 Ir2 N2 C16 -117.8(4) no
C39 Ir2 N2 C20 69.0(4) no
N2 Ir2 C40 C39 120.4(4) no
N2 Ir2 C40 C41 -118.8(4) no
N2 Ir2 C40 C45 5.8(7) no
C40 Ir2 N2 C16 -154.5(4) no
C40 Ir2 N2 C20 32.3(4) no
N2 Ir2 C41 C37 -169.6(2) no
N2 Ir2 C41 C40 72.6(4) no
N2 Ir2 C41 C46 -51.3(8) no
C41 Ir2 N2 C16 170.2(4) no
C41 Ir2 N2 C20 -3.0(4) no
C37 Ir2 C38 C37 0.0(4) no
C37 Ir2 C38 C39 116.2(6) no
C37 Ir2 C38 C43 -122.3(9) no
C38 Ir2 C37 C38 -0.0(4) no
C38 Ir2 C37 C41 -118.3(6) no
C38 Ir2 C37 C42 117.6(9) no
C37 Ir2 C39 C38 -38.0(3) no
C37 Ir2 C39 C40 77.8(4) no
C37 Ir2 C39 C44 -156.3(8) no
C39 Ir2 C37 C38 39.3(3) no
C39 Ir2 C37 C41 -79.0(4) no
C39 Ir2 C37 C42 156.8(7) no
C37 Ir2 C40 C39 -82.5(5) no
C37 Ir2 C40 C41 38.3(4) no
C37 Ir2 C40 C45 162.9(8) no
C40 Ir2 C37 C38 82.0(4) no
C40 Ir2 C37 C41 -36.3(3) no
C40 Ir2 C37 C42 -160.4(8) no
C37 Ir2 C41 C37 -0.0(3) no
C37 Ir2 C41 C40 -117.7(6) no
C37 Ir2 C41 C46 118.4(9) no
C41 Ir2 C37 C38 118.3(5) no
C41 Ir2 C37 C41 0.0(3) no
C41 Ir2 C37 C42 -124.2(8) no
C38 Ir2 C39 C38 0.0(4) no
C38 Ir2 C39 C40 115.8(5) no
C38 Ir2 C39 C44 -118.3(8) no
C39 Ir2 C38 C37 -116.2(6) no
C39 Ir2 C38 C39 -0.0(3) no
C39 Ir2 C38 C43 121.5(8) no
C38 Ir2 C40 C39 -39.6(4) no
C38 Ir2 C40 C41 81.2(5) no
C38 Ir2 C40 C45 -154.2(7) no
C40 Ir2 C38 C37 -78.1(4) no
C40 Ir2 C38 C39 38.1(3) no
C40 Ir2 C38 C43 159.6(8) no
C38 Ir2 C41 C37 37.2(3) no
C38 Ir2 C41 C40 -80.5(4) no
C38 Ir2 C41 C46 155.6(8) no
C41 Ir2 C38 C37 -37.4(4) no
C41 Ir2 C38 C39 78.8(4) no
C41 Ir2 C38 C43 -159.7(8) no
C39 Ir2 C40 C39 0.0(4) no
C39 Ir2 C40 C41 120.8(7) no
C39 Ir2 C40 C45 -114.6(8) no
C40 Ir2 C39 C38 -115.8(6) no
C40 Ir2 C39 C40 -0.0(4) no
C40 Ir2 C39 C44 126.0(9) no
C39 Ir2 C41 C37 81.4(4) no
C39 Ir2 C41 C40 -36.3(4) no
C39 Ir2 C41 C46 -160.2(8) no
C41 Ir2 C39 C38 -81.0(4) no
C41 Ir2 C39 C40 34.8(4) no
C41 Ir2 C39 C44 160.8(8) no
C40 Ir2 C41 C37 117.7(7) no
C40 Ir2 C41 C40 -0.0(5) no
C40 Ir2 C41 C46 -123.9(11) no
C41 Ir2 C40 C39 -120.8(8) no
C41 Ir2 C40 C41 -0.0(5) no
C41 Ir2 C40 C45 124.6(10) no
Cl3 Ir3 P3 C47 -56.11(9) no
Cl3 Ir3 P3 C49 60.64(8) no
Cl3 Ir3 P3 C55 175.94(10) no
Cl3 Ir3 N3 C50 -77.1(3) no
Cl3 Ir3 N3 C54 100.9(3) no
Cl3 Ir3 C73 C74 -99.49(19) no
Cl3 Ir3 C73 C77 141.9(2) no
Cl3 Ir3 C73 C78 20.9(5) no
Cl3 Ir3 C74 C73 83.2(2) no
Cl3 Ir3 C74 C75 -159.3(3) no
Cl3 Ir3 C74 C79 -37.2(6) no
Cl3 Ir3 C75 C74 28.7(4) no
Cl3 Ir3 C75 C76 146.07(12) no
Cl3 Ir3 C75 C80 -90.7(5) no
Cl3 Ir3 C76 C75 -81.3(6) no
Cl3 Ir3 C76 C77 36.9(6) no
Cl3 Ir3 C76 C81 158.2(3) no
Cl3 Ir3 C77 C73 -45.5(3) no
Cl3 Ir3 C77 C76 -163.39(12) no
Cl3 Ir3 C77 C82 75.5(5) no
P3 Ir3 N3 C50 14.6(3) no
P3 Ir3 N3 C54 -167.4(3) no
N3 Ir3 P3 C47 -138.63(14) no
N3 Ir3 P3 C49 -21.89(13) no
N3 Ir3 P3 C55 93.42(15) no
P3 Ir3 C73 C74 168.88(9) no
P3 Ir3 C73 C77 50.2(3) no
P3 Ir3 C73 C78 -70.7(5) no
C73 Ir3 P3 C47 35.9(2) no
C73 Ir3 P3 C49 152.60(19) no
C73 Ir3 P3 C55 -92.1(2) no
P3 Ir3 C75 C74 -158.45(9) no
P3 Ir3 C75 C76 -41.0(4) no
P3 Ir3 C75 C80 82.2(5) no
C75 Ir3 P3 C47 129.1(3) no
C75 Ir3 P3 C49 -114.2(3) no
C75 Ir3 P3 C55 1.1(3) no
P3 Ir3 C76 C75 152.0(2) no
P3 Ir3 C76 C77 -89.9(2) no
P3 Ir3 C76 C81 31.5(6) no
C76 Ir3 P3 C47 104.6(3) no
C76 Ir3 P3 C49 -138.7(2) no
C76 Ir3 P3 C55 -23.4(3) no
P3 Ir3 C77 C73 -142.7(2) no
P3 Ir3 C77 C76 99.4(2) no
P3 Ir3 C77 C82 -21.6(5) no
C77 Ir3 P3 C47 64.67(19) no
C77 Ir3 P3 C49 -178.59(19) no
C77 Ir3 P3 C55 -63.3(2) no
N3 Ir3 C73 C74 -21.9(5) no
N3 Ir3 C73 C77 -140.6(3) no
N3 Ir3 C73 C78 98.4(6) no
C73 Ir3 N3 C50 -156.9(3) no
C73 Ir3 N3 C54 21.1(6) no
N3 Ir3 C74 C73 168.17(18) no
N3 Ir3 C74 C75 -74.4(3) no
N3 Ir3 C74 C79 47.7(6) no
C74 Ir3 N3 C50 -171.4(3) no
C74 Ir3 N3 C54 6.6(4) no
N3 Ir3 C75 C74 116.4(2) no
N3 Ir3 C75 C76 -126.1(3) no
N3 Ir3 C75 C80 -2.9(5) no
C75 Ir3 N3 C50 150.3(3) no
C75 Ir3 N3 C54 -31.7(4) no
N3 Ir3 C76 C75 65.0(4) no
N3 Ir3 C76 C77 -176.89(19) no
N3 Ir3 C76 C81 -55.5(6) no
C76 Ir3 N3 C50 116.2(4) no
C76 Ir3 N3 C54 -65.8(4) no
N3 Ir3 C77 C73 124.9(5) no
N3 Ir3 C77 C76 7.0(7) no
N3 Ir3 C77 C82 -114.0(6) no
C77 Ir3 N3 C50 111.2(6) no
C77 Ir3 N3 C54 -70.8(7) no
C73 Ir3 C74 C73 0.0(3) no
C73 Ir3 C74 C75 117.4(5) no
C73 Ir3 C74 C79 -120.5(7) no
C74 Ir3 C73 C74 0.0(3) no
C74 Ir3 C73 C77 -118.7(4) no
C74 Ir3 C73 C78 120.4(6) no
C73 Ir3 C75 C74 -37.2(3) no
C73 Ir3 C75 C76 80.2(3) no
C73 Ir3 C75 C80 -156.5(5) no
C75 Ir3 C73 C74 38.7(2) no
C75 Ir3 C73 C77 -80.0(3) no
C75 Ir3 C73 C78 159.1(6) no
C73 Ir3 C76 C75 -81.1(3) no
C73 Ir3 C76 C77 37.1(3) no
C73 Ir3 C76 C81 158.4(7) no
C76 Ir3 C73 C74 80.6(3) no
C76 Ir3 C73 C77 -38.1(3) no
C76 Ir3 C73 C78 -159.0(6) no
C73 Ir3 C77 C73 0.0(3) no
C73 Ir3 C77 C76 -117.9(5) no
C73 Ir3 C77 C82 121.0(7) no
C77 Ir3 C73 C74 118.7(5) no
C77 Ir3 C73 C77 0.0(3) no
C77 Ir3 C73 C78 -121.0(7) no
C74 Ir3 C75 C74 0.0(3) no
C74 Ir3 C75 C76 117.4(5) no
C74 Ir3 C75 C80 -119.4(6) no
C75 Ir3 C74 C73 -117.4(5) no
C75 Ir3 C74 C75 0.0(3) no
C75 Ir3 C74 C79 122.1(8) no
C74 Ir3 C76 C75 -38.8(3) no
C74 Ir3 C76 C77 79.3(3) no
C74 Ir3 C76 C81 -159.3(7) no
C76 Ir3 C74 C73 -80.5(3) no
C76 Ir3 C74 C75 37.0(3) no
C76 Ir3 C74 C79 159.1(7) no
C74 Ir3 C77 C73 37.0(3) no
C74 Ir3 C77 C76 -80.9(3) no
C74 Ir3 C77 C82 158.0(6) no
C77 Ir3 C74 C73 -36.9(3) no
C77 Ir3 C74 C75 80.5(3) no
C77 Ir3 C74 C79 -157.4(7) no
C75 Ir3 C76 C75 -0.0(3) no
C75 Ir3 C76 C77 118.1(5) no
C75 Ir3 C76 C81 -120.5(8) no
C76 Ir3 C75 C74 -117.4(5) no
C76 Ir3 C75 C76 0.0(3) no
C76 Ir3 C75 C80 123.2(7) no
C75 Ir3 C77 C73 81.2(3) no
C75 Ir3 C77 C76 -36.7(3) no
C75 Ir3 C77 C82 -157.8(6) no
C77 Ir3 C75 C74 -79.4(3) no
C77 Ir3 C75 C76 38.0(3) no
C77 Ir3 C75 C80 161.2(6) no
C76 Ir3 C77 C73 117.9(5) no
C76 Ir3 C77 C76 0.0(3) no
C76 Ir3 C77 C82 -121.1(7) no
C77 Ir3 C76 C75 -118.1(5) no
C77 Ir3 C76 C77 -0.0(3) no
C77 Ir3 C76 C81 121.4(7) no
Cl4 Ir4 P4 C48 -46.01(9) no
Cl4 Ir4 P4 C61 68.71(8) no
Cl4 Ir4 P4 C67 -173.63(10) no
Cl4 Ir4 N4 C62 -80.3(4) no
Cl4 Ir4 N4 C66 98.4(4) no
Cl4 Ir4 C83 C84 -124.2(8) no
Cl4 Ir4 C83 C87 116.1(7) no
Cl4 Ir4 C83 C88 -17.1(16) no
Cl4 Ir4 C83 C106 48.9(13) no
Cl4 Ir4 C83 C109 117.4(14) no
Cl4 Ir4 C83 C110 -118.2(11) no
Cl4 Ir4 C84 C83 59.4(11) no
Cl4 Ir4 C84 C85 -177.1(8) no
Cl4 Ir4 C84 C89 -20.3(19) no
Cl4 Ir4 C84 C105 -69.2(13) no
Cl4 Ir4 C84 C109 85.5(6) no
Cl4 Ir4 C84 C111 -165.8(13) no
Cl4 Ir4 C85 C84 4.7(18) no
Cl4 Ir4 C85 C86 117.9(9) no
Cl4 Ir4 C85 C90 -84.9(14) no
Cl4 Ir4 C85 C103 152.1(9) no
Cl4 Ir4 C85 C104 -137.1(10) no
Cl4 Ir4 C85 C108 105.9(9) no
Cl4 Ir4 C85 C110 13.7(16) no
Cl4 Ir4 C86 C85 -120.9(8) no
Cl4 Ir4 C86 C87 -2.9(15) no
Cl4 Ir4 C86 C91 99.7(18) no
Cl4 Ir4 C86 C103 -148.8(8) no
Cl4 Ir4 C86 C107 161.5(5) no
Cl4 Ir4 C86 C108 17(3) no
Cl4 Ir4 C86 C109 -23.8(13) no
Cl4 Ir4 C86 C111 -111.9(8) no
Cl4 Ir4 C87 C83 -67.2(8) no
Cl4 Ir4 C87 C86 178.2(6) no
Cl4 Ir4 C87 C92 41(2) no
Cl4 Ir4 C87 C106 -29.0(9) no
Cl4 Ir4 C87 C108 167.6(11) no
Cl4 Ir4 C87 C109 -69(2) no
Cl4 Ir4 C87 C112 113.9(11) no
Cl4 Ir4 C108 C85 -133.0(5) no
Cl4 Ir4 C108 C86 -167(2) no
Cl4 Ir4 C108 C87 -15.6(17) no
Cl4 Ir4 C108 C91 131.0(13) no
Cl4 Ir4 C108 C103 -157.2(4) no
Cl4 Ir4 C108 C109 -38.5(12) no
Cl4 Ir4 C108 C112 56.9(18) no
Cl4 Ir4 C109 C83 -63.3(15) no
Cl4 Ir4 C109 C84 -105.4(5) no
Cl4 Ir4 C109 C86 165.7(6) no
Cl4 Ir4 C109 C87 114(2) no
Cl4 Ir4 C109 C92 73.7(11) no
Cl4 Ir4 C109 C106 -4.1(15) no
Cl4 Ir4 C109 C108 150.8(8) no
Cl4 Ir4 C109 C110 -95.7(7) no
Cl4 Ir4 C110 C83 63.1(15) no
Cl4 Ir4 C110 C85 -171.8(7) no
Cl4 Ir4 C110 C89 -45(2) no
Cl4 Ir4 C110 C105 -88.7(12) no
Cl4 Ir4 C110 C109 90.7(7) no
Cl4 Ir4 C110 C111 -160.6(10) no
Cl4 Ir4 C111 C84 19(2) no
Cl4 Ir4 C111 C86 129.0(6) no
Cl4 Ir4 C111 C90 -104.3(16) no
Cl4 Ir4 C111 C103 158.1(6) no
Cl4 Ir4 C111 C104 -152.3(8) no
Cl4 Ir4 C111 C110 26.9(16) no
P4 Ir4 N4 C62 8.3(3) no
P4 Ir4 N4 C66 -173.0(4) no
N4 Ir4 P4 C48 -130.67(15) no
N4 Ir4 P4 C61 -15.95(14) no
N4 Ir4 P4 C67 101.71(16) no
P4 Ir4 C83 C84 153.3(4) no
P4 Ir4 C83 C87 33.7(13) no
P4 Ir4 C83 C88 -99.6(17) no
P4 Ir4 C83 C106 -33.5(19) no
P4 Ir4 C83 C109 34.9(19) no
P4 Ir4 C83 C110 159.4(6) no
C83 Ir4 P4 C48 36.1(9) no
C83 Ir4 P4 C61 150.8(9) no
C83 Ir4 P4 C67 -91.5(9) no
P4 Ir4 C85 C84 -168.9(4) no
P4 Ir4 C85 C86 -55.7(10) no
P4 Ir4 C85 C90 101.5(12) no
P4 Ir4 C85 C103 -22(2) no
P4 Ir4 C85 C104 49(2) no
P4 Ir4 C85 C108 -67.7(8) no
P4 Ir4 C85 C110 -159.9(3) no
C85 Ir4 P4 C48 130.2(9) no
C85 Ir4 P4 C61 -115.0(9) no
C85 Ir4 P4 C67 2.6(9) no
P4 Ir4 C86 C85 138.7(7) no
P4 Ir4 C86 C87 -103.2(7) no
P4 Ir4 C86 C91 -0.6(19) no
P4 Ir4 C86 C103 110.8(12) no
P4 Ir4 C86 C107 61.2(11) no
P4 Ir4 C86 C108 -84(3) no
P4 Ir4 C86 C109 -124.1(5) no
P4 Ir4 C86 C111 147.7(5) no
C86 Ir4 P4 C48 97.2(7) no
C86 Ir4 P4 C61 -148.1(7) no
C86 Ir4 P4 C67 -30.5(7) no
P4 Ir4 C87 C83 -158.9(6) no
P4 Ir4 C87 C86 86.5(8) no
P4 Ir4 C87 C92 -50(2) no
P4 Ir4 C87 C106 -120.7(8) no
P4 Ir4 C87 C108 75.8(13) no
P4 Ir4 C87 C109 -160.6(19) no
P4 Ir4 C87 C112 22.2(13) no
C87 Ir4 P4 C48 57.5(7) no
C87 Ir4 P4 C61 172.2(7) no
C87 Ir4 P4 C67 -70.2(7) no
P4 Ir4 C103 C85 162.3(13) no
P4 Ir4 C103 C86 -75.6(12) no
P4 Ir4 C103 C104 103.5(13) no
P4 Ir4 C103 C107 1.6(17) no
P4 Ir4 C103 C108 -81.1(8) no
P4 Ir4 C103 C111 163.8(8) no
C103 Ir4 P4 C48 122.3(7) no
C103 Ir4 P4 C61 -123.0(7) no
C103 Ir4 P4 C67 -5.4(7) no
P4 Ir4 C108 C85 132.7(5) no
P4 Ir4 C108 C86 99(3) no
P4 Ir4 C108 C87 -109.9(12) no
P4 Ir4 C108 C91 36.8(16) no
P4 Ir4 C108 C103 108.6(8) no
P4 Ir4 C108 C109 -132.7(8) no
P4 Ir4 C108 C112 -37.4(16) no
C108 Ir4 P4 C48 83.1(7) no
C108 Ir4 P4 C61 -162.2(7) no
C108 Ir4 P4 C67 -44.5(7) no
P4 Ir4 C109 C83 -155.2(12) no
P4 Ir4 C109 C84 162.7(2) no
P4 Ir4 C109 C86 73.8(8) no
P4 Ir4 C109 C87 22(3) no
P4 Ir4 C109 C92 -18.1(14) no
P4 Ir4 C109 C106 -95.9(15) no
P4 Ir4 C109 C108 59.0(11) no
P4 Ir4 C109 C110 172.4(3) no
C109 Ir4 P4 C48 51.0(7) no
C109 Ir4 P4 C61 165.8(7) no
C109 Ir4 P4 C67 -76.6(7) no
P4 Ir4 C111 C84 -162.9(6) no
P4 Ir4 C111 C86 -52.8(13) no
P4 Ir4 C111 C90 74(2) no
P4 Ir4 C111 C103 -23.7(19) no
P4 Ir4 C111 C104 26(2) no
P4 Ir4 C111 C110 -154.9(4) no
C111 Ir4 P4 C48 135.3(11) no
C111 Ir4 P4 C61 -110.0(11) no
C111 Ir4 P4 C67 7.7(11) no
N4 Ir4 C83 C84 -45.5(12) no
N4 Ir4 C83 C87 -165.1(3) no
N4 Ir4 C83 C88 62(2) no
N4 Ir4 C83 C106 127.6(12) no
N4 Ir4 C83 C109 -163.9(9) no
N4 Ir4 C83 C110 -39.4(15) no
C83 Ir4 N4 C62 -160.0(8) no
C83 Ir4 N4 C66 18.7(9) no
N4 Ir4 C84 C83 148.5(8) no
N4 Ir4 C84 C85 -88.0(11) no
N4 Ir4 C84 C89 68.8(17) no
N4 Ir4 C84 C105 20.0(13) no
N4 Ir4 C84 C109 174.6(3) no
N4 Ir4 C84 C111 -76.7(16) no
C84 Ir4 N4 C62 174.3(6) no
C84 Ir4 N4 C66 -7.0(6) no
N4 Ir4 C85 C84 102.2(9) no
N4 Ir4 C85 C86 -144.6(6) no
N4 Ir4 C85 C90 12.6(12) no
N4 Ir4 C85 C103 -110.4(16) no
N4 Ir4 C85 C104 -39.6(17) no
N4 Ir4 C85 C108 -156.6(4) no
N4 Ir4 C85 C110 111.2(7) no
C85 Ir4 N4 C62 135.8(7) no
C85 Ir4 N4 C66 -45.5(7) no
N4 Ir4 C86 C85 50.6(12) no
N4 Ir4 C86 C87 168.6(3) no
N4 Ir4 C86 C91 -88.8(18) no
N4 Ir4 C86 C103 22.7(18) no
N4 Ir4 C86 C107 -27.0(15) no
N4 Ir4 C86 C108 -171.8(18) no
N4 Ir4 C86 C109 147.7(4) no
N4 Ir4 C86 C111 59.6(10) no
C86 Ir4 N4 C62 104.9(9) no
C86 Ir4 N4 C66 -76.4(9) no
N4 Ir4 C103 C85 75.3(16) no
N4 Ir4 C103 C86 -162.6(10) no
N4 Ir4 C103 C104 16.4(15) no
N4 Ir4 C103 C107 -85.5(16) no
N4 Ir4 C103 C108 -168.1(6) no
N4 Ir4 C103 C111 76.7(10) no
C103 Ir4 N4 C62 115.0(7) no
C103 Ir4 N4 C66 -66.3(7) no
N4 Ir4 C108 C85 44.9(14) no
N4 Ir4 C108 C86 11(4) no
N4 Ir4 C108 C87 162.4(6) no
N4 Ir4 C108 C91 -51(3) no
N4 Ir4 C108 C103 20.8(17) no
N4 Ir4 C108 C109 139.5(8) no
N4 Ir4 C108 C112 -125.1(13) no
C108 Ir4 N4 C62 101.3(12) no
C108 Ir4 N4 C66 -80.0(12) no
N4 Ir4 C109 C83 29(3) no
N4 Ir4 C109 C84 -13.1(19) no
N4 Ir4 C109 C86 -102.0(15) no
N4 Ir4 C109 C87 -153.7(11) no
N4 Ir4 C109 C92 166.1(6) no
N4 Ir4 C109 C106 88(2) no
N4 Ir4 C109 C108 -116.8(14) no
N4 Ir4 C109 C110 -3(2) no
C109 Ir4 N4 C62 -175.3(15) no
C109 Ir4 N4 C66 3.4(16) no
N4 Ir4 C110 C83 150.9(12) no
N4 Ir4 C110 C85 -84.0(9) no
N4 Ir4 C110 C89 43(2) no
N4 Ir4 C110 C105 -0.9(15) no
N4 Ir4 C110 C109 178.5(5) no
N4 Ir4 C110 C111 -72.7(12) no
C110 Ir4 N4 C62 -177.8(8) no
C110 Ir4 N4 C66 0.9(8) no
N4 Ir4 C111 C84 109.7(13) no
N4 Ir4 C111 C86 -140.2(5) no
N4 Ir4 C111 C90 -13.5(17) no
N4 Ir4 C111 C103 -111.1(11) no
N4 Ir4 C111 C104 -61.4(14) no
N4 Ir4 C111 C110 117.7(9) no
C111 Ir4 N4 C62 146.6(8) no
C111 Ir4 N4 C66 -34.7(8) no
C83 Ir4 C84 C83 -0.0(10) no
C83 Ir4 C84 C85 124(2) no
C83 Ir4 C84 C89 -79.6(16) no
C83 Ir4 C84 C105 -128.5(19) no
C83 Ir4 C84 C109 26.1(11) no
C83 Ir4 C84 C111 135(3) no
C84 Ir4 C83 C84 -0.0(11) no
C84 Ir4 C83 C87 -119.7(16) no
C84 Ir4 C83 C88 107(3) no
C84 Ir4 C83 C106 173(3) no
C84 Ir4 C83 C109 -118(2) no
C84 Ir4 C83 C110 6.1(12) no
C83 Ir4 C85 C84 -32.8(9) no
C83 Ir4 C85 C86 80.4(10) no
C83 Ir4 C85 C90 -122.5(15) no
C83 Ir4 C85 C103 114.5(19) no
C83 Ir4 C85 C104 -175(2) no
C83 Ir4 C85 C108 68.4(8) no
C83 Ir4 C85 C110 -23.9(8) no
C85 Ir4 C83 C84 34.6(9) no
C85 Ir4 C83 C87 -85.0(10) no
C85 Ir4 C83 C88 142(2) no
C85 Ir4 C83 C106 -152.3(18) no
C85 Ir4 C83 C109 -83.8(15) no
C85 Ir4 C83 C110 40.7(12) no
C83 Ir4 C86 C85 -78.5(10) no
C83 Ir4 C86 C87 39.5(9) no
C83 Ir4 C86 C91 142(2) no
C83 Ir4 C86 C103 -106.4(15) no
C83 Ir4 C86 C107 -156.0(15) no
C83 Ir4 C86 C108 59(3) no
C83 Ir4 C86 C109 18.7(8) no
C83 Ir4 C86 C111 -69.5(9) no
C86 Ir4 C83 C84 80.1(10) no
C86 Ir4 C83 C87 -39.6(8) no
C86 Ir4 C83 C88 -173(2) no
C86 Ir4 C83 C106 -106.8(16) no
C86 Ir4 C83 C109 -38.3(13) no
C86 Ir4 C83 C110 86.2(13) no
C83 Ir4 C87 C83 -0.0(9) no
C83 Ir4 C87 C86 -114.6(15) no
C83 Ir4 C87 C92 109(3) no
C83 Ir4 C87 C106 38.2(11) no
C83 Ir4 C87 C108 -125.2(19) no
C83 Ir4 C87 C109 -1.7(16) no
C83 Ir4 C87 C112 -179(2) no
C87 Ir4 C83 C84 119.7(15) no
C87 Ir4 C83 C87 0.0(10) no
C87 Ir4 C83 C88 -133(3) no
C87 Ir4 C83 C106 -67.2(17) no
C87 Ir4 C83 C109 1.2(12) no
C87 Ir4 C83 C110 125.7(18) no
C83 Ir4 C103 C85 -58.0(16) no
C83 Ir4 C103 C86 64.1(13) no
C83 Ir4 C103 C104 -116.8(15) no
C83 Ir4 C103 C107 141.2(18) no
C83 Ir4 C103 C108 58.6(9) no
C83 Ir4 C103 C111 -56.5(11) no
C103 Ir4 C83 C84 54.5(10) no
C103 Ir4 C83 C87 -65.1(9) no
C103 Ir4 C83 C88 161.6(19) no
C103 Ir4 C83 C106 -132.4(16) no
C103 Ir4 C83 C109 -63.9(14) no
C103 Ir4 C83 C110 60.6(12) no
C83 Ir4 C108 C85 -79.9(9) no
C83 Ir4 C108 C86 -114(3) no
C83 Ir4 C108 C87 37.6(12) no
C83 Ir4 C108 C91 -176(2) no
C83 Ir4 C108 C103 -104.0(12) no
C83 Ir4 C108 C109 14.7(9) no
C83 Ir4 C108 C112 110.1(18) no
C108 Ir4 C83 C84 94.4(11) no
C108 Ir4 C83 C87 -25.3(9) no
C108 Ir4 C83 C88 -159(2) no
C108 Ir4 C83 C106 -92.5(17) no
C108 Ir4 C83 C109 -24.1(13) no
C108 Ir4 C83 C110 100.4(14) no
C83 Ir4 C109 C83 0.0(15) no
C83 Ir4 C109 C84 -42.1(19) no
C83 Ir4 C109 C86 -131(3) no
C83 Ir4 C109 C87 177(4) no
C83 Ir4 C109 C92 137(3) no
C83 Ir4 C109 C106 59(2) no
C83 Ir4 C109 C108 -146(3) no
C83 Ir4 C109 C110 -32.4(18) no
C109 Ir4 C83 C84 118(3) no
C109 Ir4 C83 C87 -1.2(17) no
C109 Ir4 C83 C88 -134(4) no
C109 Ir4 C83 C106 -68(3) no
C109 Ir4 C83 C109 0.0(16) no
C109 Ir4 C83 C110 124(3) no
C83 Ir4 C110 C83 0.0(12) no
C83 Ir4 C110 C85 125(3) no
C83 Ir4 C110 C89 -108(3) no
C83 Ir4 C110 C105 -152(3) no
C83 Ir4 C110 C109 27.6(16) no
C83 Ir4 C110 C111 136(3) no
C110 Ir4 C83 C84 -6.1(16) no
C110 Ir4 C83 C87 -126(3) no
C110 Ir4 C83 C88 101(3) no
C110 Ir4 C83 C106 167(3) no
C110 Ir4 C83 C109 -124(3) no
C110 Ir4 C83 C110 0.0(16) no
C83 Ir4 C111 C84 -29.0(12) no
C83 Ir4 C111 C86 81.1(10) no
C83 Ir4 C111 C90 -152(2) no
C83 Ir4 C111 C103 110.2(15) no
C83 Ir4 C111 C104 159.9(19) no
C83 Ir4 C111 C110 -21.0(9) no
C111 Ir4 C83 C84 23.1(10) no
C111 Ir4 C83 C87 -96.5(11) no
C111 Ir4 C83 C88 130(2) no
C111 Ir4 C83 C106 -163.8(19) no
C111 Ir4 C83 C109 -95.3(16) no
C111 Ir4 C83 C110 29.2(12) no
C84 Ir4 C85 C84 -0.0(13) no
C84 Ir4 C85 C86 113.2(18) no
C84 Ir4 C85 C90 -90(2) no
C84 Ir4 C85 C103 147(3) no
C84 Ir4 C85 C104 -142(3) no
C84 Ir4 C85 C108 101.2(16) no
C84 Ir4 C85 C110 9.0(13) no
C85 Ir4 C84 C83 -124(2) no
C85 Ir4 C84 C85 0.0(11) no
C85 Ir4 C84 C89 157(3) no
C85 Ir4 C84 C105 108(2) no
C85 Ir4 C84 C109 -97.5(17) no
C85 Ir4 C84 C111 11.3(12) no
C84 Ir4 C86 C85 -38.7(9) no
C84 Ir4 C86 C87 79.3(10) no
C84 Ir4 C86 C91 -178(3) no
C84 Ir4 C86 C103 -66.6(13) no
C84 Ir4 C86 C107 -116.2(14) no
C84 Ir4 C86 C108 99(3) no
C84 Ir4 C86 C109 58.5(8) no
C84 Ir4 C86 C111 -29.7(8) no
C86 Ir4 C84 C83 -81.7(13) no
C86 Ir4 C84 C85 41.9(11) no
C86 Ir4 C84 C89 -161(2) no
C86 Ir4 C84 C105 149.8(16) no
C86 Ir4 C84 C109 -55.6(9) no
C86 Ir4 C84 C111 53.2(15) no
C84 Ir4 C87 C83 34.5(8) no
C84 Ir4 C87 C86 -80.1(9) no
C84 Ir4 C87 C92 143(3) no
C84 Ir4 C87 C106 72.7(10) no
C84 Ir4 C87 C108 -90.7(13) no
C84 Ir4 C87 C109 32.8(18) no
C84 Ir4 C87 C112 -144.4(15) no
C87 Ir4 C84 C83 -37.8(11) no
C87 Ir4 C84 C85 85.8(13) no
C87 Ir4 C84 C89 -117.4(19) no
C87 Ir4 C84 C105 -166.3(16) no
C87 Ir4 C84 C109 -11.7(8) no
C87 Ir4 C84 C111 97.0(17) no
C84 Ir4 C103 C85 -23.3(15) no
C84 Ir4 C103 C86 98.8(16) no
C84 Ir4 C103 C104 -82.1(16) no
C84 Ir4 C103 C107 176(2) no
C84 Ir4 C103 C108 93.4(12) no
C84 Ir4 C103 C111 -21.8(11) no
C103 Ir4 C84 C83 -110.1(15) no
C103 Ir4 C84 C85 13.5(9) no
C103 Ir4 C84 C89 170(3) no
C103 Ir4 C84 C105 121.4(16) no
C103 Ir4 C84 C109 -84.0(11) no
C103 Ir4 C84 C111 24.7(13) no
C84 Ir4 C108 C85 -40.6(7) no
C84 Ir4 C108 C86 -75(3) no
C84 Ir4 C108 C87 76.8(14) no
C84 Ir4 C108 C91 -136.6(18) no
C84 Ir4 C108 C103 -64.8(9) no
C84 Ir4 C108 C109 53.9(9) no
C84 Ir4 C108 C112 149.3(19) no
C108 Ir4 C84 C83 -66.5(12) no
C108 Ir4 C84 C85 57.0(12) no
C108 Ir4 C84 C89 -146(2) no
C108 Ir4 C84 C105 164.9(16) no
C108 Ir4 C84 C109 -40.5(9) no
C108 Ir4 C84 C111 68.3(16) no
C84 Ir4 C109 C83 42.1(13) no
C84 Ir4 C109 C84 0.0(7) no
C84 Ir4 C109 C86 -88.9(10) no
C84 Ir4 C109 C87 -141(3) no
C84 Ir4 C109 C92 179.1(17) no
C84 Ir4 C109 C106 101.4(18) no
C84 Ir4 C109 C108 -103.8(12) no
C84 Ir4 C109 C110 9.7(7) no
C109 Ir4 C84 C83 -26.1(10) no
C109 Ir4 C84 C85 97.5(15) no
C109 Ir4 C84 C89 -105.7(18) no
C109 Ir4 C84 C105 -154.6(17) no
C109 Ir4 C84 C109 0.0(8) no
C109 Ir4 C84 C111 108.7(19) no
C84 Ir4 C111 C84 0.0(17) no
C84 Ir4 C111 C86 110(3) no
C84 Ir4 C111 C90 -123(3) no
C84 Ir4 C111 C103 139(3) no
C84 Ir4 C111 C104 -171(3) no
C84 Ir4 C111 C110 8.0(17) no
C111 Ir4 C84 C83 -135(3) no
C111 Ir4 C84 C85 -11.3(16) no
C111 Ir4 C84 C89 146(4) no
C111 Ir4 C84 C105 97(3) no
C111 Ir4 C84 C109 -109(3) no
C111 Ir4 C84 C111 -0.0(15) no
C85 Ir4 C86 C85 0.0(8) no
C85 Ir4 C86 C87 118.0(15) no
C85 Ir4 C86 C91 -139(3) no
C85 Ir4 C86 C103 -27.9(11) no
C85 Ir4 C86 C107 -77.5(14) no
C85 Ir4 C86 C108 138(3) no
C85 Ir4 C86 C109 97.2(12) no
C85 Ir4 C86 C111 9.0(9) no
C86 Ir4 C85 C84 -113.2(16) no
C86 Ir4 C85 C86 0.0(10) no
C86 Ir4 C85 C90 157.2(19) no
C86 Ir4 C85 C103 34.2(15) no
C86 Ir4 C85 C104 105(2) no
C86 Ir4 C85 C108 -12.0(10) no
C86 Ir4 C85 C110 -104.2(14) no
C85 Ir4 C87 C83 75.9(9) no
C85 Ir4 C87 C86 -38.7(8) no
C85 Ir4 C87 C92 -176(3) no
C85 Ir4 C87 C106 114.1(11) no
C85 Ir4 C87 C108 -49.3(12) no
C85 Ir4 C87 C109 74(2) no
C85 Ir4 C87 C112 -103.0(14) no
C87 Ir4 C85 C84 -75.9(11) no
C87 Ir4 C85 C86 37.3(9) no
C87 Ir4 C85 C90 -165.6(15) no
C87 Ir4 C85 C103 71.4(17) no
C87 Ir4 C85 C104 142.2(19) no
C87 Ir4 C85 C108 25.3(8) no
C87 Ir4 C85 C110 -66.9(10) no
C85 Ir4 C103 C85 0.0(17) no
C85 Ir4 C103 C86 122(3) no
C85 Ir4 C103 C104 -59(3) no
C85 Ir4 C103 C107 -161(4) no
C85 Ir4 C103 C108 117(3) no
C85 Ir4 C103 C111 1.5(18) no
C103 Ir4 C85 C84 -147(3) no
C103 Ir4 C85 C86 -34(2) no
C103 Ir4 C85 C90 123(3) no
C103 Ir4 C85 C103 0.0(16) no
C103 Ir4 C85 C104 71(3) no
C103 Ir4 C85 C108 -46(2) no
C103 Ir4 C85 C110 -138(3) no
C85 Ir4 C108 C85 0.0(7) no
C85 Ir4 C108 C86 -34(3) no
C85 Ir4 C108 C87 117.4(17) no
C85 Ir4 C108 C91 -96.0(18) no
C85 Ir4 C108 C103 -24.2(8) no
C85 Ir4 C108 C109 94.6(12) no
C85 Ir4 C108 C112 -170(2) no
C108 Ir4 C85 C84 -101.2(13) no
C108 Ir4 C85 C86 12.0(9) no
C108 Ir4 C85 C90 169.2(17) no
C108 Ir4 C85 C103 46.2(16) no
C108 Ir4 C85 C104 117(2) no
C108 Ir4 C85 C108 0.0(9) no
C108 Ir4 C85 C110 -92.2(12) no
C85 Ir4 C109 C83 84.7(16) no
C85 Ir4 C109 C84 42.6(8) no
C85 Ir4 C109 C86 -46.3(8) no
C85 Ir4 C109 C87 -98(3) no
C85 Ir4 C109 C92 -138.3(15) no
C85 Ir4 C109 C106 143.9(19) no
C85 Ir4 C109 C108 -61.2(10) no
C85 Ir4 C109 C110 52.3(9) no
C109 Ir4 C85 C84 -58.0(10) no
C109 Ir4 C85 C86 55.2(10) no
C109 Ir4 C85 C90 -147.6(16) no
C109 Ir4 C85 C103 89.4(18) no
C109 Ir4 C85 C104 160(2) no
C109 Ir4 C85 C108 43.2(8) no
C109 Ir4 C85 C110 -49.0(9) no
C85 Ir4 C110 C83 -125(3) no
C85 Ir4 C110 C85 0.0(10) no
C85 Ir4 C110 C89 127(3) no
C85 Ir4 C110 C105 83.1(17) no
C85 Ir4 C110 C109 -97.5(15) no
C85 Ir4 C110 C111 11.3(10) no
C110 Ir4 C85 C84 -9.0(12) no
C110 Ir4 C85 C86 104.2(16) no
C110 Ir4 C85 C90 -98.6(18) no
C110 Ir4 C85 C103 138(3) no
C110 Ir4 C85 C104 -151(3) no
C110 Ir4 C85 C108 92.2(14) no
C110 Ir4 C85 C110 0.0(12) no
C86 Ir4 C87 C83 114.6(15) no
C86 Ir4 C87 C86 0.0(9) no
C86 Ir4 C87 C92 -137(3) no
C86 Ir4 C87 C106 152.8(18) no
C86 Ir4 C87 C108 -10.6(10) no
C86 Ir4 C87 C109 113(3) no
C86 Ir4 C87 C112 -64.3(15) no
C87 Ir4 C86 C85 -118.0(16) no
C87 Ir4 C86 C87 -0.0(10) no
C87 Ir4 C86 C91 103(3) no
C87 Ir4 C86 C103 -146(2) no
C87 Ir4 C86 C107 164(2) no
C87 Ir4 C86 C108 20(2) no
C87 Ir4 C86 C109 -20.9(10) no
C87 Ir4 C86 C111 -109.0(14) no
C86 Ir4 C103 C85 -122(3) no
C86 Ir4 C103 C86 -0.0(14) no
C86 Ir4 C103 C104 179(3) no
C86 Ir4 C103 C107 77(3) no
C86 Ir4 C103 C108 -5.5(15) no
C86 Ir4 C103 C111 -121(3) no
C103 Ir4 C86 C85 27.9(15) no
C103 Ir4 C86 C87 146(3) no
C103 Ir4 C86 C91 -111(3) no
C103 Ir4 C86 C103 -0.0(13) no
C103 Ir4 C86 C107 -49.6(17) no
C103 Ir4 C86 C108 166(4) no
C103 Ir4 C86 C109 125(2) no
C103 Ir4 C86 C111 36.9(16) no
C86 Ir4 C109 C83 131(2) no
C86 Ir4 C109 C84 88.9(11) no
C86 Ir4 C109 C86 0.0(8) no
C86 Ir4 C109 C87 -51.8(19) no
C86 Ir4 C109 C92 -92.0(15) no
C86 Ir4 C109 C106 -170(3) no
C86 Ir4 C109 C108 -14.9(9) no
C86 Ir4 C109 C110 98.6(12) no
C109 Ir4 C86 C85 -97.2(13) no
C109 Ir4 C86 C87 20.9(10) no
C109 Ir4 C86 C91 123(3) no
C109 Ir4 C86 C103 -125.1(18) no
C109 Ir4 C86 C107 -174.7(18) no
C109 Ir4 C86 C108 41(3) no
C109 Ir4 C86 C109 0.0(9) no
C109 Ir4 C86 C111 -88.2(12) no
C86 Ir4 C110 C83 -81.1(17) no
C86 Ir4 C110 C85 44.0(9) no
C86 Ir4 C110 C89 171(3) no
C86 Ir4 C110 C105 127.1(16) no
C86 Ir4 C110 C109 -53.5(10) no
C86 Ir4 C110 C111 55.2(12) no
C110 Ir4 C86 C85 -49.5(10) no
C110 Ir4 C86 C87 68.6(11) no
C110 Ir4 C86 C91 171(3) no
C110 Ir4 C86 C103 -77.4(15) no
C110 Ir4 C86 C107 -127.0(15) no
C110 Ir4 C86 C108 88(3) no
C110 Ir4 C86 C109 47.7(9) no
C110 Ir4 C86 C111 -40.4(9) no
C86 Ir4 C111 C84 -110.1(18) no
C86 Ir4 C111 C86 0.0(9) no
C86 Ir4 C111 C90 127(3) no
C86 Ir4 C111 C103 29.1(11) no
C86 Ir4 C111 C104 78.8(16) no
C86 Ir4 C111 C110 -102.1(15) no
C111 Ir4 C86 C85 -9.0(9) no
C111 Ir4 C86 C87 109.0(13) no
C111 Ir4 C86 C91 -148(3) no
C111 Ir4 C86 C103 -36.9(12) no
C111 Ir4 C86 C107 -86.5(15) no
C111 Ir4 C86 C108 129(3) no
C111 Ir4 C86 C109 88.2(11) no
C111 Ir4 C86 C111 0.0(9) no
C87 Ir4 C103 C85 -98.5(17) no
C87 Ir4 C103 C86 23.6(12) no
C87 Ir4 C103 C104 -157.3(17) no
C87 Ir4 C103 C107 100.8(18) no
C87 Ir4 C103 C108 18.2(9) no
C87 Ir4 C103 C111 -97.0(12) no
C103 Ir4 C87 C83 98.6(11) no
C103 Ir4 C87 C86 -15.9(8) no
C103 Ir4 C87 C92 -153(3) no
C103 Ir4 C87 C106 136.9(13) no
C103 Ir4 C87 C108 -26.6(12) no
C103 Ir4 C87 C109 97(3) no
C103 Ir4 C87 C112 -80.2(13) no
C87 Ir4 C108 C85 -117(2) no
C87 Ir4 C108 C86 -151(4) no
C87 Ir4 C108 C87 0.0(14) no
C87 Ir4 C108 C91 147(3) no
C87 Ir4 C108 C103 -142(3) no
C87 Ir4 C108 C109 -22.9(15) no
C87 Ir4 C108 C112 73(2) no
C108 Ir4 C87 C83 125(3) no
C108 Ir4 C87 C86 10.6(15) no
C108 Ir4 C87 C92 -126(3) no
C108 Ir4 C87 C106 163(3) no
C108 Ir4 C87 C108 0.0(14) no
C108 Ir4 C87 C109 124(3) no
C108 Ir4 C87 C112 -53.6(18) no
C87 Ir4 C110 C83 -37.2(14) no
C87 Ir4 C110 C85 87.9(12) no
C87 Ir4 C110 C89 -146(3) no
C87 Ir4 C110 C105 171.0(18) no
C87 Ir4 C110 C109 -9.6(9) no
C87 Ir4 C110 C111 99.1(14) no
C110 Ir4 C87 C83 25.1(9) no
C110 Ir4 C87 C86 -89.5(11) no
C110 Ir4 C87 C92 134(3) no
C110 Ir4 C87 C106 63.3(11) no
C110 Ir4 C87 C108 -100.1(15) no
C110 Ir4 C87 C109 23.4(18) no
C110 Ir4 C87 C112 -153.7(16) no
C87 Ir4 C111 C84 -70.7(15) no
C87 Ir4 C111 C86 39.4(9) no
C87 Ir4 C111 C90 166(2) no
C87 Ir4 C111 C103 68.5(13) no
C87 Ir4 C111 C104 118.1(16) no
C87 Ir4 C111 C110 -62.7(11) no
C111 Ir4 C87 C83 64.4(10) no
C111 Ir4 C87 C86 -50.2(9) no
C111 Ir4 C87 C92 173(3) no
C111 Ir4 C87 C106 102.6(11) no
C111 Ir4 C87 C108 -60.8(13) no
C111 Ir4 C87 C109 63(2) no
C111 Ir4 C87 C112 -114.4(14) no
C103 Ir4 C108 C85 24.2(10) no
C103 Ir4 C108 C86 -10(2) no
C103 Ir4 C108 C87 142(2) no
C103 Ir4 C108 C91 -71.8(18) no
C103 Ir4 C108 C103 -0.0(9) no
C103 Ir4 C108 C109 118.7(16) no
C103 Ir4 C108 C112 -146(3) no
C108 Ir4 C103 C85 -117(2) no
C108 Ir4 C103 C86 5.5(11) no
C108 Ir4 C103 C104 -175(3) no
C108 Ir4 C103 C107 82.6(19) no
C108 Ir4 C103 C108 -0.0(10) no
C108 Ir4 C103 C111 -115.1(17) no
C103 Ir4 C109 C83 108.0(17) no
C103 Ir4 C109 C84 66.0(9) no
C103 Ir4 C109 C86 -22.9(8) no
C103 Ir4 C109 C87 -75(2) no
C103 Ir4 C109 C92 -114.9(14) no
C103 Ir4 C109 C106 167.3(19) no
C103 Ir4 C109 C108 -37.8(9) no
C103 Ir4 C109 C110 75.6(10) no
C109 Ir4 C103 C85 -80.2(16) no
C109 Ir4 C103 C86 41.9(13) no
C109 Ir4 C103 C104 -139.1(17) no
C109 Ir4 C103 C107 119.0(18) no
C109 Ir4 C103 C108 36.4(9) no
C109 Ir4 C103 C111 -78.7(12) no
C103 Ir4 C110 C83 -109.5(18) no
C103 Ir4 C110 C85 15.6(9) no
C103 Ir4 C110 C89 142(3) no
C103 Ir4 C110 C105 98.7(15) no
C103 Ir4 C110 C109 -81.9(11) no
C103 Ir4 C110 C111 26.9(10) no
C110 Ir4 C103 C85 -32.2(16) no
C110 Ir4 C103 C86 89.8(15) no
C110 Ir4 C103 C104 -91.1(16) no
C110 Ir4 C103 C107 167(2) no
C110 Ir4 C103 C108 84.4(12) no
C110 Ir4 C103 C111 -30.8(12) no
C103 Ir4 C111 C84 -139(3) no
C103 Ir4 C111 C86 -29.1(13) no
C103 Ir4 C111 C90 98(3) no
C103 Ir4 C111 C103 0.0(11) no
C103 Ir4 C111 C104 49.6(15) no
C103 Ir4 C111 C110 -131(3) no
C111 Ir4 C103 C85 -1.5(14) no
C111 Ir4 C103 C86 121(3) no
C111 Ir4 C103 C104 -60.3(18) no
C111 Ir4 C103 C107 -162(3) no
C111 Ir4 C103 C108 115.1(19) no
C111 Ir4 C103 C111 0.0(13) no
C108 Ir4 C109 C83 146(3) no
C108 Ir4 C109 C84 103.8(15) no
C108 Ir4 C109 C86 14.9(11) no
C108 Ir4 C109 C87 -36.9(18) no
C108 Ir4 C109 C92 -77.1(17) no
C108 Ir4 C109 C106 -155(3) no
C108 Ir4 C109 C108 0.0(10) no
C108 Ir4 C109 C110 113.4(16) no
C109 Ir4 C108 C85 -94.6(14) no
C109 Ir4 C108 C86 -128(4) no
C109 Ir4 C108 C87 22.9(12) no
C109 Ir4 C108 C91 169(3) no
C109 Ir4 C108 C103 -118.7(17) no
C109 Ir4 C108 C109 -0.0(11) no
C109 Ir4 C108 C112 95(2) no
C108 Ir4 C110 C83 -65.7(16) no
C108 Ir4 C110 C85 59.4(10) no
C108 Ir4 C110 C89 -174(3) no
C108 Ir4 C110 C105 142.5(16) no
C108 Ir4 C110 C109 -38.1(9) no
C108 Ir4 C110 C111 70.6(12) no
C110 Ir4 C108 C85 -51.4(9) no
C110 Ir4 C108 C86 -85(3) no
C110 Ir4 C108 C87 66.0(14) no
C110 Ir4 C108 C91 -147.3(19) no
C110 Ir4 C108 C103 -75.5(11) no
C110 Ir4 C108 C109 43.2(10) no
C110 Ir4 C108 C112 138.6(19) no
C108 Ir4 C111 C84 -97.4(16) no
C108 Ir4 C111 C86 12.7(8) no
C108 Ir4 C111 C90 139(2) no
C108 Ir4 C111 C103 41.8(12) no
C108 Ir4 C111 C104 91.5(16) no
C108 Ir4 C111 C110 -89.4(13) no
C111 Ir4 C108 C85 -9.9(8) no
C111 Ir4 C108 C86 -44(3) no
C111 Ir4 C108 C87 107.5(16) no
C111 Ir4 C108 C91 -105.9(18) no
C111 Ir4 C108 C103 -34.1(9) no
C111 Ir4 C108 C109 84.6(12) no
C111 Ir4 C108 C112 180(2) no
C109 Ir4 C110 C83 -27.6(13) no
C109 Ir4 C110 C85 97.5(15) no
C109 Ir4 C110 C89 -136(3) no
C109 Ir4 C110 C105 -179(2) no
C109 Ir4 C110 C109 -0.0(9) no
C109 Ir4 C110 C111 108.8(17) no
C110 Ir4 C109 C83 32.4(14) no
C110 Ir4 C109 C84 -9.7(10) no
C110 Ir4 C109 C86 -98.6(13) no
C110 Ir4 C109 C87 -150(3) no
C110 Ir4 C109 C92 169.5(19) no
C110 Ir4 C109 C106 91.7(19) no
C110 Ir4 C109 C108 -113.4(15) no
C110 Ir4 C109 C110 0.0(10) no
C109 Ir4 C111 C84 -54.2(14) no
C109 Ir4 C111 C86 55.9(9) no
C109 Ir4 C111 C90 -177(2) no
C109 Ir4 C111 C103 85.0(14) no
C109 Ir4 C111 C104 134.7(17) no
C109 Ir4 C111 C110 -46.2(11) no
C111 Ir4 C109 C83 72.2(16) no
C111 Ir4 C109 C84 30.1(8) no
C111 Ir4 C109 C86 -58.8(9) no
C111 Ir4 C109 C87 -111(3) no
C111 Ir4 C109 C92 -150.7(16) no
C111 Ir4 C109 C106 131.5(19) no
C111 Ir4 C109 C108 -73.7(11) no
C111 Ir4 C109 C110 39.8(9) no
C110 Ir4 C111 C84 -8.0(15) no
C110 Ir4 C111 C86 102.1(18) no
C110 Ir4 C111 C90 -131(3) no
C110 Ir4 C111 C103 131(3) no
C110 Ir4 C111 C104 -179(3) no
C110 Ir4 C111 C110 0.0(14) no
C111 Ir4 C110 C83 -136(3) no
C111 Ir4 C110 C85 -11.3(12) no
C111 Ir4 C110 C89 115(3) no
C111 Ir4 C110 C105 71.8(18) no
C111 Ir4 C110 C109 -108.8(19) no
C111 Ir4 C110 C111 -0.0(12) no
Cl36 Cl8 Cl37 C94 -30.6(4) no
Cl37 Cl8 Cl36 Cl10 25.5(13) no
Cl37 Cl8 Cl36 C94 38.2(5) no
Cl36 Cl8 C94 Cl9 -113.2(7) no
Cl36 Cl8 C94 Cl10 5.7(5) no
Cl36 Cl8 C94 Cl36 0.0(4) no
Cl36 Cl8 C94 Cl37 141.3(6) no
C94 Cl8 Cl36 Cl10 -12.7(10) no
C94 Cl8 Cl36 C94 -0.0(4) no
Cl37 Cl8 C94 Cl9 105.5(6) no
Cl37 Cl8 C94 Cl10 -135.7(6) no
Cl37 Cl8 C94 Cl36 -141.3(5) no
Cl37 Cl8 C94 Cl37 0.0(3) no
C94 Cl8 Cl37 C94 0.0(3) no
Cl36 Cl10 C94 Cl8 -9.5(8) no
Cl36 Cl10 C94 Cl9 109.8(9) no
Cl36 Cl10 C94 Cl36 0.0(7) no
Cl36 Cl10 C94 Cl37 -60.6(11) no
C94 Cl10 Cl36 Cl8 10.6(8) no
C94 Cl10 Cl36 C94 0.0(3) no
Cl38 Cl15 C96 Cl14 139.0(9) no
Cl38 Cl15 C96 Cl16 30.1(17) no
Cl38 Cl15 C96 Cl38 -0.0(3) no
C96 Cl15 Cl38 C96 0.0(6) no
Cl35 Cl33 C102 Cl32 -87.2(11) no
Cl35 Cl33 C102 Cl34 176.9(9) no
Cl35 Cl33 C102 Cl35 0.0(2) no
C102 Cl33 Cl35 C102 -0.0(7) no
Cl33 Cl35 C102 Cl32 116.0(9) no
Cl33 Cl35 C102 Cl33 -0.0(3) no
Cl8 Cl36 C94 Cl8 -0.0(2) no
Cl8 Cl36 C94 Cl9 104.2(8) no
Cl8 Cl36 C94 Cl10 -170.7(7) no
Cl8 Cl36 C94 Cl37 -31.2(5) no
Cl10 Cl36 C94 Cl8 170.7(8) no
Cl10 Cl36 C94 Cl9 -85.0(9) no
Cl10 Cl36 C94 Cl10 0.0(3) no
Cl10 Cl36 C94 Cl37 139.5(8) no
Cl8 Cl37 C94 Cl8 0.0(3) no
Cl8 Cl37 C94 Cl9 -95.5(7) no
Cl8 Cl37 C94 Cl10 74.6(9) no
Cl8 Cl37 C94 Cl36 41.1(6) no
Cl15 Cl38 C96 Cl14 -47.8(11) no
Cl15 Cl38 C96 Cl15 -0.0(4) no
Cl15 Cl38 C96 Cl16 -163.8(8) no
Ir1 P1 C1 C2 -168.7(3) no
Ir1 P1 C3 C4 -28.0(4) no
Ir1 P1 C9 C10 -100.1(4) no
Ir1 P1 C9 C14 78.3(5) no
C1 P1 C3 C4 -151.6(4) no
C3 P1 C1 C2 -55.4(5) no
C1 P1 C9 C10 34.2(5) no
C1 P1 C9 C14 -147.3(4) no
C9 P1 C1 C2 56.2(5) no
C3 P1 C9 C10 145.3(4) no
C3 P1 C9 C14 -36.2(5) no
C9 P1 C3 C4 97.5(4) no
Ir2 P2 C2 C1 -48.9(5) no
Ir2 P2 C15 C16 -23.2(4) no
Ir2 P2 C21 C22 -103.0(4) no
Ir2 P2 C21 C26 75.4(5) no
C2 P2 C15 C16 -151.5(4) no
C15 P2 C2 C1 67.4(5) no
C2 P2 C21 C22 33.2(5) no
C2 P2 C21 C26 -148.3(4) no
C21 P2 C2 C1 177.4(4) no
C15 P2 C21 C22 143.8(5) no
C15 P2 C21 C26 -37.7(5) no
C21 P2 C15 C16 99.5(4) no
Ir3 P3 C47 C48 45.2(5) no
Ir3 P3 C49 C50 29.9(4) no
Ir3 P3 C55 C56 90.0(4) no
Ir3 P3 C55 C60 -88.8(4) no
C47 P3 C49 C50 158.1(4) no
C49 P3 C47 C48 -70.0(5) no
C47 P3 C55 C56 -46.8(5) no
C47 P3 C55 C60 134.4(4) no
C55 P3 C47 C48 -179.9(4) no
C49 P3 C55 C56 -156.4(4) no
C49 P3 C55 C60 24.8(5) no
C55 P3 C49 C50 -94.6(4) no
Ir4 P4 C48 C47 166.4(3) no
Ir4 P4 C61 C62 23.8(5) no
Ir4 P4 C67 C68 98.2(4) no
Ir4 P4 C67 C72 -79.5(4) no
C48 P4 C61 C62 147.4(4) no
C61 P4 C48 C47 52.7(5) no
C48 P4 C67 C68 -35.3(5) no
C48 P4 C67 C72 147.1(4) no
C67 P4 C48 C47 -59.5(5) no
C61 P4 C67 C68 -146.1(4) no
C61 P4 C67 C72 36.3(5) no
C67 P4 C61 C62 -101.9(5) no
Ir1 N1 C4 C3 -4.1(7) no
Ir1 N1 C4 C5 178.7(4) no
Ir1 N1 C8 C7 -178.8(4) no
C4 N1 C8 C7 3.4(9) no
C8 N1 C4 C3 173.8(5) no
C8 N1 C4 C5 -3.5(8) no
Ir2 N2 C16 C15 2.8(7) no
Ir2 N2 C16 C17 -174.4(3) no
Ir2 N2 C20 C19 174.5(4) no
C16 N2 C20 C19 1.3(9) no
C20 N2 C16 C15 175.8(5) no
C20 N2 C16 C17 -1.4(8) no
Ir3 N3 C50 C49 2.0(6) no
Ir3 N3 C50 C51 179.6(3) no
Ir3 N3 C54 C53 180.0(3) no
C50 N3 C54 C53 -1.9(8) no
C54 N3 C50 C49 -176.1(4) no
C54 N3 C50 C51 1.6(8) no
Ir4 N4 C62 C61 5.9(7) no
Ir4 N4 C62 C63 -179.9(4) no
Ir4 N4 C66 C65 178.2(4) no
C62 N4 C66 C65 -3.1(9) no
C66 N4 C62 C61 -172.8(5) no
C66 N4 C62 C63 1.3(9) no
P1 C1 C2 P2 -175.5(4) no
P1 C3 C4 N1 22.6(7) no
P1 C3 C4 C5 -160.1(4) no
N1 C4 C5 C6 0.4(9) no
C3 C4 C5 C6 -176.8(5) no
C4 C5 C6 C7 2.8(10) no
C5 C6 C7 C8 -3.0(11) no
C6 C7 C8 N1 -0.1(11) no
P1 C9 C10 C11 177.0(4) no
P1 C9 C14 C13 -175.2(5) no
C10 C9 C14 C13 3.3(11) no
C14 C9 C10 C11 -1.4(10) no
C9 C10 C11 C12 0.5(11) no
C10 C11 C12 C13 -1.3(15) no
C11 C12 C13 C14 2.9(16) no
C12 C13 C14 C9 -3.9(14) no
P2 C15 C16 N2 15.1(7) no
P2 C15 C16 C17 -167.7(4) no
N2 C16 C17 C18 -0.0(9) no
C15 C16 C17 C18 -177.2(5) no
C16 C17 C18 C19 1.6(11) no
C17 C18 C19 C20 -1.7(11) no
C18 C19 C20 N2 0.3(10) no
P2 C21 C22 C23 176.6(4) no
P2 C21 C26 C25 -177.5(4) no
C22 C21 C26 C25 1.1(10) no
C26 C21 C22 C23 -1.8(9) no
C21 C22 C23 C24 0.2(10) no
C22 C23 C24 C25 2.3(12) no
C23 C24 C25 C26 -3.0(12) no
C24 C25 C26 C21 1.4(11) no
Ir1 C27 C28 Ir1 -0.000(16) no
Ir1 C27 C28 C29 -63.0(3) no
Ir1 C27 C28 C32 123.5(5) no
Ir1 C27 C31 Ir1 -0.000(11) no
Ir1 C27 C31 C30 59.2(4) no
Ir1 C27 C31 C35 -125.6(6) no
C28 C27 C31 Ir1 -58.6(4) no
C28 C27 C31 C30 0.6(7) no
C28 C27 C31 C35 175.9(5) no
C31 C27 C28 Ir1 60.1(5) no
C31 C27 C28 C29 -2.8(6) no
C31 C27 C28 C32 -176.3(5) no
C36 C27 C28 Ir1 -118.6(6) no
C36 C27 C28 C29 178.5(6) no
C36 C27 C28 C32 5.0(9) no
C36 C27 C31 Ir1 120.1(7) no
C36 C27 C31 C30 179.3(6) no
C36 C27 C31 C35 -5.5(10) no
Ir1 C28 C29 Ir1 0.0 no
Ir1 C28 C29 C30 -61.3(4) no
Ir1 C28 C29 C33 127.1(6) no
C27 C28 C29 Ir1 65.2(4) no
C27 C28 C29 C30 3.9(6) no
C27 C28 C29 C33 -167.7(5) no
C32 C28 C29 Ir1 -121.3(6) no
C32 C28 C29 C30 177.4(5) no
C32 C28 C29 C33 5.8(9) no
Ir1 C29 C30 Ir1 -0.000(17) no
Ir1 C29 C30 C31 -64.8(3) no
Ir1 C29 C30 C34 120.3(5) no
C28 C29 C30 Ir1 61.4(4) no
C28 C29 C30 C31 -3.5(6) no
C28 C29 C30 C34 -178.3(5) no
C33 C29 C30 Ir1 -126.7(7) no
C33 C29 C30 C31 168.5(6) no
C33 C29 C30 C34 -6.4(9) no
Ir1 C30 C31 Ir1 0.000(12) no
Ir1 C30 C31 C27 -61.0(4) no
Ir1 C30 C31 C35 123.9(6) no
C29 C30 C31 Ir1 62.8(4) no
C29 C30 C31 C27 1.8(6) no
C29 C30 C31 C35 -173.3(5) no
C34 C30 C31 Ir1 -122.5(7) no
C34 C30 C31 C27 176.4(6) no
C34 C30 C31 C35 1.3(10) no
Ir2 C37 C38 Ir2 -0.0 no
Ir2 C37 C38 C39 -60.7(4) no
Ir2 C37 C38 C43 124.6(7) no
Ir2 C37 C41 Ir2 0.0 no
Ir2 C37 C41 C40 61.5(5) no
Ir2 C37 C41 C46 -121.3(7) no
C38 C37 C41 Ir2 -61.7(6) no
C38 C37 C41 C40 -0.1(8) no
C38 C37 C41 C46 177.0(6) no
C41 C37 C38 Ir2 62.3(6) no
C41 C37 C38 C39 1.6(8) no
C41 C37 C38 C43 -173.1(6) no
C42 C37 C38 Ir2 -120.2(8) no
C42 C37 C38 C39 179.1(7) no
C42 C37 C38 C43 4.4(12) no
C42 C37 C41 Ir2 121.0(9) no
C42 C37 C41 C40 -177.4(8) no
C42 C37 C41 C46 -0.3(13) no
Ir2 C38 C39 Ir2 -0.000(18) no
Ir2 C38 C39 C40 -64.2(4) no
Ir2 C38 C39 C44 126.3(6) no
C37 C38 C39 Ir2 61.7(5) no
C37 C38 C39 C40 -2.5(7) no
C37 C38 C39 C44 -172.0(6) no
C43 C38 C39 Ir2 -123.6(8) no
C43 C38 C39 C40 172.2(7) no
C43 C38 C39 C44 2.7(11) no
Ir2 C39 C40 Ir2 -0.000(15) no
Ir2 C39 C40 C41 -60.7(5) no
Ir2 C39 C40 C45 124.8(7) no
C38 C39 C40 Ir2 63.2(5) no
C38 C39 C40 C41 2.5(8) no
C38 C39 C40 C45 -172.0(6) no
C44 C39 C40 Ir2 -128.0(8) no
C44 C39 C40 C41 171.3(7) no
C44 C39 C40 C45 -3.1(12) no
Ir2 C40 C41 Ir2 0.0 no
Ir2 C40 C41 C37 -60.4(5) no
Ir2 C40 C41 C46 122.5(8) no
C39 C40 C41 Ir2 58.9(6) no
C39 C40 C41 C37 -1.5(9) no
C39 C40 C41 C46 -178.5(7) no
C45 C40 C41 Ir2 -127.0(10) no
C45 C40 C41 C37 172.6(8) no
C45 C40 C41 C46 -4.5(14) no
P3 C47 C48 P4 172.2(4) no
P3 C49 C50 N3 -22.7(6) no
P3 C49 C50 C51 159.7(4) no
N3 C50 C51 C52 -2.1(8) no
C49 C50 C51 C52 175.4(5) no
C50 C51 C52 C53 2.9(9) no
C51 C52 C53 C54 -3.2(9) no
C52 C53 C54 N3 2.8(9) no
P3 C55 C56 C57 -177.2(4) no
P3 C55 C60 C59 178.2(4) no
C56 C55 C60 C59 -0.6(9) no
C60 C55 C56 C57 1.6(8) no
C55 C56 C57 C58 -1.0(9) no
C56 C57 C58 C59 -0.7(10) no
C57 C58 C59 C60 1.7(11) no
C58 C59 C60 C55 -1.0(10) no
P4 C61 C62 N4 -20.6(7) no
P4 C61 C62 C63 165.4(4) no
N4 C62 C63 C64 2.5(9) no
C61 C62 C63 C64 176.4(6) no
C62 C63 C64 C65 -4.4(10) no
C63 C64 C65 C66 2.7(10) no
C64 C65 C66 N4 1.0(11) no
P4 C67 C68 C69 -174.8(4) no
P4 C67 C72 C71 177.3(4) no
C68 C67 C72 C71 -0.5(9) no
C72 C67 C68 C69 2.9(9) no
C67 C68 C69 C70 -2.8(10) no
C68 C69 C70 C71 0.1(11) no
C69 C70 C71 C72 2.4(12) no
C70 C71 C72 C67 -2.3(11) no
Ir3 C73 C74 Ir3 0.0 no
Ir3 C73 C74 C75 -59.8(3) no
Ir3 C73 C74 C79 123.0(6) no
Ir3 C73 C77 Ir3 0.0 no
Ir3 C73 C77 C76 60.8(4) no
Ir3 C73 C77 C82 -123.9(5) no
C74 C73 C77 Ir3 -62.6(5) no
C74 C73 C77 C76 -1.8(6) no
C74 C73 C77 C82 173.5(5) no
C77 C73 C74 Ir3 61.6(5) no
C77 C73 C74 C75 1.8(6) no
C77 C73 C74 C79 -175.5(5) no
C78 C73 C74 Ir3 -121.7(6) no
C78 C73 C74 C75 178.5(5) no
C78 C73 C74 C79 1.3(9) no
C78 C73 C77 Ir3 120.8(6) no
C78 C73 C77 C76 -178.5(6) no
C78 C73 C77 C82 -3.1(9) no
Ir3 C74 C75 Ir3 0.0 no
Ir3 C74 C75 C76 -61.1(3) no
Ir3 C74 C75 C80 130.0(5) no
C73 C74 C75 Ir3 60.0(4) no
C73 C74 C75 C76 -1.1(6) no
C73 C74 C75 C80 -170.0(4) no
C79 C74 C75 Ir3 -122.8(7) no
C79 C74 C75 C76 176.1(6) no
C79 C74 C75 C80 7.2(9) no
Ir3 C75 C76 Ir3 0.0 no
Ir3 C75 C76 C77 -61.8(3) no
Ir3 C75 C76 C81 127.1(6) no
C74 C75 C76 Ir3 61.8(4) no
C74 C75 C76 C77 0.0(6) no
C74 C75 C76 C81 -171.1(5) no
C80 C75 C76 Ir3 -129.8(6) no
C80 C75 C76 C77 168.4(6) no
C80 C75 C76 C81 -2.7(9) no
Ir3 C76 C77 Ir3 0.0 no
Ir3 C76 C77 C73 -61.5(4) no
Ir3 C76 C77 C82 123.3(6) no
C75 C76 C77 Ir3 62.5(4) no
C75 C76 C77 C73 1.1(6) no
C75 C76 C77 C82 -174.2(5) no
C81 C76 C77 Ir3 -126.5(6) no
C81 C76 C77 C73 172.0(5) no
C81 C76 C77 C82 -3.3(10) no
Ir4 C83 C84 Ir4 0.0 no
Ir4 C83 C84 C85 -59.2(14) no
Ir4 C83 C84 C89 123.3(12) no
Ir4 C83 C84 C105 123(3) no
Ir4 C83 C84 C109 -64.2(16) no
Ir4 C83 C84 C111 -57(2) no
Ir4 C83 C87 Ir4 -0.000(17) no
Ir4 C83 C87 C86 63.1(11) no
Ir4 C83 C87 C92 -125.5(13) no
Ir4 C83 C87 C106 -127.1(9) no
Ir4 C83 C87 C108 65.3(17) no
Ir4 C83 C88 C106 104.1(17) no
Ir4 C83 C106 C87 59.0(12) no
Ir4 C83 C106 C88 -115.8(14) no
Ir4 C83 C106 C92 58.0(14) no
Ir4 C83 C106 C109 64.9(15) no
Ir4 C83 C109 Ir4 0.000(16) no
Ir4 C83 C109 C84 62.7(14) no
Ir4 C83 C109 C86 55.5(17) no
Ir4 C83 C109 C92 -115(3) no
Ir4 C83 C109 C106 -125.9(8) no
Ir4 C83 C109 C108 53(3) no
Ir4 C83 C109 C110 60.5(18) no
Ir4 C83 C110 Ir4 -0.0 no
Ir4 C83 C110 C85 -60.4(16) no
Ir4 C83 C110 C89 127.9(18) no
Ir4 C83 C110 C105 131(4) no
Ir4 C83 C110 C109 -61(2) no
Ir4 C83 C110 C111 -60(3) no
C84 C83 C87 Ir4 -60.1(15) no
C84 C83 C87 C86 3(2) no
C84 C83 C87 C92 174.4(15) no
C84 C83 C87 C106 172.8(19) no
C84 C83 C87 C108 5(3) no
C87 C83 C84 Ir4 57.7(13) no
C87 C83 C84 C85 -1(3) no
C87 C83 C84 C89 -179.0(13) no
C87 C83 C84 C105 -179.5(18) no
C87 C83 C84 C109 -6.6(10) no
C87 C83 C84 C111 0(3) no
C84 C83 C88 C106 -171.4(18) no
C88 C83 C84 Ir4 -123.1(14) no
C88 C83 C84 C85 177.8(14) no
C88 C83 C84 C89 0.3(18) no
C88 C83 C84 C105 -0(3) no
C88 C83 C84 C109 173(3) no
C88 C83 C84 C111 180(2) no
C84 C83 C109 Ir4 -62.7(17) no
C84 C83 C109 C84 0.0(11) no
C84 C83 C109 C86 -7(3) no
C84 C83 C109 C92 -178(2) no
C84 C83 C109 C106 171(2) no
C84 C83 C109 C108 -10(4) no
C84 C83 C109 C110 -2.2(12) no
C109 C83 C84 Ir4 64(2) no
C109 C83 C84 C85 5(3) no
C109 C83 C84 C89 -172(2) no
C109 C83 C84 C105 -173(3) no
C109 C83 C84 C109 -0.0(14) no
C109 C83 C84 C111 7(4) no
C87 C83 C88 C106 8(2) no
C88 C83 C87 Ir4 121(2) no
C88 C83 C87 C86 -176.1(18) no
C88 C83 C87 C92 -5(3) no
C88 C83 C87 C106 -6.2(17) no
C88 C83 C87 C108 -173.8(18) no
C87 C83 C106 C87 0.0(7) no
C87 C83 C106 C88 -174.8(13) no
C87 C83 C106 C92 -1.1(10) no
C87 C83 C106 C109 5.9(9) no
C106 C83 C87 Ir4 127.1(10) no
C106 C83 C87 C86 -169.9(13) no
C106 C83 C87 C92 1.6(15) no
C106 C83 C87 C106 0.0(6) no
C106 C83 C87 C108 -167.6(18) no
C87 C83 C110 Ir4 54.8(17) no
C87 C83 C110 C85 -6(3) no
C87 C83 C110 C89 -177.3(14) no
C87 C83 C110 C105 -174(3) no
C87 C83 C110 C109 -6.7(10) no
C87 C83 C110 C111 -5(4) no
C110 C83 C87 Ir4 -57(2) no
C110 C83 C87 C86 6(3) no
C110 C83 C87 C92 177(2) no
C110 C83 C87 C106 176(3) no
C110 C83 C87 C108 8(3) no
C88 C83 C106 C87 174.8(13) no
C88 C83 C106 C88 -0.0(7) no
C88 C83 C106 C92 173.8(12) no
C88 C83 C106 C109 -179.3(17) no
C106 C83 C88 C106 -0.0(8) no
C88 C83 C109 Ir4 127(3) no
C88 C83 C109 C84 -171(4) no
C88 C83 C109 C86 -177.8(16) no
C88 C83 C109 C92 12(5) no
C88 C83 C109 C106 1(3) no
C88 C83 C109 C108 179.4(17) no
C88 C83 C109 C110 -173(5) no
C109 C83 C88 C106 -1(3) no
C88 C83 C110 Ir4 -123.9(14) no
C88 C83 C110 C85 175.7(14) no
C88 C83 C110 C89 4(3) no
C88 C83 C110 C105 7(5) no
C88 C83 C110 C109 175(3) no
C88 C83 C110 C111 176(2) no
C110 C83 C88 C106 -174(3) no
C106 C83 C109 Ir4 125.9(10) no
C106 C83 C109 C84 -171.5(18) no
C106 C83 C109 C86 -178.6(19) no
C106 C83 C109 C92 11(3) no
C106 C83 C109 C106 0.0(6) no
C106 C83 C109 C108 179(3) no
C106 C83 C109 C110 -174(3) no
C109 C83 C106 C87 -5.9(14) no
C109 C83 C106 C88 179(2) no
C109 C83 C106 C92 -7.0(17) no
C109 C83 C106 C109 -0.0(13) no
C109 C83 C110 Ir4 61(3) no
C109 C83 C110 C85 1(4) no
C109 C83 C110 C89 -171(3) no
C109 C83 C110 C105 -167(4) no
C109 C83 C110 C109 -0.0(14) no
C109 C83 C110 C111 1(5) no
C110 C83 C109 Ir4 -60(3) no
C110 C83 C109 C84 2.2(16) no
C110 C83 C109 C86 -5(4) no
C110 C83 C109 C92 -175(3) no
C110 C83 C109 C106 174(3) no
C110 C83 C109 C108 -8(5) no
C110 C83 C109 C110 0.0(15) no
Ir4 C84 C85 Ir4 0.0 no
Ir4 C84 C85 C86 -61.1(10) no
Ir4 C84 C85 C90 118.2(11) no
Ir4 C84 C85 C103 -51(3) no
Ir4 C84 C85 C104 120(3) no
Ir4 C84 C85 C108 -61.3(7) no
Ir4 C84 C89 C105 -109.2(18) no
Ir4 C84 C105 C89 99.2(14) no
Ir4 C84 C109 Ir4 0.0 no
Ir4 C84 C109 C83 -106.0(16) no
Ir4 C84 C109 C86 67.9(6) no
Ir4 C84 C109 C87 55(3) no
Ir4 C84 C109 C106 -114.4(11) no
Ir4 C84 C109 C108 67.3(9) no
Ir4 C84 C111 Ir4 -0.000(11) no
Ir4 C84 C111 C86 -59.1(10) no
Ir4 C84 C111 C90 123(2) no
Ir4 C84 C111 C103 -55(3) no
C83 C84 C85 Ir4 60.5(17) no
C83 C84 C85 C86 -1(3) no
C83 C84 C85 C90 178.7(16) no
C83 C84 C85 C103 10(5) no
C83 C84 C85 C104 -180(3) no
C83 C84 C85 C108 -1(2) no
C83 C84 C89 C105 -179.4(16) no
C83 C84 C105 C89 1(3) no
C83 C84 C109 Ir4 106(3) no
C83 C84 C109 C83 0.0(17) no
C83 C84 C109 C86 174(3) no
C83 C84 C109 C87 161(5) no
C83 C84 C109 C106 -8(2) no
C83 C84 C109 C108 173(3) no
C83 C84 C111 Ir4 56(3) no
C83 C84 C111 C86 -3(3) no
C83 C84 C111 C90 179.7(18) no
C83 C84 C111 C103 1(5) no
C85 C84 C89 C105 6(5) no
C89 C84 C85 Ir4 -125(5) no
C89 C84 C85 C86 173(5) no
C89 C84 C85 C90 -7(6) no
C89 C84 C85 C103 -176(4) no
C89 C84 C85 C104 -6(7) no
C89 C84 C85 C108 173(5) no
C85 C84 C105 C89 -177(2) no
C105 C84 C85 Ir4 -121.1(18) no
C105 C84 C85 C86 177.8(15) no
C105 C84 C85 C90 -3(2) no
C105 C84 C85 C103 -172(3) no
C105 C84 C85 C104 -1(4) no
C105 C84 C85 C108 177.6(15) no
C85 C84 C109 Ir4 -69.4(12) no
C85 C84 C109 C83 -175(3) no
C85 C84 C109 C86 -1.4(12) no
C85 C84 C109 C87 -15(4) no
C85 C84 C109 C106 176.2(14) no
C85 C84 C109 C108 -2.0(15) no
C109 C84 C85 Ir4 62.8(9) no
C109 C84 C85 C86 1.7(14) no
C109 C84 C85 C90 -179.0(12) no
C109 C84 C85 C103 12(4) no
C109 C84 C85 C104 -177(3) no
C109 C84 C85 C108 1.5(11) no
C89 C84 C105 C89 -0.0(9) no
C105 C84 C89 C105 -0.0(9) no
C89 C84 C109 Ir4 114.4(16) no
C89 C84 C109 C83 8.4(17) no
C89 C84 C109 C86 -177.7(16) no
C89 C84 C109 C87 169(3) no
C89 C84 C109 C106 0(2) no
C89 C84 C109 C108 -178.3(15) no
C109 C84 C89 C105 176.9(17) no
C89 C84 C111 Ir4 -125(4) no
C89 C84 C111 C86 176(4) no
C89 C84 C111 C90 -1(6) no
C89 C84 C111 C103 -180(3) no
C111 C84 C89 C105 1(4) no
C105 C84 C109 Ir4 119(5) no
C105 C84 C109 C83 13(4) no
C105 C84 C109 C86 -173(4) no
C105 C84 C109 C87 174(4) no
C105 C84 C109 C106 5(5) no
C105 C84 C109 C108 -173(4) no
C109 C84 C105 C89 -7(4) no
C105 C84 C111 Ir4 -123.7(16) no
C105 C84 C111 C86 177.1(13) no
C105 C84 C111 C90 -0(3) no
C105 C84 C111 C103 -179(2) no
C111 C84 C105 C89 -179(3) no
C109 C84 C111 Ir4 59.4(11) no
C109 C84 C111 C86 0.2(17) no
C109 C84 C111 C90 -177.2(16) no
C109 C84 C111 C103 4(3) no
C111 C84 C109 Ir4 -68.2(17) no
C111 C84 C109 C83 -174(3) no
C111 C84 C109 C86 -0.2(18) no
C111 C84 C109 C87 -14(4) no
C111 C84 C109 C106 177.4(18) no
C111 C84 C109 C108 -1(2) no
Ir4 C85 C86 Ir4 -0.0 no
Ir4 C85 C86 C87 -61.5(10) no
Ir4 C85 C86 C91 130(3) no
Ir4 C85 C86 C103 103.9(18) no
Ir4 C85 C86 C107 117.5(9) no
Ir4 C85 C86 C108 -65(4) no
Ir4 C85 C86 C109 -65.7(6) no
Ir4 C85 C90 C104 -107.5(13) no
Ir4 C85 C103 Ir4 0.0 no
Ir4 C85 C103 C86 -66.2(19) no
Ir4 C85 C103 C104 125.7(9) no
Ir4 C85 C103 C107 147(5) no
Ir4 C85 C103 C108 -63.0(13) no
Ir4 C85 C104 C90 100.7(17) no
Ir4 C85 C104 C103 -70.6(15) no
Ir4 C85 C108 Ir4 0.0 no
Ir4 C85 C108 C86 110(3) no
Ir4 C85 C108 C87 -64.9(13) no
Ir4 C85 C108 C91 119.7(12) no
Ir4 C85 C108 C103 101.4(16) no
Ir4 C85 C108 C109 -70.9(8) no
Ir4 C85 C110 Ir4 0.000(19) no
Ir4 C85 C110 C83 67.3(19) no
Ir4 C85 C110 C89 -123(3) no
Ir4 C85 C110 C105 -119.1(12) no
Ir4 C85 C110 C109 67.8(9) no
C84 C85 C86 Ir4 63.9(14) no
C84 C85 C86 C87 2(2) no
C84 C85 C86 C91 -166(2) no
C84 C85 C86 C103 168(3) no
C84 C85 C86 C107 -178.6(15) no
C84 C85 C86 C108 -1(4) no
C84 C85 C86 C109 -1.8(16) no
C84 C85 C90 C104 178.6(17) no
C84 C85 C103 Ir4 49(4) no
C84 C85 C103 C86 -18(5) no
C84 C85 C103 C104 174(4) no
C84 C85 C103 C107 -164(3) no
C84 C85 C103 C108 -14(5) no
C84 C85 C104 C90 -2(3) no
C84 C85 C104 C103 -174(4) no
C84 C85 C108 Ir4 68.9(13) no
C84 C85 C108 C86 179(4) no
C84 C85 C108 C87 4(2) no
C84 C85 C108 C91 -171.4(15) no
C84 C85 C108 C103 170(3) no
C84 C85 C108 C109 -2.0(14) no
C86 C85 C90 C104 -3(5) no
C90 C85 C86 Ir4 -114(5) no
C90 C85 C86 C87 -176(4) no
C90 C85 C86 C91 16(6) no
C90 C85 C86 C103 -10(4) no
C90 C85 C86 C107 3(5) no
C90 C85 C86 C108 -179(4) no
C90 C85 C86 C109 -180(4) no
C86 C85 C103 Ir4 66(3) no
C86 C85 C103 C86 0.0(12) no
C86 C85 C103 C104 -168(3) no
C86 C85 C103 C107 -147(7) no
C86 C85 C103 C108 3.2(14) no
C103 C85 C86 Ir4 -104(3) no
C103 C85 C86 C87 -165(3) no
C103 C85 C86 C91 26(4) no
C103 C85 C86 C103 0(3) no
C103 C85 C86 C107 14(3) no
C103 C85 C86 C108 -169(5) no
C103 C85 C86 C109 -170(3) no
C86 C85 C104 C90 178.7(16) no
C86 C85 C104 C103 7.4(9) no
C104 C85 C86 Ir4 -116.7(15) no
C104 C85 C86 C87 -178.2(14) no
C104 C85 C86 C91 13(3) no
C104 C85 C86 C103 -12.8(15) no
C104 C85 C86 C107 0.8(16) no
C104 C85 C86 C108 179(3) no
C104 C85 C86 C109 177.6(14) no
C86 C85 C110 Ir4 -64.1(11) no
C86 C85 C110 C83 3(3) no
C86 C85 C110 C89 173(2) no
C86 C85 C110 C105 176.8(13) no
C86 C85 C110 C109 3.7(14) no
C110 C85 C86 Ir4 62.3(11) no
C110 C85 C86 C87 0.9(16) no
C110 C85 C86 C91 -168(2) no
C110 C85 C86 C103 166(3) no
C110 C85 C86 C107 179.8(12) no
C110 C85 C86 C108 -2(4) no
C110 C85 C86 C109 -3.3(13) no
C90 C85 C103 Ir4 -118(3) no
C90 C85 C103 C86 175.4(16) no
C90 C85 C103 C104 7.3(17) no
C90 C85 C103 C107 29(7) no
C90 C85 C103 C108 178.6(14) no
C103 C85 C90 C104 -10(3) no
C90 C85 C104 C90 0.0(8) no
C90 C85 C104 C103 -171.3(18) no
C104 C85 C90 C104 0.0(9) no
C90 C85 C110 Ir4 114.5(14) no
C90 C85 C110 C83 -178.2(19) no
C90 C85 C110 C89 -9(3) no
C90 C85 C110 C105 -4.6(16) no
C90 C85 C110 C109 -177.7(13) no
C110 C85 C90 C104 -179.6(16) no
C103 C85 C104 C90 171(2) no
C103 C85 C104 C103 0.0(13) no
C104 C85 C103 Ir4 -125.7(12) no
C104 C85 C103 C86 168(2) no
C104 C85 C103 C104 0.0(7) no
C104 C85 C103 C107 21(5) no
C104 C85 C103 C108 171.3(16) no
C103 C85 C108 Ir4 -101(3) no
C103 C85 C108 C86 9(3) no
C103 C85 C108 C87 -166(3) no
C103 C85 C108 C91 18(3) no
C103 C85 C108 C103 0.0(17) no
C103 C85 C108 C109 -172(3) no
C108 C85 C103 Ir4 63.0(15) no
C108 C85 C103 C86 -3.2(10) no
C108 C85 C103 C104 -171.3(16) no
C108 C85 C103 C107 -150(6) no
C108 C85 C103 C108 0.0(8) no
C103 C85 C110 Ir4 -54(3) no
C103 C85 C110 C83 13(4) no
C103 C85 C110 C89 -178(3) no
C103 C85 C110 C105 -174(3) no
C103 C85 C110 C109 13(4) no
C110 C85 C103 Ir4 49(3) no
C110 C85 C103 C86 -17(4) no
C110 C85 C103 C104 175(3) no
C110 C85 C103 C107 -164(4) no
C110 C85 C103 C108 -14(4) no
C104 C85 C108 Ir4 -111.9(18) no
C104 C85 C108 C86 -2(4) no
C104 C85 C108 C87 -176.9(17) no
C104 C85 C108 C91 8(3) no
C104 C85 C108 C103 -10.6(13) no
C104 C85 C108 C109 177.2(17) no
C108 C85 C104 C90 179.0(16) no
C108 C85 C104 C103 7.8(10) no
C104 C85 C110 Ir4 114(4) no
C104 C85 C110 C83 -179(3) no
C104 C85 C110 C89 -9(6) no
C104 C85 C110 C105 -5(4) no
C104 C85 C110 C109 -178(4) no
C110 C85 C104 C90 1(4) no
C110 C85 C104 C103 -171(5) no
C108 C85 C110 Ir4 -64.6(9) no
C108 C85 C110 C83 3(2) no
C108 C85 C110 C89 172(3) no
C108 C85 C110 C105 176.3(12) no
C108 C85 C110 C109 3.2(11) no
C110 C85 C108 Ir4 67.3(11) no
C110 C85 C108 C86 178(4) no
C110 C85 C108 C87 2.3(17) no
C110 C85 C108 C91 -173.0(14) no
C110 C85 C108 C103 169(3) no
C110 C85 C108 C109 -3.6(12) no
Ir4 C86 C87 Ir4 0.00(2) no
Ir4 C86 C87 C83 -65.3(10) no
Ir4 C86 C87 C92 127(3) no
Ir4 C86 C87 C106 -83(4) no
Ir4 C86 C87 C109 -74(2) no
Ir4 C86 C87 C112 123.5(8) no
Ir4 C86 C91 C107 93.8(18) no
Ir4 C86 C91 C112 -79.7(18) no
Ir4 C86 C103 Ir4 0.0 no
Ir4 C86 C103 C85 69(2) no
Ir4 C86 C103 C107 -126.7(9) no
Ir4 C86 C103 C111 64.4(14) no
Ir4 C86 C107 C91 -121.9(12) no
Ir4 C86 C107 C103 60.6(12) no
Ir4 C86 C108 Ir4 -0.0 no
Ir4 C86 C108 C85 -59(4) no
Ir4 C86 C108 C87 -52(6) no
Ir4 C86 C108 C91 129.9(9) no
Ir4 C86 C108 C109 -61(3) no
Ir4 C86 C108 C112 127(4) no
Ir4 C86 C109 Ir4 0.000(14) no
Ir4 C86 C109 C83 -63.9(19) no
Ir4 C86 C109 C84 -68.9(7) no
Ir4 C86 C109 C87 98.0(19) no
Ir4 C86 C109 C92 109.3(10) no
Ir4 C86 C109 C110 -66.7(8) no
Ir4 C86 C111 Ir4 0.0 no
Ir4 C86 C111 C84 68.8(12) no
Ir4 C86 C111 C90 -114.2(19) no
Ir4 C86 C111 C103 -104.7(15) no
Ir4 C86 C111 C104 -114.4(10) no
Ir4 C86 C111 C110 66.3(9) no
C85 C86 C87 Ir4 62.0(13) no
C85 C86 C87 C83 -3.3(19) no
C85 C86 C87 C92 -171.5(19) no
C85 C86 C87 C106 -21(4) no
C85 C86 C87 C109 -12(3) no
C85 C86 C87 C112 -174.5(14) no
C85 C86 C91 C107 -15(3) no
C85 C86 C91 C112 171(3) no
C85 C86 C103 Ir4 -69(3) no
C85 C86 C103 C85 0.0(15) no
C85 C86 C103 C107 164(3) no
C85 C86 C103 C111 -4.8(17) no
C85 C86 C107 C91 170.1(14) no
C85 C86 C107 C103 -7.5(9) no
C85 C86 C108 Ir4 59(4) no
C85 C86 C108 C85 0.0(10) no
C85 C86 C108 C87 8(9) no
C85 C86 C108 C91 -171(4) no
C85 C86 C108 C109 -1(6) no
C85 C86 C108 C112 -173.1(17) no
C85 C86 C109 Ir4 70.3(11) no
C85 C86 C109 C83 6(3) no
C85 C86 C109 C84 1.3(11) no
C85 C86 C109 C87 168(3) no
C85 C86 C109 C92 179.6(12) no
C85 C86 C109 C110 3.5(12) no
C87 C86 C91 C107 176.1(15) no
C87 C86 C91 C112 2.6(14) no
C91 C86 C87 Ir4 -125.9(14) no
C91 C86 C87 C83 168.9(13) no
C91 C86 C87 C92 1(3) no
C91 C86 C87 C106 152(3) no
C91 C86 C87 C109 160(2) no
C91 C86 C87 C112 -2.4(13) no
C87 C86 C103 Ir4 -49(3) no
C87 C86 C103 C85 20(4) no
C87 C86 C103 C107 -176(3) no
C87 C86 C103 C111 15(4) no
C103 C86 C87 Ir4 52(3) no
C103 C86 C87 C83 -13(4) no
C103 C86 C87 C92 179(3) no
C103 C86 C87 C106 -30(6) no
C103 C86 C87 C109 -22(4) no
C103 C86 C87 C112 176(3) no
C87 C86 C108 Ir4 52(6) no
C87 C86 C108 C85 -8(9) no
C87 C86 C108 C87 0.0(18) no
C87 C86 C108 C91 -178(6) no
C87 C86 C108 C109 -9(4) no
C87 C86 C108 C112 179(9) no
C108 C86 C87 Ir4 -124(7) no
C108 C86 C87 C83 171(7) no
C108 C86 C87 C92 3(7) no
C108 C86 C87 C106 153(7) no
C108 C86 C87 C109 162(7) no
C108 C86 C87 C112 -1(6) no
C87 C86 C111 Ir4 -64.6(11) no
C87 C86 C111 C84 4.2(18) no
C87 C86 C111 C90 -178.8(18) no
C87 C86 C111 C103 -169(2) no
C87 C86 C111 C104 -179.0(13) no
C87 C86 C111 C110 1.8(15) no
C111 C86 C87 Ir4 61.5(10) no
C111 C86 C87 C83 -3.8(16) no
C111 C86 C87 C92 -172.0(19) no
C111 C86 C87 C106 -21(4) no
C111 C86 C87 C109 -13(3) no
C111 C86 C87 C112 -175.0(11) no
C91 C86 C103 Ir4 128.8(16) no
C91 C86 C103 C85 -162.0(18) no
C91 C86 C103 C107 2.2(17) no
C91 C86 C103 C111 -166.8(14) no
C103 C86 C91 C107 -2.3(18) no
C103 C86 C91 C112 -175.8(19) no
C91 C86 C107 C91 0.0(8) no
C91 C86 C107 C103 -177.5(17) no
C107 C86 C91 C107 0.0(6) no
C107 C86 C91 C112 -173.5(12) no
C91 C86 C108 Ir4 -129.9(11) no
C91 C86 C108 C85 171(4) no
C91 C86 C108 C87 178(6) no
C91 C86 C108 C91 0.0(6) no
C91 C86 C108 C109 169(3) no
C91 C86 C108 C112 -3(4) no
C108 C86 C91 C107 175(3) no
C108 C86 C91 C112 2(3) no
C91 C86 C109 Ir4 -122.8(17) no
C91 C86 C109 C83 173.3(19) no
C91 C86 C109 C84 168.3(16) no
C91 C86 C109 C87 -25(3) no
C91 C86 C109 C92 -13(2) no
C91 C86 C109 C110 170.5(16) no
C109 C86 C91 C107 -175.0(17) no
C109 C86 C91 C112 11.5(17) no
C91 C86 C111 Ir4 129(3) no
C91 C86 C111 C84 -163(3) no
C91 C86 C111 C90 14(5) no
C91 C86 C111 C103 24(3) no
C91 C86 C111 C104 14(4) no
C91 C86 C111 C110 -165(3) no
C111 C86 C91 C107 -18(3) no
C111 C86 C91 C112 169(3) no
C103 C86 C107 C91 177.5(19) no
C103 C86 C107 C103 0.0(12) no
C107 C86 C103 Ir4 126.7(11) no
C107 C86 C103 C85 -164(3) no
C107 C86 C103 C107 0.0(6) no
C107 C86 C103 C111 -169(2) no
C103 C86 C108 Ir4 44(11) no
C103 C86 C108 C85 -15(8) no
C103 C86 C108 C87 -8(15) no
C103 C86 C108 C91 174(11) no
C103 C86 C108 C109 -17(13) no
C103 C86 C108 C112 171(8) no
C108 C86 C103 Ir4 -45(11) no
C108 C86 C103 C85 25(12) no
C108 C86 C103 C107 -171(11) no
C108 C86 C103 C111 20(12) no
C103 C86 C109 Ir4 64.7(19) no
C103 C86 C109 C83 1(3) no
C103 C86 C109 C84 -4(2) no
C103 C86 C109 C87 163(3) no
C103 C86 C109 C92 174.1(19) no
C103 C86 C109 C110 -2(2) no
C109 C86 C103 Ir4 -57.4(15) no
C109 C86 C103 C85 12(3) no
C109 C86 C103 C107 175.9(14) no
C109 C86 C103 C111 7(3) no
C103 C86 C111 Ir4 105(3) no
C103 C86 C111 C84 173(3) no
C103 C86 C111 C90 -10(3) no
C103 C86 C111 C103 0.0(17) no
C103 C86 C111 C104 -10(2) no
C103 C86 C111 C110 171(3) no
C111 C86 C103 Ir4 -64.4(18) no
C111 C86 C103 C85 4.8(12) no
C111 C86 C103 C107 169(3) no
C111 C86 C103 C111 0.0(11) no
C107 C86 C108 Ir4 -124(5) no
C107 C86 C108 C85 176(8) no
C107 C86 C108 C87 -176(3) no
C107 C86 C108 C91 6(4) no
C107 C86 C108 C109 175(3) no
C107 C86 C108 C112 3(8) no
C108 C86 C107 C91 -7(5) no
C108 C86 C107 C103 175(6) no
C107 C86 C111 Ir4 114.3(11) no
C107 C86 C111 C84 -177.0(14) no
C107 C86 C111 C90 0(3) no
C107 C86 C111 C103 9.6(11) no
C107 C86 C111 C104 -0.2(12) no
C107 C86 C111 C110 -179.4(11) no
C111 C86 C107 C91 170.7(13) no
C111 C86 C107 C103 -6.8(8) no
C108 C86 C109 Ir4 -109(4) no
C108 C86 C109 C83 -173(5) no
C108 C86 C109 C84 -178(4) no
C108 C86 C109 C87 -11(4) no
C108 C86 C109 C92 1(4) no
C108 C86 C109 C110 -175(4) no
C109 C86 C108 Ir4 61(3) no
C109 C86 C108 C85 1(6) no
C109 C86 C108 C87 9(3) no
C109 C86 C108 C91 -169(3) no
C109 C86 C108 C109 0.0(9) no
C109 C86 C108 C112 -172(6) no
C108 C86 C111 Ir4 -67(4) no
C108 C86 C111 C84 2(4) no
C108 C86 C111 C90 179(4) no
C108 C86 C111 C103 -172(5) no
C108 C86 C111 C104 178(4) no
C108 C86 C111 C110 -1(4) no
C111 C86 C108 Ir4 58(3) no
C111 C86 C108 C85 -1.2(13) no
C111 C86 C108 C87 6(8) no
C111 C86 C108 C91 -172(3) no
C111 C86 C108 C109 -3(5) no
C111 C86 C108 C112 -174.3(18) no
C109 C86 C111 Ir4 -69.0(9) no
C109 C86 C111 C84 -0.2(14) no
C109 C86 C111 C90 176.8(19) no
C109 C86 C111 C103 -173.7(19) no
C109 C86 C111 C104 176.6(12) no
C109 C86 C111 C110 -2.7(11) no
C111 C86 C109 Ir4 69.1(9) no
C111 C86 C109 C83 5(2) no
C111 C86 C109 C84 0.1(9) no
C111 C86 C109 C87 167(3) no
C111 C86 C109 C92 178.4(12) no
C111 C86 C109 C110 2.3(10) no
Ir4 C87 C92 C106 -89.4(19) no
Ir4 C87 C92 C112 101.0(19) no
Ir4 C87 C106 C83 -52.2(9) no
Ir4 C87 C106 C88 -47.2(13) no
Ir4 C87 C106 C92 126.3(11) no
Ir4 C87 C108 Ir4 0.000(11) no
Ir4 C87 C108 C85 57.8(11) no
Ir4 C87 C108 C86 53(6) no
Ir4 C87 C108 C91 -130(3) no
Ir4 C87 C108 C103 51(2) no
Ir4 C87 C108 C109 73(3) no
Ir4 C87 C108 C112 -126.4(8) no
Ir4 C87 C109 Ir4 0.000(13) no
Ir4 C87 C109 C84 -49(3) no
Ir4 C87 C109 C86 -66.1(16) no
Ir4 C87 C109 C92 128.5(17) no
Ir4 C87 C109 C106 119(2) no
Ir4 C87 C109 C108 -71(3) no
Ir4 C87 C109 C110 -43(4) no
Ir4 C87 C112 C91 62.5(12) no
Ir4 C87 C112 C92 -121.9(13) no
Ir4 C87 C112 C108 60.6(13) no
C83 C87 C92 C106 -1.3(13) no
C83 C87 C92 C112 -170.9(15) no
C83 C87 C106 C83 0.0(9) no
C83 C87 C106 C88 5.0(12) no
C83 C87 C106 C92 178.4(15) no
C83 C87 C108 Ir4 -63.2(18) no
C83 C87 C108 C85 -5(3) no
C83 C87 C108 C86 -10(7) no
C83 C87 C108 C91 167(3) no
C83 C87 C108 C103 -13(4) no
C83 C87 C108 C109 10.1(16) no
C83 C87 C108 C112 170.4(18) no
C86 C87 C92 C106 166(3) no
C86 C87 C92 C112 -3(3) no
C86 C87 C106 C83 22(4) no
C86 C87 C106 C88 27(4) no
C86 C87 C106 C92 -159(4) no
C86 C87 C109 Ir4 66.1(18) no
C86 C87 C109 C84 17(4) no
C86 C87 C109 C86 0.0(8) no
C86 C87 C109 C92 -165(3) no
C86 C87 C109 C106 -174.9(15) no
C86 C87 C109 C108 -4.6(14) no
C86 C87 C109 C110 23(5) no
C86 C87 C112 C91 2.1(11) no
C86 C87 C112 C92 177.7(14) no
C86 C87 C112 C108 0.1(8) no
C92 C87 C106 C83 -178.4(14) no
C92 C87 C106 C88 -173.5(13) no
C92 C87 C106 C92 0.0(7) no
C106 C87 C92 C106 0.0(5) no
C106 C87 C92 C112 -169.6(10) no
C92 C87 C108 Ir4 129(2) no
C92 C87 C108 C85 -173.2(16) no
C92 C87 C108 C86 -178(5) no
C92 C87 C108 C91 -1(5) no
C92 C87 C108 C103 179.7(16) no
C92 C87 C108 C109 -158(5) no
C92 C87 C108 C112 3(3) no
C108 C87 C92 C106 167(3) no
C108 C87 C92 C112 -3(3) no
C92 C87 C109 Ir4 -128.5(18) no
C92 C87 C109 C84 -177.8(17) no
C92 C87 C109 C86 165(3) no
C92 C87 C109 C92 -0.0(7) no
C92 C87 C109 C106 -10(4) no
C92 C87 C109 C108 161(4) no
C92 C87 C109 C110 -172(3) no
C109 C87 C92 C106 7(3) no
C109 C87 C92 C112 -162(3) no
C92 C87 C112 C91 -175.6(12) no
C92 C87 C112 C92 0.0(7) no
C92 C87 C112 C108 -177.6(17) no
C112 C87 C92 C106 169.6(10) no
C112 C87 C92 C112 -0.0(6) no
C106 C87 C109 Ir4 -119(3) no
C106 C87 C109 C84 -168(5) no
C106 C87 C109 C86 174.9(14) no
C106 C87 C109 C92 10(4) no
C106 C87 C109 C106 -0.0(7) no
C106 C87 C109 C108 170.4(18) no
C106 C87 C109 C110 -162(6) no
C109 C87 C106 C83 11(3) no
C109 C87 C106 C88 16(4) no
C109 C87 C106 C92 -170(4) no
C106 C87 C112 C91 -163.9(12) no
C106 C87 C112 C92 11.7(10) no
C106 C87 C112 C108 -166(2) no
C112 C87 C106 C83 170.3(16) no
C112 C87 C106 C88 175.3(12) no
C112 C87 C106 C92 -11.3(10) no
C108 C87 C109 Ir4 71(3) no
C108 C87 C109 C84 21(5) no
C108 C87 C109 C86 4.6(18) no
C108 C87 C109 C92 -161(5) no
C108 C87 C109 C106 -170(3) no
C108 C87 C109 C108 -0.0(14) no
C108 C87 C109 C110 28(6) no
C109 C87 C108 Ir4 -73(4) no
C109 C87 C108 C85 -16(4) no
C109 C87 C108 C86 -20(8) no
C109 C87 C108 C91 157(4) no
C109 C87 C108 C103 -23(5) no
C109 C87 C108 C109 -0(3) no
C109 C87 C108 C112 160(4) no
C108 C87 C112 C91 1.9(16) no
C108 C87 C112 C92 178(2) no
C108 C87 C112 C108 0.0(13) no
C112 C87 C108 Ir4 126.4(10) no
C112 C87 C108 C85 -175.9(16) no
C112 C87 C108 C86 179(6) no
C112 C87 C108 C91 -3(3) no
C112 C87 C108 C103 177(3) no
C112 C87 C108 C109 -160(3) no
C112 C87 C108 C112 0.0(6) no
C83 C88 C106 C83 0.0(8) no
C83 C88 C106 C87 -4.1(10) no
C83 C88 C106 C92 -14(3) no
C83 C88 C106 C109 0.4(9) no
C84 C89 C105 C84 -0.0(9) no
C84 C89 C105 C110 1.9(10) no
C105 C89 C110 Ir4 -88(3) no
C105 C89 C110 C83 177(2) no
C105 C89 C110 C85 7(3) no
C105 C89 C110 C105 -0.0(9) no
C105 C89 C110 C109 170(3) no
C105 C89 C110 C111 4(3) no
C110 C89 C105 C84 -1.9(10) no
C110 C89 C105 C110 0.0(9) no
C85 C90 C104 C85 0.0(8) no
C85 C90 C104 C103 4.8(10) no
C85 C90 C104 C111 0.6(9) no
C104 C90 C111 Ir4 -85.8(19) no
C104 C90 C111 C84 176(3) no
C104 C90 C111 C86 -0(2) no
C104 C90 C111 C103 -5.1(15) no
C104 C90 C111 C104 0.0(8) no
C104 C90 C111 C110 179(3) no
C111 C90 C104 C85 -0.6(9) no
C111 C90 C104 C103 4.2(13) no
C111 C90 C104 C111 0.0(8) no
C86 C91 C107 C86 0.0(7) no
C86 C91 C107 C103 1.3(9) no
C86 C91 C112 C87 -1.9(10) no
C86 C91 C112 C92 -6.7(19) no
C86 C91 C112 C108 -0.7(8) no
C107 C91 C108 Ir4 61.6(18) no
C107 C91 C108 C85 -10.3(14) no
C107 C91 C108 C86 -4(3) no
C107 C91 C108 C87 177(3) no
C107 C91 C108 C103 -3.1(11) no
C107 C91 C108 C112 173.4(12) no
C108 C91 C107 C86 1.5(8) no
C108 C91 C107 C103 2.9(11) no
C107 C91 C112 C87 -17(4) no
C107 C91 C112 C92 -22(5) no
C107 C91 C112 C108 -16(4) no
C112 C91 C107 C86 16(3) no
C112 C91 C107 C103 17(4) no
C108 C91 C112 C87 -1.2(9) no
C108 C91 C112 C92 -5.9(17) no
C108 C91 C112 C108 0.0(8) no
C112 C91 C108 Ir4 -111.8(17) no
C112 C91 C108 C85 176.3(14) no
C112 C91 C108 C86 -178(3) no
C112 C91 C108 C87 4(3) no
C112 C91 C108 C103 -176.5(13) no
C112 C91 C108 C112 0.0(7) no
C87 C92 C106 C83 1.1(10) no
C87 C92 C106 C87 0.0(8) no
C87 C92 C106 C88 14(3) no
C87 C92 C106 C109 -3.2(8) no
C87 C92 C112 C87 -0.0(8) no
C87 C92 C112 C91 6.4(18) no
C87 C92 C112 C108 1.3(9) no
C106 C92 C109 Ir4 -114.7(14) no
C106 C92 C109 C83 -11(3) no
C106 C92 C109 C86 177.3(14) no
C106 C92 C109 C87 -171(3) no
C106 C92 C109 C106 -0.0(6) no
C106 C92 C109 C108 177.5(14) no
C109 C92 C106 C83 4.3(9) no
C109 C92 C106 C87 3.2(9) no
C109 C92 C106 C88 17(3) no
C109 C92 C106 C109 -0.0(8) no
C106 C92 C112 C87 -15.5(15) no
C106 C92 C112 C91 -9(3) no
C106 C92 C112 C108 -14.2(19) no
C112 C92 C106 C83 17(2) no
C112 C92 C106 C87 15.5(16) no
C112 C92 C106 C88 29(4) no
C112 C92 C106 C109 12.3(18) no
C109 C92 C112 C87 -5.8(7) no
C109 C92 C112 C91 0.5(19) no
C109 C92 C112 C108 -4.5(9) no
C112 C92 C109 Ir4 73.1(13) no
C112 C92 C109 C83 177(3) no
C112 C92 C109 C86 5.2(11) no
C112 C92 C109 C87 16.8(18) no
C112 C92 C109 C106 -172.2(10) no
C112 C92 C109 C108 5.3(10) no
Ir4 C103 C104 C85 64.6(14) no
Ir4 C103 C104 C90 55.6(18) no
Ir4 C103 C104 C111 60.9(11) no
Ir4 C103 C107 C86 -69.8(16) no
Ir4 C103 C107 C91 -71.8(16) no
Ir4 C103 C108 Ir4 -0.000(12) no
Ir4 C103 C108 C85 -69.6(16) no
Ir4 C103 C108 C87 -52(2) no
Ir4 C103 C108 C91 127.9(10) no
Ir4 C103 C108 C109 -61.4(11) no
Ir4 C103 C108 C112 122(3) no
Ir4 C103 C111 Ir4 -0.00(2) no
Ir4 C103 C111 C84 56(3) no
Ir4 C103 C111 C86 64.5(15) no
Ir4 C103 C111 C90 -122.6(13) no
Ir4 C103 C111 C104 -126.6(9) no
Ir4 C103 C111 C110 54.2(15) no
C85 C103 C104 C85 0.0(16) no
C85 C103 C104 C90 -9(3) no
C85 C103 C104 C111 -3.7(16) no
C85 C103 C107 C86 151(6) no
C85 C103 C107 C91 149(5) no
C85 C103 C108 Ir4 70(3) no
C85 C103 C108 C85 0.0(15) no
C85 C103 C108 C87 17(4) no
C85 C103 C108 C91 -163(3) no
C85 C103 C108 C109 8(3) no
C85 C103 C108 C112 -168(3) no
C86 C103 C107 C86 0.0(11) no
C86 C103 C107 C91 -2.0(15) no
C86 C103 C111 Ir4 -64.5(19) no
C86 C103 C111 C84 -8(4) no
C86 C103 C111 C86 0.0(12) no
C86 C103 C111 C90 172.9(18) no
C86 C103 C111 C104 169(3) no
C86 C103 C111 C110 -10(3) no
C104 C103 C107 C86 170.7(18) no
C104 C103 C107 C91 168.7(11) no
C107 C103 C104 C85 -169.5(18) no
C107 C103 C104 C90 -178.6(13) no
C107 C103 C104 C111 -173.2(14) no
C104 C103 C111 Ir4 126.6(11) no
C104 C103 C111 C84 -177(3) no
C104 C103 C111 C86 -169(2) no
C104 C103 C111 C90 4.0(12) no
C104 C103 C111 C104 -0.0(7) no
C104 C103 C111 C110 -179(2) no
C111 C103 C104 C85 3.7(11) no
C111 C103 C104 C90 -5.3(16) no
C111 C103 C104 C111 -0.0(11) no
C107 C103 C108 Ir4 -124.9(11) no
C107 C103 C108 C85 165(3) no
C107 C103 C108 C87 -177(2) no
C107 C103 C108 C91 3.0(12) no
C107 C103 C108 C109 173.7(13) no
C107 C103 C108 C112 -3(3) no
C108 C103 C107 C86 -1.1(8) no
C108 C103 C107 C91 -3.1(12) no
C107 C103 C111 Ir4 143(5) no
C107 C103 C111 C84 -161(4) no
C107 C103 C111 C86 -153(6) no
C107 C103 C111 C90 20(6) no
C107 C103 C111 C104 16(5) no
C107 C103 C111 C110 -163(4) no
C111 C103 C107 C86 155(6) no
C111 C103 C107 C91 153(5) no
C108 C103 C111 Ir4 -62.0(13) no
C108 C103 C111 C84 -6(3) no
C108 C103 C111 C86 2.6(10) no
C108 C103 C111 C90 175.4(13) no
C108 C103 C111 C104 171.4(16) no
C108 C103 C111 C110 -8(3) no
C111 C103 C108 Ir4 65.3(15) no
C111 C103 C108 C85 -4.3(11) no
C111 C103 C108 C87 13(3) no
C111 C103 C108 C91 -166.9(16) no
C111 C103 C108 C109 4(2) no
C111 C103 C108 C112 -172(3) no
C90 C104 C111 Ir4 118.3(17) no
C90 C104 C111 C86 179.8(14) no
C90 C104 C111 C90 0.0(9) no
C90 C104 C111 C103 174.4(16) no
C103 C104 C111 Ir4 -56.2(14) no
C103 C104 C111 C86 5.3(10) no
C103 C104 C111 C90 -174.4(17) no
C103 C104 C111 C103 0.0(10) no
C89 C105 C110 Ir4 116.8(18) no
C89 C105 C110 C83 -5(4) no
C89 C105 C110 C85 -175.0(18) no
C89 C105 C110 C89 -0.0(10) no
C89 C105 C110 C111 -176.5(19) no
C83 C106 C109 Ir4 -68(2) no
C83 C106 C109 C83 0.0(13) no
C83 C106 C109 C84 6.3(14) no
C83 C106 C109 C87 -164(4) no
C83 C106 C109 C92 -172(2) no
C83 C106 C109 C108 -178(5) no
C83 C106 C109 C110 3.7(13) no
C88 C106 C109 Ir4 -68.6(17) no
C88 C106 C109 C83 -0.7(14) no
C88 C106 C109 C84 5.6(15) no
C88 C106 C109 C87 -165(3) no
C88 C106 C109 C92 -172.5(12) no
C88 C106 C109 C108 -178(4) no
C88 C106 C109 C110 3.0(14) no
C92 C106 C109 Ir4 104.0(16) no
C92 C106 C109 C83 171.9(16) no
C92 C106 C109 C84 178.2(14) no
C92 C106 C109 C87 8(2) no
C92 C106 C109 C92 0.0(6) no
C92 C106 C109 C108 -6(4) no
C92 C106 C109 C110 175.6(14) no
Ir4 C108 C109 Ir4 -0.0 no
Ir4 C108 C109 C83 -57(3) no
Ir4 C108 C109 C84 -63.5(8) no
Ir4 C108 C109 C87 100(3) no
Ir4 C108 C109 C92 114.8(8) no
Ir4 C108 C109 C106 120(4) no
Ir4 C108 C109 C110 -61.1(10) no
Ir4 C108 C112 C87 -68.9(14) no
Ir4 C108 C112 C91 113.4(17) no
Ir4 C108 C112 C92 -70.7(15) no
C85 C108 C109 Ir4 65.0(9) no
C85 C108 C109 C83 8(3) no
C85 C108 C109 C84 1.5(10) no
C85 C108 C109 C87 165(3) no
C85 C108 C109 C92 179.8(11) no
C85 C108 C109 C106 -175(4) no
C85 C108 C109 C110 3.9(13) no
C86 C108 C109 Ir4 66(4) no
C86 C108 C109 C83 9(6) no
C86 C108 C109 C84 2(4) no
C86 C108 C109 C87 166(5) no
C86 C108 C109 C92 -179(4) no
C86 C108 C109 C106 -174(4) no
C86 C108 C109 C110 5(4) no
C86 C108 C112 C87 -180(6) no
C86 C108 C112 C91 3(4) no
C86 C108 C112 C92 179(5) no
C87 C108 C109 Ir4 -100(4) no
C87 C108 C109 C83 -157(6) no
C87 C108 C109 C84 -164(4) no
C87 C108 C109 C87 -0(3) no
C87 C108 C109 C92 15(4) no
C87 C108 C109 C106 20(5) no
C87 C108 C109 C110 -161(5) no
C87 C108 C112 C87 0.0(11) no
C87 C108 C112 C91 -177.7(19) no
C87 C108 C112 C92 -1.8(15) no
C91 C108 C112 C87 177.7(17) no
C91 C108 C112 C91 0.0(7) no
C91 C108 C112 C92 175.9(12) no
C103 C108 C109 Ir4 61.8(14) no
C103 C108 C109 C83 5(4) no
C103 C108 C109 C84 -1.7(16) no
C103 C108 C109 C87 162(3) no
C103 C108 C109 C92 176.6(14) no
C103 C108 C109 C106 -178(3) no
C103 C108 C109 C110 0.6(18) no
C103 C108 C112 C87 -176(4) no
C103 C108 C112 C91 6(3) no
C103 C108 C112 C92 -178(3) no
C109 C108 C112 C87 7.7(9) no
C109 C108 C112 C91 -170.0(16) no
C109 C108 C112 C92 5.9(13) no
C112 C108 C109 Ir4 -120.4(12) no
C112 C108 C109 C83 -177(3) no
C112 C108 C109 C84 176.1(11) no
C112 C108 C109 C87 -20(3) no
C112 C108 C109 C92 -5.6(13) no
C112 C108 C109 C106 -0(5) no
C112 C108 C109 C110 178.5(11) no
Ir4 C109 C110 Ir4 -0.000(13) no
Ir4 C109 C110 C83 111.4(19) no
Ir4 C109 C110 C85 -67.6(8) no
Ir4 C109 C110 C89 125(3) no
Ir4 C109 C110 C111 -67.6(12) no
C83 C109 C110 Ir4 -111(3) no
C83 C109 C110 C83 -0(2) no
C83 C109 C110 C85 -179(3) no
C83 C109 C110 C89 13(3) no
C83 C109 C110 C111 -179(4) no
C86 C109 C110 Ir4 64.5(9) no
C86 C109 C110 C83 176(3) no
C86 C109 C110 C85 -3.2(11) no
C86 C109 C110 C89 -171(3) no
C86 C109 C110 C111 -3.1(15) no
C87 C109 C110 Ir4 47(4) no
C87 C109 C110 C83 158(5) no
C87 C109 C110 C85 -21(5) no
C87 C109 C110 C89 171(4) no
C87 C109 C110 C111 -21(5) no
C106 C109 C110 Ir4 -117.4(12) no
C106 C109 C110 C83 -6.0(16) no
C106 C109 C110 C85 175.0(12) no
C106 C109 C110 C89 7(3) no
C106 C109 C110 C111 175.1(13) no
C108 C109 C110 Ir4 63.3(13) no
C108 C109 C110 C83 175(3) no
C108 C109 C110 C85 -4.4(16) no
C108 C109 C110 C89 -172(3) no
C108 C109 C110 C111 -4.3(19) no
Ir4 C110 C111 Ir4 0.0 no
Ir4 C110 C111 C86 -61.2(8) no
Ir4 C110 C111 C90 119(3) no
Ir4 C110 C111 C103 -56.2(18) no
C83 C110 C111 Ir4 63(3) no
C83 C110 C111 C86 2(4) no
C83 C110 C111 C90 -177(3) no
C83 C110 C111 C103 7(4) no
C89 C110 C111 Ir4 -125(3) no
C89 C110 C111 C86 173.5(18) no
C89 C110 C111 C90 -6(4) no
C89 C110 C111 C103 178.5(17) no
C105 C110 C111 Ir4 -122.8(12) no
C105 C110 C111 C86 176.0(11) no
C105 C110 C111 C90 -3(3) no
C105 C110 C111 C103 -179.0(18) no
C109 C110 C111 Ir4 64.1(12) no
C109 C110 C111 C86 2.9(15) no
C109 C110 C111 C90 -176.5(19) no
C109 C110 C111 C103 8(3) no
